data_4131056
loop_
_publ_author_name
'Alhilaly, Mohammad J.'
'Bootharaju, Megalamane S.'
'Joshi, Chakra P.'
'Besong, Tabot M.'
'Emwas, Abdul-Hamid'
'Juarez-Mosqueda, Rosalba'
'Kaappa, Sami'
'Malola, Sami'
'Adil, Karim'
'Shkurenko, Aleksander'
'H\"akkinen, Hannu'
'Eddaoudi, Mohamed'
'Bakr, Osman M.'

_publ_section_title
;
 [Ag<sub>67</sub>(SPhMe<sub>2</sub>)<sub>32</sub>(PPh<sub>3</sub>)<sub>8</sub>]<sup>3+</sup>:
 Synthesis, Total Structure, and Optical Properties of a Large Box-Shaped
 Silver Nanocluster.
;
_journal_issue 44
_journal_name_full 'Journal of the American Chemical Society'
_journal_page_first 14727
_journal_page_last 14732
_journal_paper_doi 10.1021/jacs.6b09007
_journal_volume 138
_journal_year 2016
_chemical_formula_moiety 'C400 H406 Ag67 P8 S32 3+,   3(C6 H5)4 B 1-)'
_chemical_formula_sum 'C472 H466 Ag67 B3 P8 S32'
_chemical_formula_weight 14671.82
_space_group_crystal_system orthorhombic
_space_group_IT_number 37
_space_group_name_Hall 'C 2 -2c'
_space_group_name_H-M_alt 'C c c 2'
_atom_sites_solution_hydrogens geom
_atom_sites_solution_primary direct
_atom_sites_solution_secondary difmap
_audit_creation_method SHELXL-2014/7
_cell_angle_alpha 90
_cell_angle_beta 90
_cell_angle_gamma 90
_cell_formula_units_Z 4
_cell_length_a 46.195(1)
_cell_length_b 48.069(1)
_cell_length_c 25.6424(8)
_cell_measurement_reflns_used 9850
_cell_measurement_temperature 100.0(1)
_cell_measurement_theta_max 68.41
_cell_measurement_theta_min 3.83
_cell_volume 56940(2)
_computing_cell_refinement 'SAINT v8.34A (Bruker, 2013)'
_computing_data_collection 'Bruker APEX2 v2009.3-0 (Bruker AXS Inc., 2009)'
_computing_data_reduction 'SAINT v8.34A (Bruker, 2013)'
_computing_molecular_graphics 'DIAMOND (Crystal Impact GbR, 2009'
_computing_publication_material 'PublCIF. Westrip, S. P. (2010). J. Appl. Cryst. 43, 920-925.'
_computing_structure_refinement 'SHELXL-2014/7 (Sheldrick, 2014)'
_computing_structure_solution 'ShelXS (Sheldrick, 2008)'
_diffrn_ambient_temperature 100.0(1)
_diffrn_detector_area_resol_mean 8.3
_diffrn_measured_fraction_theta_full 0.994
_diffrn_measured_fraction_theta_max 0.994
_diffrn_measurement_device_type 'Bruker X8 PROSPECTOR APEX2 CCD'
_diffrn_measurement_method '\f and \w scans'
_diffrn_radiation_monochromator mirrors
_diffrn_radiation_type CuK\a
_diffrn_radiation_wavelength 1.54178
_diffrn_reflns_av_R_equivalents 0.0313
_diffrn_reflns_av_unetI/netI 0.0408
_diffrn_reflns_Laue_measured_fraction_full 0.994
_diffrn_reflns_Laue_measured_fraction_max 0.994
_diffrn_reflns_limit_h_max 50
_diffrn_reflns_limit_h_min -54
_diffrn_reflns_limit_k_max 28
_diffrn_reflns_limit_k_min -56
_diffrn_reflns_limit_l_max 28
_diffrn_reflns_limit_l_min -30
_diffrn_reflns_number 105002
_diffrn_reflns_point_group_measured_fraction_full 0.995
_diffrn_reflns_point_group_measured_fraction_max 0.995
_diffrn_reflns_theta_full 65.080
_diffrn_reflns_theta_max 65.080
_diffrn_reflns_theta_min 3.694
_diffrn_source 'Incoatec I\ms'
_exptl_absorpt_coefficient_mu 19.616
_exptl_absorpt_correction_T_max 0.2735
_exptl_absorpt_correction_T_min 0.1448
_exptl_absorpt_correction_type multi-scan
_exptl_absorpt_process_details
;
SADABS-2014/5 (Bruker,2014/5) was used for absorption correction.
wR2(int) was 0.0818 before and 0.0574 after correction.
The Ratio of minimum to maximum transmission is 0.5294.
The \l/2 correction factor is 0.00150.
;
_exptl_crystal_colour black
_exptl_crystal_density_diffrn 1.711
_exptl_crystal_description prism
_exptl_crystal_F_000 28376
_exptl_crystal_size_max 0.120
_exptl_crystal_size_mid 0.100
_exptl_crystal_size_min 0.090
_refine_diff_density_max 1.649
_refine_diff_density_min -1.450
_refine_diff_density_rms 0.168
_refine_ls_abs_structure_details
;
 Refined as an inversion twin.
;
_refine_ls_abs_structure_Flack 0.35(1)
_refine_ls_extinction_method none
_refine_ls_goodness_of_fit_ref 1.066
_refine_ls_hydrogen_treatment constr
_refine_ls_matrix_type full
_refine_ls_number_parameters 2126
_refine_ls_number_reflns 43399
_refine_ls_number_restraints 581
_refine_ls_restrained_S_all 1.064
_refine_ls_R_factor_all 0.0608
_refine_ls_R_factor_gt 0.0544
_refine_ls_shift/su_max 0.006
_refine_ls_shift/su_mean 0.000
_refine_ls_structure_factor_coef Fsqd
_refine_ls_weighting_details 'w=1/[\s^2^(Fo^2^)+(0.0777P)^2^+804.5305P] where P=(Fo^2^+2Fc^2^)/3'
_refine_ls_weighting_scheme calc
_refine_ls_wR_factor_gt 0.1443
_refine_ls_wR_factor_ref 0.1518
_reflns_Friedel_coverage 0.952
_reflns_Friedel_fraction_full 0.996
_reflns_Friedel_fraction_max 0.996
_reflns_number_gt 39625
_reflns_number_total 43399
_reflns_threshold_expression 'I > 2\s(I)'
_cod_data_source_file ja6b09007_si_002.cif
_cod_data_source_block shelx
_cod_original_cell_volume 56941(3)
_cod_database_code 4131056
_shelx_shelxl_version_number 2014/7
_shelx_space_group_comment
;
The symmetry employed for this shelxl refinement is uniquely defined
by the following loop, which should always be used as a source of
symmetry information in preference to the above space-group names.
They are only intended as comments.
;
_shelx_estimated_absorpt_t_min 0.202
_shelx_estimated_absorpt_t_max 0.271
_platon_squeeze_void_probe_radius 1.20

loop_
_space_group_symop_operation_xyz
'x, y, z'
'-x, -y, z'
'-x, y, z+1/2'
'x, -y, z+1/2'
'x+1/2, y+1/2, z'
'-x+1/2, -y+1/2, z'
'-x+1/2, y+1/2, z+1/2'
'x+1/2, -y+1/2, z+1/2'

loop_
_atom_site_label
_atom_site_type_symbol
_atom_site_fract_x
_atom_site_fract_y
_atom_site_fract_z
_atom_site_U_iso_or_equiv
_atom_site_adp_type
_atom_site_occupancy
_atom_site_site_symmetry_order
_atom_site_calc_flag
_atom_site_refinement_flags_posn
_atom_site_refinement_flags_adp
_atom_site_refinement_flags_occupancy
Ag1 Ag 0.29500(2) 0.62097(2) 0.54325(5) 0.0348(2) Uani 1 1 d . . .
Ag2 Ag 0.33082(2) 0.64677(2) 0.62643(4) 0.0319(2) Uani 1 1 d . . .
Ag3 Ag 0.36761(2) 0.67407(2) 0.54708(4) 0.0308(2) Uani 1 1 d . . .
Ag4 Ag 0.33252(2) 0.64832(2) 0.46248(4) 0.0325(2) Uani 1 1 d . . .
Ag5 Ag 0.23398(2) 0.62925(2) 0.53553(4) 0.0346(2) Uani 1 1 d . . .
Ag6 Ag 0.30156(2) 0.67759(2) 0.70544(4) 0.0310(2) Uani 1 1 d . . .
Ag7 Ag 0.37541(2) 0.73302(2) 0.55372(4) 0.0311(2) Uani 1 1 d . . .
Ag8 Ag 0.30921(2) 0.68339(2) 0.38353(4) 0.0340(2) Uani 1 1 d . . .
Ag9 Ag 0.21071(2) 0.66590(2) 0.45820(4) 0.0322(2) Uani 1 1 d . . .
Ag10 Ag 0.20624(2) 0.66033(2) 0.61830(4) 0.0336(2) Uani 1 1 d . . .
Ag11 Ag 0.24026(2) 0.68803(2) 0.69765(4) 0.0287(2) Uani 1 1 d . . .
Ag12 Ag 0.31169(2) 0.73667(2) 0.71096(4) 0.0309(2) Uani 1 1 d . . .
Ag13 Ag 0.34410(2) 0.76473(2) 0.62988(4) 0.0293(2) Uani 1 1 d . . .
Ag14 Ag 0.35148(2) 0.76692(2) 0.47066(4) 0.0320(2) Uani 1 1 d . . .
Ag15 Ag 0.31490(2) 0.74301(2) 0.39079(4) 0.0304(2) Uani 1 1 d . . .
Ag16 Ag 0.24727(2) 0.68953(2) 0.37747(4) 0.0347(2) Uani 1 1 d . . .
Ag17 Ag 0.2500 0.7500 0.70574(5) 0.0265(3) Uani 1 2 d S T P
Ag18 Ag 0.32081(2) 0.80243(2) 0.54409(4) 0.0280(2) Uani 1 1 d . . .
Ag19 Ag 0.2500 0.7500 0.38297(5) 0.0284(3) Uani 1 2 d S T P
Ag20 Ag 0.27106(2) 0.65949(2) 0.46513(4) 0.0278(2) Uani 1 1 d . . .
Ag21 Ag 0.26837(2) 0.65775(2) 0.61739(4) 0.0268(2) Uani 1 1 d . . .
Ag22 Ag 0.33547(2) 0.70663(2) 0.62381(4) 0.0255(2) Uani 1 1 d . . .
Ag23 Ag 0.33807(2) 0.70881(2) 0.47147(4) 0.0263(2) Uani 1 1 d . . .
Ag24 Ag 0.30416(2) 0.68197(2) 0.54444(4) 0.02281(18) Uani 1 1 d . . .
Ag25 Ag 0.24202(2) 0.69087(2) 0.54336(4) 0.02067(18) Uani 1 1 d . . .
Ag26 Ag 0.27656(2) 0.71635(2) 0.62368(3) 0.02005(19) Uani 1 1 d . . .
Ag27 Ag 0.31137(2) 0.74209(2) 0.54498(4) 0.01955(17) Uani 1 1 d . . .
Ag28 Ag 0.27713(2) 0.71663(2) 0.46475(3) 0.02037(19) Uani 1 1 d . . .
Ag29 Ag 0.28422(2) 0.77547(2) 0.62255(4) 0.02155(19) Uani 1 1 d . . .
Ag30 Ag 0.28433(2) 0.77540(2) 0.46552(4) 0.02229(19) Uani 1 1 d . . .
Ag31 Ag 0.2500 0.7500 0.54413(5) 0.0165(2) Uani 1 2 d S T P
Ag1A Ag 0.26365(3) 0.60247(2) 0.38286(5) 0.0471(3) Uani 1 1 d . . .
Ag2A Ag 0.25647(3) 0.59762(2) 0.68912(5) 0.0461(3) Uani 1 1 d . . .
Ag3A Ag 0.39395(2) 0.69661(3) 0.70646(5) 0.0410(3) Uani 1 1 d . . .
Ag4A Ag 0.40087(2) 0.70459(3) 0.39995(5) 0.0403(3) Uani 1 1 d . . .
P1 P 0.25800(12) 0.55926(10) 0.3348(2) 0.0534(12) Uani 1 1 d . . .
C1P C 0.2482(3) 0.5297(2) 0.3765(5) 0.060(5) Uani 1 1 d G . .
C2P C 0.2221(3) 0.5313(3) 0.4034(6) 0.071(6) Uani 1 1 d G . .
H2P H 0.2092 0.5463 0.3971 0.085 Uiso 1 1 calc R U .
C3P C 0.2148(3) 0.5109(3) 0.4395(6) 0.081(8) Uani 1 1 d G . .
H3P H 0.1970 0.5120 0.4579 0.097 Uiso 1 1 calc R U .
C4P C 0.2337(3) 0.4888(3) 0.4487(5) 0.081(8) Uani 1 1 d G . .
H4P H 0.2287 0.4749 0.4734 0.097 Uiso 1 1 calc R U .
C5P C 0.2597(3) 0.4872(2) 0.4219(5) 0.064(6) Uani 1 1 d G . .
H5P H 0.2726 0.4722 0.4282 0.077 Uiso 1 1 calc R U .
C6P C 0.2670(2) 0.5076(2) 0.3857(5) 0.060(5) Uani 1 1 d G . .
H6P H 0.2848 0.5065 0.3674 0.072 Uiso 1 1 calc R U .
C7P C 0.2906(2) 0.5478(2) 0.2999(4) 0.052(5) Uani 1 1 d G . .
C8P C 0.3165(3) 0.5474(3) 0.3276(4) 0.067(6) Uani 1 1 d G . .
H8P H 0.3165 0.5511 0.3640 0.080 Uiso 1 1 calc R U .
C9P C 0.3423(2) 0.5415(3) 0.3020(5) 0.073(6) Uani 1 1 d G . .
H9P H 0.3600 0.5412 0.3210 0.087 Uiso 1 1 calc R U .
C10P C 0.3423(2) 0.5361(3) 0.2488(6) 0.070(6) Uani 1 1 d G . .
H10P H 0.3599 0.5321 0.2313 0.085 Uiso 1 1 calc R U .
C11P C 0.3164(3) 0.5366(3) 0.2211(4) 0.075(7) Uani 1 1 d G . .
H11P H 0.3164 0.5329 0.1847 0.090 Uiso 1 1 calc R U .
C12P C 0.2906(2) 0.5424(3) 0.2467(4) 0.058(5) Uani 1 1 d G . .
H12P H 0.2729 0.5427 0.2277 0.070 Uiso 1 1 calc R U .
C13P C 0.2295(3) 0.5624(3) 0.2860(5) 0.062(5) Uani 1 1 d G . .
C14P C 0.2303(3) 0.5855(3) 0.2534(6) 0.079(7) Uani 1 1 d G . .
H14P H 0.2458 0.5984 0.2560 0.095 Uiso 1 1 calc R U .
C15P C 0.2085(4) 0.5896(3) 0.2168(6) 0.091(8) Uani 1 1 d G . .
H15P H 0.2091 0.6054 0.1946 0.109 Uiso 1 1 calc R U .
C16P C 0.1859(3) 0.5707(4) 0.2129(6) 0.108(11) Uani 1 1 d G . .
H16P H 0.1710 0.5736 0.1880 0.130 Uiso 1 1 calc R U .
C17P C 0.1851(3) 0.5476(4) 0.2455(7) 0.099(10) Uani 1 1 d G . .
H17P H 0.1696 0.5347 0.2429 0.119 Uiso 1 1 calc R U .
C18P C 0.2069(3) 0.5435(3) 0.2820(6) 0.072(7) Uani 1 1 d G . .
H18P H 0.2063 0.5277 0.3043 0.086 Uiso 1 1 calc R U .
P2 P 0.25084(11) 0.55443(9) 0.7373(2) 0.0504(11) Uani 1 1 d . . .
C19P C 0.2776(3) 0.5514(3) 0.7890(5) 0.062(5) Uani 1 1 d G . .
C20P C 0.2766(3) 0.5715(2) 0.8280(5) 0.059(5) Uani 1 1 d G . .
H20P H 0.2611 0.5845 0.8287 0.070 Uiso 1 1 calc R U .
C21P C 0.2980(3) 0.5724(2) 0.8659(5) 0.075(7) Uani 1 1 d G . .
H21P H 0.2973 0.5862 0.8925 0.090 Uiso 1 1 calc R U .
C22P C 0.3206(3) 0.5533(3) 0.8649(5) 0.079(7) Uani 1 1 d G . .
H22P H 0.3353 0.5539 0.8908 0.095 Uiso 1 1 calc R U .
C23P C 0.3217(3) 0.5332(2) 0.8259(6) 0.067(6) Uani 1 1 d G . .
H23P H 0.3371 0.5201 0.8252 0.080 Uiso 1 1 calc R U .
C24P C 0.3002(3) 0.5323(2) 0.7880(5) 0.065(5) Uani 1 1 d G . .
H24P H 0.3009 0.5185 0.7614 0.078 Uiso 1 1 calc R U .
C25P C 0.2554(3) 0.5246(2) 0.6948(4) 0.056(5) Uani 1 1 d G . .
C26P C 0.2791(2) 0.5241(2) 0.6615(5) 0.057(5) Uani 1 1 d G . .
H26P H 0.2935 0.5381 0.6640 0.068 Uiso 1 1 calc R U .
C27P C 0.2818(2) 0.5030(3) 0.6248(5) 0.059(5) Uani 1 1 d G . .
H27P H 0.2981 0.5026 0.6021 0.071 Uiso 1 1 calc R U .
C28P C 0.2608(3) 0.4824(2) 0.6212(5) 0.066(6) Uani 1 1 d G . .
H28P H 0.2626 0.4680 0.5961 0.079 Uiso 1 1 calc R U .
C29P C 0.2370(2) 0.4830(2) 0.6545(5) 0.067(6) Uani 1 1 d G . .
H29P H 0.2226 0.4689 0.6520 0.081 Uiso 1 1 calc R U .
C30P C 0.2343(2) 0.5040(2) 0.6912(5) 0.060(5) Uani 1 1 d G . .
H30P H 0.2181 0.5044 0.7139 0.072 Uiso 1 1 calc R U .
C31P C 0.2153(2) 0.5498(3) 0.7674(6) 0.057(5) Uani 1 1 d G . .
C32P C 0.1915(3) 0.5602(3) 0.7405(5) 0.075(6) Uani 1 1 d G . .
H32P H 0.1941 0.5697 0.7085 0.090 Uiso 1 1 calc R U .
C33P C 0.1638(2) 0.5565(4) 0.7606(7) 0.092(9) Uani 1 1 d G . .
H33P H 0.1475 0.5636 0.7423 0.110 Uiso 1 1 calc R U .
C34P C 0.1599(3) 0.5425(4) 0.8076(7) 0.103(11) Uani 1 1 d G . .
H34P H 0.1410 0.5401 0.8213 0.124 Uiso 1 1 calc R U .
C35P C 0.1837(4) 0.5322(4) 0.8344(6) 0.096(9) Uani 1 1 d G . .
H35P H 0.1811 0.5226 0.8665 0.115 Uiso 1 1 calc R U .
C36P C 0.2114(3) 0.5358(3) 0.8143(6) 0.084(7) Uani 1 1 d G . .
H36P H 0.2277 0.5288 0.8327 0.101 Uiso 1 1 calc R U .
P3 P 0.43857(9) 0.69267(10) 0.75601(17) 0.0421(10) Uani 1 1 d . . .
C37P C 0.46994(19) 0.6982(2) 0.7140(4) 0.045(4) Uani 1 1 d G . .
C38P C 0.4716(2) 0.72294(19) 0.6860(4) 0.047(4) Uani 1 1 d G . .
H38P H 0.4580 0.7374 0.6925 0.056 Uiso 1 1 calc R U .
C39P C 0.4930(2) 0.7265(2) 0.6486(4) 0.049(4) Uani 1 1 d G . .
H39P H 0.4941 0.7434 0.6295 0.059 Uiso 1 1 calc R U .
C40P C 0.5128(2) 0.7053(3) 0.6391(4) 0.061(5) Uani 1 1 d G . .
H40P H 0.5275 0.7078 0.6135 0.073 Uiso 1 1 calc R U .
C41P C 0.5112(2) 0.6806(2) 0.6670(4) 0.053(5) Uani 1 1 d G . .
H41P H 0.5247 0.6661 0.6605 0.064 Uiso 1 1 calc R U .
C42P C 0.4897(2) 0.67704(18) 0.7045(4) 0.045(4) Uani 1 1 d G . .
H42P H 0.4886 0.6601 0.7236 0.054 Uiso 1 1 calc R U .
C43P C 0.4444(3) 0.6596(2) 0.7888(4) 0.052(5) Uani 1 1 d G . .
C44P C 0.4382(3) 0.6358(2) 0.7602(4) 0.060(5) Uani 1 1 d G . .
H44P H 0.4323 0.6373 0.7248 0.073 Uiso 1 1 calc R U .
C45P C 0.4407(4) 0.6097(2) 0.7832(5) 0.080(7) Uani 1 1 d G . .
H45P H 0.4365 0.5935 0.7636 0.096 Uiso 1 1 calc R U .
C46P C 0.4494(4) 0.6075(2) 0.8350(5) 0.080(7) Uani 1 1 d G . .
H46P H 0.4511 0.5897 0.8507 0.095 Uiso 1 1 calc R U .
C47P C 0.4555(3) 0.6313(3) 0.8637(4) 0.069(6) Uani 1 1 d G . .
H47P H 0.4614 0.6298 0.8990 0.083 Uiso 1 1 calc R U .
C48P C 0.4530(3) 0.6574(2) 0.8406(4) 0.061(5) Uani 1 1 d G . .
H48P H 0.4572 0.6736 0.8602 0.073 Uiso 1 1 calc R U .
C49P C 0.4390(2) 0.7190(2) 0.8069(4) 0.047(4) Uani 1 1 d G . .
C50P C 0.4164(2) 0.7182(2) 0.8426(5) 0.059(5) Uani 1 1 d G . .
H50P H 0.4024 0.7038 0.8408 0.071 Uiso 1 1 calc R U .
C51P C 0.4143(2) 0.7386(3) 0.8810(4) 0.068(6) Uani 1 1 d G . .
H51P H 0.3988 0.7380 0.9054 0.082 Uiso 1 1 calc R U .
C52P C 0.4348(3) 0.7597(2) 0.8837(4) 0.063(5) Uani 1 1 d G . .
H52P H 0.4333 0.7736 0.9099 0.075 Uiso 1 1 calc R U .
C53P C 0.4574(2) 0.7604(2) 0.8480(5) 0.052(4) Uani 1 1 d G . .
H53P H 0.4715 0.7749 0.8498 0.063 Uiso 1 1 calc R U .
C54P C 0.4596(2) 0.7401(2) 0.8096(4) 0.044(4) Uani 1 1 d G . .
H54P H 0.4750 0.7407 0.7853 0.053 Uiso 1 1 calc R U .
P4 P 0.44618(8) 0.69910(10) 0.35306(17) 0.0430(10) Uani 1 1 d . . .
C55P C 0.4461(2) 0.6724(2) 0.3027(4) 0.049(5) Uani 1 1 d G . .
C56P C 0.4245(2) 0.6740(2) 0.2651(4) 0.063(5) Uani 1 1 d G . .
H56P H 0.4111 0.6889 0.2657 0.076 Uiso 1 1 calc R U .
C57P C 0.4226(2) 0.6537(3) 0.2267(4) 0.060(5) Uani 1 1 d G . .
H57P H 0.4078 0.6547 0.2010 0.072 Uiso 1 1 calc R U .
C58P C 0.4423(3) 0.6318(2) 0.2259(4) 0.059(5) Uani 1 1 d G . .
H58P H 0.4410 0.6179 0.1996 0.070 Uiso 1 1 calc R U .
C59P C 0.4639(2) 0.6303(2) 0.2634(5) 0.056(5) Uani 1 1 d G . .
H59P H 0.4774 0.6154 0.2629 0.067 Uiso 1 1 calc R U .
C60P C 0.4659(2) 0.6506(2) 0.3019(4) 0.055(5) Uani 1 1 d G . .
H60P H 0.4806 0.6495 0.3276 0.066 Uiso 1 1 calc R U .
C61P C 0.4748(2) 0.6898(2) 0.3987(4) 0.053(5) Uani 1 1 d G . .
C62P C 0.47073(19) 0.6654(2) 0.4268(4) 0.051(5) Uani 1 1 d G . .
H62P H 0.4544 0.6540 0.4200 0.061 Uiso 1 1 calc R U .
C63P C 0.4906(2) 0.6577(2) 0.4649(5) 0.067(6) Uani 1 1 d G . .
H63P H 0.4878 0.6410 0.4841 0.080 Uiso 1 1 calc R U .
C64P C 0.5145(2) 0.6744(3) 0.4749(4) 0.066(6) Uani 1 1 d G . .
H64P H 0.5281 0.6691 0.5009 0.079 Uiso 1 1 calc R U .
C65P C 0.5186(2) 0.6988(3) 0.4467(5) 0.057(5) Uani 1 1 d G . .
H65P H 0.5350 0.7102 0.4536 0.068 Uiso 1 1 calc R U .
C66P C 0.4988(2) 0.7065(2) 0.4087(5) 0.056(5) Uani 1 1 d G . .
H66P H 0.5016 0.7232 0.3895 0.067 Uiso 1 1 calc R U .
C67P C 0.4561(3) 0.7318(2) 0.3218(4) 0.046(4) Uani 1 1 d G . .
C68P C 0.4541(3) 0.7558(2) 0.3520(3) 0.064(6) Uani 1 1 d G . .
H68P H 0.4496 0.7544 0.3880 0.077 Uiso 1 1 calc R U .
C69P C 0.4587(3) 0.7817(2) 0.3293(5) 0.059(5) Uani 1 1 d G . .
H69P H 0.4573 0.7980 0.3499 0.071 Uiso 1 1 calc R U .
C70P C 0.4654(3) 0.7836(2) 0.2766(5) 0.072(7) Uani 1 1 d G . .
H70P H 0.4685 0.8013 0.2611 0.087 Uiso 1 1 calc R U .
C71P C 0.4674(3) 0.7596(3) 0.2465(3) 0.073(6) Uani 1 1 d G . .
H71P H 0.4719 0.7610 0.2104 0.088 Uiso 1 1 calc R U .
C72P C 0.4628(3) 0.7337(2) 0.2691(4) 0.062(6) Uani 1 1 d G . .
H72P H 0.4642 0.7174 0.2485 0.075 Uiso 1 1 calc R U .
S1 S 0.30433(9) 0.60436(8) 0.45348(17) 0.0424(9) Uani 1 1 d . . .
C11 C 0.3245(2) 0.57270(19) 0.4568(5) 0.048(4) Uani 1 1 d G . .
C12 C 0.3113(2) 0.5480(2) 0.4720(6) 0.064(5) Uani 1 1 d G . .
C13 C 0.3267(3) 0.52317(19) 0.4702(6) 0.063(5) Uani 1 1 d G . .
H13 H 0.3177 0.5063 0.4805 0.075 Uiso 1 1 calc R U .
C14 C 0.3553(3) 0.52303(19) 0.4532(6) 0.063(5) Uani 1 1 d G . .
C15 C 0.3685(2) 0.5477(2) 0.4380(6) 0.070(6) Uani 1 1 d G . .
C16 C 0.3531(2) 0.5726(2) 0.4398(6) 0.057(5) Uani 1 1 d G . .
H16 H 0.3621 0.5894 0.4295 0.068 Uiso 1 1 calc R U .
C17 C 0.2814(4) 0.5487(4) 0.4971(8) 0.050(4) Uani 1 1 d . . .
H17A H 0.2753 0.5297 0.5054 0.075 Uiso 1 1 calc R U .
H17B H 0.2822 0.5597 0.5292 0.075 Uiso 1 1 calc R U .
H17C H 0.2675 0.5571 0.4729 0.075 Uiso 1 1 calc R U .
C18 C 0.3702(5) 0.4954(5) 0.4484(13) 0.097(10) Uani 1 1 d . . .
H18A H 0.3901 0.4983 0.4362 0.145 Uiso 1 1 calc R U .
H18B H 0.3705 0.4862 0.4825 0.145 Uiso 1 1 calc R U .
H18C H 0.3597 0.4838 0.4234 0.145 Uiso 1 1 calc R U .
S2 S 0.30407(9) 0.60227(8) 0.63294(17) 0.0425(9) Uani 1 1 d . . .
C21 C 0.3311(2) 0.5755(2) 0.6403(4) 0.043(4) Uani 1 1 d G U .
C22 C 0.3434(3) 0.5703(2) 0.6888(3) 0.050(4) Uani 1 1 d G U .
C23 C 0.3629(2) 0.5486(2) 0.6948(4) 0.052(4) Uani 1 1 d G U .
H23 H 0.3713 0.5450 0.7280 0.063 Uiso 1 1 calc R U .
C24 C 0.3702(2) 0.5321(2) 0.6523(5) 0.057(4) Uani 1 1 d G U .
C25 C 0.3580(3) 0.5373(2) 0.6038(4) 0.056(4) Uani 1 1 d G U .
H25 H 0.3630 0.5260 0.5748 0.068 Uiso 1 1 calc R U .
C26 C 0.3384(2) 0.5590(2) 0.5978(3) 0.044(4) Uani 1 1 d G U .
H26 H 0.3300 0.5626 0.5646 0.052 Uiso 1 1 calc R U .
C27 C 0.3369(5) 0.5895(4) 0.7337(8) 0.060(5) Uani 1 1 d . U .
H27A H 0.3471 0.5830 0.7649 0.090 Uiso 1 1 calc R U .
H27B H 0.3433 0.6084 0.7251 0.090 Uiso 1 1 calc R U .
H27C H 0.3160 0.5896 0.7404 0.090 Uiso 1 1 calc R U .
C28 C 0.3901(5) 0.5072(5) 0.6596(10) 0.083(7) Uani 1 1 d . U .
H28A H 0.3969 0.5066 0.6958 0.124 Uiso 1 1 calc R U .
H28B H 0.3796 0.4901 0.6515 0.124 Uiso 1 1 calc R U .
H28C H 0.4068 0.5090 0.6362 0.124 Uiso 1 1 calc R U .
S3 S 0.38279(8) 0.65935(8) 0.63554(15) 0.0376(8) Uani 1 1 d . . .
C31 C 0.4111(2) 0.63371(19) 0.6289(4) 0.040(3) Uani 1 1 d G U .
C32 C 0.4387(2) 0.64183(18) 0.6133(5) 0.050(4) Uani 1 1 d G U .
C33 C 0.46116(19) 0.6226(2) 0.6129(5) 0.063(5) Uani 1 1 d G U .
H33 H 0.4800 0.6282 0.6022 0.075 Uiso 1 1 calc R U .
C34 C 0.4561(2) 0.5953(2) 0.6281(6) 0.067(5) Uani 1 1 d G U .
C35 C 0.4285(3) 0.58717(18) 0.6437(5) 0.059(5) Uani 1 1 d G U .
H35 H 0.4251 0.5685 0.6541 0.071 Uiso 1 1 calc R U .
C36 C 0.4061(2) 0.6064(2) 0.6441(5) 0.054(4) Uani 1 1 d G U .
H36 H 0.3872 0.6008 0.6548 0.064 Uiso 1 1 calc R U .
C37 C 0.4447(4) 0.6705(4) 0.5907(6) 0.050(4) Uani 1 1 d . U .
H37A H 0.4273 0.6820 0.5933 0.075 Uiso 1 1 calc R U .
H37B H 0.4605 0.6793 0.6102 0.075 Uiso 1 1 calc R U .
H37C H 0.4504 0.6687 0.5540 0.075 Uiso 1 1 calc R U .
C38 C 0.4812(4) 0.5749(5) 0.6332(13) 0.094(9) Uani 1 1 d . U .
H38A H 0.4739 0.5567 0.6442 0.141 Uiso 1 1 calc R U .
H38B H 0.4910 0.5731 0.5995 0.141 Uiso 1 1 calc R U .
H38C H 0.4950 0.5819 0.6593 0.141 Uiso 1 1 calc R U .
S4 S 0.38397(8) 0.66197(8) 0.45702(15) 0.0392(8) Uani 1 1 d . . .
C41 C 0.4031(2) 0.6311(2) 0.4424(4) 0.054(4) Uani 1 1 d G U .
C42 C 0.4043(3) 0.6210(3) 0.3917(4) 0.056(4) Uani 1 1 d G U .
C43 C 0.4213(3) 0.5979(3) 0.3803(4) 0.064(5) Uani 1 1 d G U .
H43 H 0.4222 0.5909 0.3456 0.077 Uiso 1 1 calc R U .
C44 C 0.4370(3) 0.5849(2) 0.4196(6) 0.076(6) Uani 1 1 d G U .
C45 C 0.4358(3) 0.5951(3) 0.4703(5) 0.076(6) Uani 1 1 d G U .
H45 H 0.4465 0.5862 0.4972 0.091 Uiso 1 1 calc R U .
C46 C 0.4188(3) 0.6182(3) 0.4817(4) 0.054(4) Uani 1 1 d G U .
H46 H 0.4180 0.6251 0.5164 0.065 Uiso 1 1 calc R U .
C47 C 0.3854(5) 0.6323(5) 0.3513(8) 0.067(6) Uani 1 1 d . U .
H47A H 0.3891 0.6228 0.3181 0.100 Uiso 1 1 calc R U .
H47B H 0.3651 0.6295 0.3614 0.100 Uiso 1 1 calc R U .
H47C H 0.3891 0.6523 0.3473 0.100 Uiso 1 1 calc R U .
C48 C 0.4560(7) 0.5598(7) 0.4036(14) 0.124(11) Uani 1 1 d . U .
H48A H 0.4660 0.5525 0.4344 0.186 Uiso 1 1 calc R U .
H48B H 0.4437 0.5453 0.3885 0.186 Uiso 1 1 calc R U .
H48C H 0.4703 0.5658 0.3777 0.186 Uiso 1 1 calc R U .
S5 S 0.22101(9) 0.61552(8) 0.44294(17) 0.0421(9) Uani 1 1 d . . .
C51 C 0.1882(2) 0.5973(2) 0.4286(5) 0.050(4) Uani 1 1 d G . .
C52 C 0.1753(3) 0.6000(3) 0.3800(5) 0.067(6) Uani 1 1 d G . .
C53 C 0.1524(3) 0.5828(3) 0.3661(5) 0.078(7) Uani 1 1 d G . .
H53 H 0.1435 0.5847 0.3329 0.093 Uiso 1 1 calc R U .
C54 C 0.1425(3) 0.5628(3) 0.4009(7) 0.097(10) Uani 1 1 d G . .
C55 C 0.1554(3) 0.5600(3) 0.4496(6) 0.084(7) Uani 1 1 d G . .
H55 H 0.1486 0.5463 0.4733 0.100 Uiso 1 1 calc R U .
C56 C 0.1783(3) 0.5773(3) 0.4634(5) 0.072(6) Uani 1 1 d G . .
H56 H 0.1872 0.5754 0.4967 0.086 Uiso 1 1 calc R U .
C57 C 0.1847(5) 0.6231(5) 0.3421(8) 0.071(7) Uani 1 1 d . . .
H57A H 0.2009 0.6334 0.3572 0.107 Uiso 1 1 calc R U .
H57B H 0.1907 0.6147 0.3089 0.107 Uiso 1 1 calc R U .
H57C H 0.1684 0.6358 0.3361 0.107 Uiso 1 1 calc R U .
C58 C 0.1198(7) 0.5425(7) 0.3841(17) 0.136(15) Uani 1 1 d . . .
H58A H 0.1153 0.5299 0.4130 0.204 Uiso 1 1 calc R U .
H58B H 0.1023 0.5526 0.3739 0.204 Uiso 1 1 calc R U .
H58C H 0.1269 0.5317 0.3544 0.204 Uiso 1 1 calc R U .
S6 S 0.21779(9) 0.60873(8) 0.61972(18) 0.0427(9) Uani 1 1 d . . .
C61 C 0.1875(2) 0.5861(2) 0.6096(6) 0.053(4) Uani 1 1 d G U .
C62 C 0.1916(2) 0.5588(3) 0.5934(6) 0.064(5) Uani 1 1 d G U .
C63 C 0.1680(3) 0.5412(2) 0.5873(7) 0.091(7) Uani 1 1 d G U .
H63 H 0.1708 0.5225 0.5762 0.109 Uiso 1 1 calc R U .
C64 C 0.1402(3) 0.5509(3) 0.5974(8) 0.095(7) Uani 1 1 d G U .
C65 C 0.1361(2) 0.5782(3) 0.6136(7) 0.094(7) Uani 1 1 d G U .
H65 H 0.1171 0.5849 0.6206 0.112 Uiso 1 1 calc R U .
C66 C 0.1597(3) 0.5958(2) 0.6197(6) 0.072(5) Uani 1 1 d G U .
H66 H 0.1569 0.6145 0.6308 0.087 Uiso 1 1 calc R U .
C67 C 0.2223(5) 0.5486(4) 0.5788(9) 0.072(6) Uani 1 1 d . U .
H67A H 0.2363 0.5634 0.5854 0.107 Uiso 1 1 calc R U .
H67B H 0.2272 0.5323 0.5999 0.107 Uiso 1 1 calc R U .
H67C H 0.2228 0.5435 0.5417 0.107 Uiso 1 1 calc R U .
C68 C 0.1145(8) 0.5329(7) 0.5910(16) 0.151(14) Uani 1 1 d . U .
H68A H 0.1207 0.5144 0.5795 0.226 Uiso 1 1 calc R U .
H68B H 0.1043 0.5313 0.6244 0.226 Uiso 1 1 calc R U .
H68C H 0.1015 0.5410 0.5649 0.226 Uiso 1 1 calc R U .
S7 S 0.26215(9) 0.64480(8) 0.73635(15) 0.0373(8) Uani 1 1 d . . .
C71 C 0.2553(3) 0.6436(3) 0.8048(4) 0.058(5) Uani 1 1 d G U .
C72 C 0.2282(2) 0.6367(3) 0.8242(5) 0.065(5) Uani 1 1 d G U .
C73 C 0.2243(3) 0.6329(3) 0.8775(5) 0.087(6) Uani 1 1 d G U .
H73 H 0.2057 0.6282 0.8907 0.105 Uiso 1 1 calc R U .
C74 C 0.2475(3) 0.6360(4) 0.9114(4) 0.089(6) Uani 1 1 d DG U .
C75 C 0.2747(3) 0.6430(3) 0.8920(4) 0.080(6) Uani 1 1 d G U .
H75 H 0.2906 0.6451 0.9152 0.096 Uiso 1 1 calc R U .
C76 C 0.2786(2) 0.6468(3) 0.8387(5) 0.059(5) Uani 1 1 d G U .
H76 H 0.2972 0.6515 0.8255 0.070 Uiso 1 1 calc R U .
C77 C 0.2033(5) 0.6354(5) 0.7915(8) 0.070(6) Uani 1 1 d . U .
H77A H 0.2090 0.6384 0.7551 0.105 Uiso 1 1 calc R U .
H77B H 0.1942 0.6170 0.7949 0.105 Uiso 1 1 calc R U .
H77C H 0.1894 0.6498 0.8019 0.105 Uiso 1 1 calc R U .
C78 C 0.2436(8) 0.6305(9) 0.9698(9) 0.144(13) Uani 1 1 d D U .
H78A H 0.2620 0.6336 0.9879 0.216 Uiso 1 1 calc R U .
H78B H 0.2288 0.6431 0.9838 0.216 Uiso 1 1 calc R U .
H78C H 0.2374 0.6112 0.9750 0.216 Uiso 1 1 calc R U .
S8 S 0.34379(8) 0.69924(8) 0.75106(14) 0.0368(8) Uani 1 1 d . . .
C81 C 0.3414(3) 0.6964(2) 0.8209(3) 0.043(4) Uani 1 1 d G . .
C82 C 0.3508(3) 0.6730(2) 0.8478(4) 0.063(5) Uani 1 1 d G . .
C83 C 0.3489(3) 0.6721(2) 0.9019(4) 0.060(5) Uani 1 1 d G . .
H83 H 0.3554 0.6561 0.9203 0.072 Uiso 1 1 calc R U .
C84 C 0.3376(3) 0.6946(3) 0.9291(3) 0.064(6) Uani 1 1 d G . .
C85 C 0.3281(3) 0.7180(2) 0.9022(4) 0.064(6) Uani 1 1 d G . .
H85 H 0.3204 0.7334 0.9208 0.077 Uiso 1 1 calc R U .
C86 C 0.3301(3) 0.7189(2) 0.8481(4) 0.056(5) Uani 1 1 d G . .
H86 H 0.3236 0.7349 0.8298 0.068 Uiso 1 1 calc R U .
C87 C 0.3634(5) 0.6484(4) 0.8184(8) 0.063(5) Uani 1 1 d . . .
H87A H 0.3632 0.6524 0.7809 0.095 Uiso 1 1 calc R U .
H87B H 0.3834 0.6453 0.8298 0.095 Uiso 1 1 calc R U .
H87C H 0.3518 0.6318 0.8254 0.095 Uiso 1 1 calc R U .
C88 C 0.3339(6) 0.6923(7) 0.9880(9) 0.096(9) Uani 1 1 d . . .
H88A H 0.3418 0.6745 1.0000 0.143 Uiso 1 1 calc R U .
H88B H 0.3444 0.7076 1.0050 0.143 Uiso 1 1 calc R U .
H88C H 0.3133 0.6934 0.9969 0.143 Uiso 1 1 calc R U .
S9 S 0.39113(8) 0.74096(8) 0.64763(15) 0.0359(8) Uani 1 1 d . . .
C91 C 0.4161(2) 0.7681(2) 0.6605(4) 0.042(4) Uani 1 1 d G U .
C92 C 0.4164(2) 0.7809(2) 0.7092(4) 0.046(4) Uani 1 1 d DG U .
C93 C 0.4372(3) 0.8008(2) 0.7208(4) 0.067(5) Uani 1 1 d G U .
H93 H 0.4374 0.8094 0.7540 0.081 Uiso 1 1 calc R U .
C94 C 0.4578(2) 0.8079(2) 0.6836(6) 0.075(6) Uani 1 1 d DG U .
C95 C 0.4575(2) 0.7952(3) 0.6349(5) 0.063(5) Uani 1 1 d G U .
H95 H 0.4716 0.8001 0.6095 0.076 Uiso 1 1 calc R U .
C96 C 0.4367(2) 0.7753(2) 0.6234(4) 0.053(4) Uani 1 1 d G U .
H96 H 0.4365 0.7666 0.5901 0.064 Uiso 1 1 calc R U .
C97 C 0.3938(4) 0.7751(5) 0.7515(7) 0.063(6) Uani 1 1 d D U .
H97A H 0.3803 0.7608 0.7391 0.095 Uiso 1 1 calc R U .
H97B H 0.4035 0.7685 0.7831 0.095 Uiso 1 1 calc R U .
H97C H 0.3831 0.7922 0.7592 0.095 Uiso 1 1 calc R U .
C98 C 0.4827(6) 0.8287(5) 0.6929(13) 0.111(10) Uani 1 1 d D U .
H98A H 0.4810 0.8365 0.7280 0.166 Uiso 1 1 calc R U .
H98B H 0.5013 0.8191 0.6894 0.166 Uiso 1 1 calc R U .
H98C H 0.4815 0.8437 0.6671 0.166 Uiso 1 1 calc R U .
S10 S 0.40045(8) 0.74360(8) 0.47052(16) 0.0385(8) Uani 1 1 d . . .
C101 C 0.43115(18) 0.7658(2) 0.4799(5) 0.043(4) Uani 1 1 d G . .
C102 C 0.4573(2) 0.75481(19) 0.4971(5) 0.051(4) Uani 1 1 d G . .
C103 C 0.48177(18) 0.7716(3) 0.4995(6) 0.065(6) Uani 1 1 d G . .
H103 H 0.4996 0.7641 0.5112 0.077 Uiso 1 1 calc R U .
C104 C 0.4801(2) 0.7994(3) 0.4846(6) 0.079(7) Uani 1 1 d G . .
C105 C 0.4540(3) 0.8103(2) 0.4674(6) 0.063(5) Uani 1 1 d G . .
H105 H 0.4528 0.8293 0.4573 0.075 Uiso 1 1 calc R U .
C106 C 0.4295(2) 0.7936(2) 0.4650(5) 0.059(5) Uani 1 1 d G . .
H106 H 0.4116 0.8011 0.4533 0.070 Uiso 1 1 calc R U .
C107 C 0.4586(4) 0.7255(4) 0.5179(7) 0.057(5) Uani 1 1 d . . .
H10A H 0.4397 0.7166 0.5133 0.085 Uiso 1 1 calc R U .
H10B H 0.4733 0.7150 0.4988 0.085 Uiso 1 1 calc R U .
H10C H 0.4635 0.7260 0.5550 0.085 Uiso 1 1 calc R U .
C108 C 0.5067(7) 0.8176(7) 0.4876(14) 0.128(13) Uani 1 1 d . . .
H10D H 0.5231 0.8066 0.5004 0.192 Uiso 1 1 calc R U .
H10E H 0.5112 0.8249 0.4528 0.192 Uiso 1 1 calc R U .
H10F H 0.5030 0.8331 0.5114 0.192 Uiso 1 1 calc R U .
S11 S 0.35244(8) 0.71129(9) 0.35249(14) 0.0388(8) Uani 1 1 d . . .
C111 C 0.3547(3) 0.7127(3) 0.2837(4) 0.062(5) Uani 1 1 d G U .
C112 C 0.3666(3) 0.7354(3) 0.2579(6) 0.080(6) Uani 1 1 d G U .
C113 C 0.3688(4) 0.7353(4) 0.2038(6) 0.094(7) Uani 1 1 d G U .
H113 H 0.3769 0.7508 0.1862 0.113 Uiso 1 1 calc R U .
C114 C 0.3591(4) 0.7124(5) 0.1756(4) 0.120(8) Uani 1 1 d G U .
C115 C 0.3473(4) 0.6896(4) 0.2015(6) 0.112(8) Uani 1 1 d G U .
H115 H 0.3407 0.6740 0.1822 0.134 Uiso 1 1 calc R U .
C116 C 0.3451(3) 0.6898(3) 0.2555(6) 0.074(6) Uani 1 1 d G U .
H116 H 0.3370 0.6743 0.2732 0.089 Uiso 1 1 calc R U .
C117 C 0.3764(5) 0.7600(6) 0.2879(9) 0.086(8) Uani 1 1 d . U .
H11A H 0.3733 0.7567 0.3252 0.128 Uiso 1 1 calc R U .
H11B H 0.3970 0.7632 0.2813 0.128 Uiso 1 1 calc R U .
H11C H 0.3653 0.7764 0.2770 0.128 Uiso 1 1 calc R U .
C118 C 0.3633(11) 0.7138(11) 0.1167(17) 0.195(18) Uani 1 1 d . U .
H11D H 0.3720 0.7317 0.1073 0.292 Uiso 1 1 calc R U .
H11E H 0.3761 0.6987 0.1055 0.292 Uiso 1 1 calc R U .
H11F H 0.3445 0.7119 0.0994 0.292 Uiso 1 1 calc R U .
S12 S 0.27645(10) 0.64955(9) 0.33879(16) 0.0440(9) Uani 1 1 d . . .
C121 C 0.2781(3) 0.6480(3) 0.2687(4) 0.058(5) Uani 1 1 d G U .
C122 C 0.2970(3) 0.6305(3) 0.2423(5) 0.073(5) Uani 1 1 d G U .
C123 C 0.2968(4) 0.6296(4) 0.1881(5) 0.102(7) Uani 1 1 d G U .
H123 H 0.3098 0.6177 0.1701 0.122 Uiso 1 1 calc R U .
C124 C 0.2776(4) 0.6463(4) 0.1603(4) 0.108(7) Uani 1 1 d DG U .
C125 C 0.2587(4) 0.6638(4) 0.1867(5) 0.094(7) Uani 1 1 d G U .
H125 H 0.2455 0.6751 0.1677 0.113 Uiso 1 1 calc R U .
C126 C 0.2589(3) 0.6646(3) 0.2409(6) 0.072(5) Uani 1 1 d G U .
H126 H 0.2459 0.6766 0.2589 0.086 Uiso 1 1 calc R U .
C127 C 0.3192(5) 0.6145(5) 0.2727(9) 0.076(6) Uani 1 1 d . U .
H12A H 0.3308 0.6032 0.2487 0.114 Uiso 1 1 calc R U .
H12B H 0.3318 0.6275 0.2913 0.114 Uiso 1 1 calc R U .
H12C H 0.3095 0.6024 0.2978 0.114 Uiso 1 1 calc R U .
C128 C 0.2759(10) 0.6443(11) 0.1006(9) 0.179(17) Uani 1 1 d D U .
H12D H 0.2614 0.6574 0.0876 0.269 Uiso 1 1 calc R U .
H12E H 0.2948 0.6489 0.0855 0.269 Uiso 1 1 calc R U .
H12F H 0.2705 0.6254 0.0904 0.269 Uiso 1 1 calc R U .
S13 S 0.20954(9) 0.71985(8) 0.74964(15) 0.0364(8) Uani 1 1 d . . .
C131 C 0.2162(2) 0.7146(3) 0.8179(3) 0.052(4) Uani 1 1 d G U .
C132 C 0.1936(2) 0.7099(3) 0.8527(4) 0.050(4) Uani 1 1 d G U .
C133 C 0.1993(3) 0.7071(3) 0.9056(4) 0.071(5) Uani 1 1 d G U .
H133 H 0.1839 0.7039 0.9294 0.085 Uiso 1 1 calc R U .
C134 C 0.2275(3) 0.7091(3) 0.9239(3) 0.076(6) Uani 1 1 d G U .
C135 C 0.2501(2) 0.7138(3) 0.8891(5) 0.075(5) Uani 1 1 d G U .
H135 H 0.2694 0.7152 0.9016 0.090 Uiso 1 1 calc R U .
C136 C 0.2444(2) 0.7166(3) 0.8361(4) 0.059(5) Uani 1 1 d G U .
H136 H 0.2598 0.7198 0.8124 0.071 Uiso 1 1 calc R U .
C137 C 0.1637(5) 0.7060(5) 0.8356(10) 0.079(7) Uani 1 1 d . U .
H13A H 0.1626 0.7085 0.7977 0.118 Uiso 1 1 calc R U .
H13B H 0.1572 0.6872 0.8449 0.118 Uiso 1 1 calc R U .
H13C H 0.1513 0.7197 0.8528 0.118 Uiso 1 1 calc R U .
C138 C 0.2347(7) 0.7073(7) 0.9815(10) 0.114(10) Uani 1 1 d . U .
H13D H 0.2557 0.7092 0.9863 0.170 Uiso 1 1 calc R U .
H13E H 0.2248 0.7224 1.0002 0.170 Uiso 1 1 calc R U .
H13F H 0.2283 0.6893 0.9952 0.170 Uiso 1 1 calc R U .
S14 S 0.34042(8) 0.81583(8) 0.63610(16) 0.0383(8) Uani 1 1 d . . .
C141 C 0.3747(2) 0.8341(3) 0.6320(5) 0.062(5) Uani 1 1 d G U .
C142 C 0.3835(3) 0.8520(3) 0.6715(4) 0.065(5) Uani 1 1 d G U .
C143 C 0.4087(3) 0.8674(3) 0.6659(6) 0.085(6) Uani 1 1 d G U .
H143 H 0.4148 0.8797 0.6929 0.102 Uiso 1 1 calc R U .
C144 C 0.4252(2) 0.8649(3) 0.6208(7) 0.077(6) Uani 1 1 d G U .
C145 C 0.4165(3) 0.8470(3) 0.5813(6) 0.074(6) Uani 1 1 d G U .
H145 H 0.4277 0.8453 0.5505 0.089 Uiso 1 1 calc R U .
C146 C 0.3912(3) 0.8316(2) 0.5869(5) 0.062(5) Uani 1 1 d G U .
H146 H 0.3852 0.8194 0.5599 0.074 Uiso 1 1 calc R U .
C147 C 0.3673(7) 0.8534(5) 0.7198(10) 0.095(8) Uani 1 1 d . U .
H14A H 0.3763 0.8669 0.7432 0.142 Uiso 1 1 calc R U .
H14B H 0.3473 0.8591 0.7125 0.142 Uiso 1 1 calc R U .
H14C H 0.3672 0.8350 0.7364 0.142 Uiso 1 1 calc R U .
C148 C 0.4507(6) 0.8831(7) 0.6069(17) 0.130(12) Uani 1 1 d . U .
H14D H 0.4587 0.8772 0.5733 0.194 Uiso 1 1 calc R U .
H14E H 0.4444 0.9025 0.6045 0.194 Uiso 1 1 calc R U .
H14F H 0.4656 0.8814 0.6339 0.194 Uiso 1 1 calc R U .
S15 S 0.33869(8) 0.81580(8) 0.45017(17) 0.0411(9) Uani 1 1 d . . .
C151 C 0.3647(2) 0.8427(2) 0.4459(5) 0.062(5) Uani 1 1 d G U .
C152 C 0.3847(3) 0.8433(3) 0.4054(5) 0.069(5) Uani 1 1 d G U .
C153 C 0.4058(3) 0.8639(4) 0.4039(7) 0.099(7) Uani 1 1 d G U .
H153 H 0.4195 0.8643 0.3762 0.119 Uiso 1 1 calc R U .
C154 C 0.4069(3) 0.8840(3) 0.4429(8) 0.101(7) Uani 1 1 d G U .
C155 C 0.3868(4) 0.8834(3) 0.4834(7) 0.107(8) Uani 1 1 d G U .
H155 H 0.3876 0.8972 0.5100 0.129 Uiso 1 1 calc R U .
C156 C 0.3658(3) 0.8628(3) 0.4848(5) 0.066(5) Uani 1 1 d G U .
H156 H 0.3521 0.8624 0.5125 0.079 Uiso 1 1 calc R U .
C157 C 0.3820(6) 0.8220(6) 0.3629(10) 0.094(8) Uani 1 1 d . U .
H15A H 0.3660 0.8094 0.3709 0.141 Uiso 1 1 calc R U .
H15B H 0.3782 0.8314 0.3297 0.141 Uiso 1 1 calc R U .
H15C H 0.4000 0.8114 0.3603 0.141 Uiso 1 1 calc R U .
C158 C 0.4312(9) 0.9054(7) 0.4417(18) 0.160(15) Uani 1 1 d . U .
H15D H 0.4430 0.9025 0.4104 0.240 Uiso 1 1 calc R U .
H15E H 0.4229 0.9241 0.4411 0.240 Uiso 1 1 calc R U .
H15F H 0.4433 0.9032 0.4728 0.240 Uiso 1 1 calc R U .
S16 S 0.29080(9) 0.77966(9) 0.33851(15) 0.0406(9) Uani 1 1 d . . .
C161 C 0.2942(3) 0.7704(3) 0.2705(4) 0.073(6) Uani 1 1 d G U .
C162 C 0.3035(3) 0.7899(3) 0.2342(6) 0.074(6) Uani 1 1 d G U .
C163 C 0.3033(4) 0.7834(4) 0.1814(5) 0.094(7) Uani 1 1 d G U .
H163 H 0.3096 0.7967 0.1565 0.113 Uiso 1 1 calc R U .
C164 C 0.2939(4) 0.7574(4) 0.1649(4) 0.093(7) Uani 1 1 d G U .
C165 C 0.2847(4) 0.7378(3) 0.2012(6) 0.092(7) Uani 1 1 d G U .
H165 H 0.2783 0.7200 0.1900 0.111 Uiso 1 1 calc R U .
C166 C 0.2849(3) 0.7443(3) 0.2541(5) 0.078(6) Uani 1 1 d G U .
H166 H 0.2786 0.7310 0.2789 0.094 Uiso 1 1 calc R U .
C167 C 0.3146(6) 0.8164(6) 0.2512(12) 0.096(9) Uani 1 1 d . U .
H16A H 0.3201 0.8275 0.2208 0.143 Uiso 1 1 calc R U .
H16B H 0.2997 0.8262 0.2712 0.143 Uiso 1 1 calc R U .
H16C H 0.3316 0.8134 0.2733 0.143 Uiso 1 1 calc R U .
C168 C 0.2929(9) 0.7498(9) 0.1081(13) 0.151(14) Uani 1 1 d . U .
H16D H 0.3000 0.7654 0.0872 0.226 Uiso 1 1 calc R U .
H16E H 0.3052 0.7334 0.1019 0.226 Uiso 1 1 calc R U .
H16F H 0.2729 0.7455 0.0981 0.226 Uiso 1 1 calc R U .
B1 B 0.5970(5) 0.5958(5) 0.5475(12) 0.070(7) Uani 1 1 d . . .
C11B C 0.5901(3) 0.6308(2) 0.5407(6) 0.071(6) Uani 1 1 d G . .
C12B C 0.5846(4) 0.6478(3) 0.5835(4) 0.088(8) Uani 1 1 d G . .
H12G H 0.5830 0.6399 0.6173 0.106 Uiso 1 1 calc R U .
C13B C 0.5814(4) 0.6763(3) 0.5767(5) 0.081(7) Uani 1 1 d G . .
H13G H 0.5777 0.6879 0.6059 0.097 Uiso 1 1 calc R U .
C14B C 0.5838(3) 0.6878(2) 0.5272(6) 0.074(6) Uani 1 1 d G . .
H14G H 0.5817 0.7073 0.5226 0.089 Uiso 1 1 calc R U .
C15B C 0.5893(3) 0.6709(3) 0.4845(5) 0.081(7) Uani 1 1 d G . .
H15G H 0.5909 0.6788 0.4506 0.098 Uiso 1 1 calc R U .
C16B C 0.5924(3) 0.6423(3) 0.4912(5) 0.077(7) Uani 1 1 d G . .
H16G H 0.5962 0.6307 0.4620 0.093 Uiso 1 1 calc R U .
C21B C 0.5726(3) 0.5818(3) 0.5053(6) 0.076(7) Uani 1 1 d G . .
C22B C 0.5438(3) 0.5900(3) 0.5075(6) 0.081(7) Uani 1 1 d G . .
H22B H 0.5380 0.6046 0.5304 0.097 Uiso 1 1 calc R U .
C23B C 0.5233(2) 0.5770(3) 0.4761(7) 0.083(7) Uani 1 1 d G . .
H23B H 0.5036 0.5827 0.4775 0.099 Uiso 1 1 calc R U .
C24B C 0.5317(3) 0.5558(3) 0.4425(7) 0.094(9) Uani 1 1 d G . .
H24B H 0.5177 0.5469 0.4210 0.113 Uiso 1 1 calc R U .
C25B C 0.5605(3) 0.5476(3) 0.4403(6) 0.090(8) Uani 1 1 d G . .
H25B H 0.5662 0.5331 0.4174 0.108 Uiso 1 1 calc R U .
C26B C 0.5809(2) 0.5606(4) 0.4717(7) 0.090(8) Uani 1 1 d G . .
H26B H 0.6006 0.5550 0.4703 0.108 Uiso 1 1 calc R U .
C31B C 0.6311(2) 0.5871(3) 0.5355(7) 0.077(6) Uani 1 1 d G . .
C32B C 0.6507(3) 0.6050(3) 0.5118(7) 0.082(7) Uani 1 1 d G . .
H32B H 0.6448 0.6232 0.5020 0.099 Uiso 1 1 calc R U .
C33B C 0.6790(3) 0.5964(4) 0.5027(7) 0.100(9) Uani 1 1 d G . .
H33B H 0.6924 0.6087 0.4865 0.120 Uiso 1 1 calc R U .
C34B C 0.6877(3) 0.5698(4) 0.5171(7) 0.095(9) Uani 1 1 d G . .
H34B H 0.7070 0.5639 0.5109 0.114 Uiso 1 1 calc R U .
C35B C 0.6681(4) 0.5519(3) 0.5408(8) 0.112(10) Uani 1 1 d G . .
H35B H 0.6740 0.5337 0.5506 0.134 Uiso 1 1 calc R U .
C36B C 0.6398(3) 0.5605(3) 0.5499(8) 0.098(9) Uani 1 1 d G . .
H36B H 0.6265 0.5482 0.5661 0.118 Uiso 1 1 calc R U .
C41B C 0.5901(3) 0.5844(3) 0.6093(5) 0.074(6) Uani 1 1 d G . .
C42B C 0.6105(3) 0.5912(3) 0.6471(6) 0.081(7) Uani 1 1 d G . .
H42B H 0.6264 0.6029 0.6384 0.098 Uiso 1 1 calc R U .
C43B C 0.6076(3) 0.5810(3) 0.6975(5) 0.077(7) Uani 1 1 d G . .
H43B H 0.6216 0.5857 0.7233 0.093 Uiso 1 1 calc R U .
C44B C 0.5844(3) 0.5640(3) 0.7102(5) 0.084(7) Uani 1 1 d G . .
H44B H 0.5824 0.5570 0.7447 0.101 Uiso 1 1 calc R U .
C45B C 0.5640(3) 0.5571(3) 0.6725(6) 0.075(6) Uani 1 1 d G . .
H45B H 0.5481 0.5455 0.6812 0.090 Uiso 1 1 calc R U .
C46B C 0.5669(3) 0.5673(3) 0.6220(5) 0.085(8) Uani 1 1 d G . .
H46B H 0.5529 0.5626 0.5962 0.102 Uiso 1 1 calc R U .

loop_
_atom_site_aniso_label
_atom_site_aniso_U_11
_atom_site_aniso_U_22
_atom_site_aniso_U_33
_atom_site_aniso_U_23
_atom_site_aniso_U_13
_atom_site_aniso_U_12
Ag1 0.0386(5) 0.0285(5) 0.0372(6) -0.0040(5) 0.0009(5) 0.0058(4)
Ag2 0.0352(5) 0.0297(5) 0.0307(5) 0.0020(4) 0.0005(4) 0.0062(4)
Ag3 0.0319(5) 0.0344(5) 0.0260(5) -0.0012(4) -0.0009(4) 0.0079(4)
Ag4 0.0355(5) 0.0315(5) 0.0306(6) -0.0053(4) 0.0007(4) 0.0066(4)
Ag5 0.0383(5) 0.0277(5) 0.0378(6) -0.0007(4) 0.0003(4) 0.0022(4)
Ag6 0.0341(5) 0.0335(5) 0.0254(5) 0.0027(4) -0.0019(4) 0.0071(4)
Ag7 0.0319(5) 0.0352(5) 0.0263(5) 0.0009(4) 0.0014(4) 0.0034(4)
Ag8 0.0374(5) 0.0396(6) 0.0248(5) -0.0053(4) -0.0010(4) 0.0071(4)
Ag9 0.0346(5) 0.0295(5) 0.0326(6) -0.0080(4) -0.0041(4) 0.0042(4)
Ag10 0.0340(5) 0.0327(5) 0.0341(6) 0.0047(4) 0.0016(4) 0.0021(4)
Ag11 0.0352(5) 0.0263(5) 0.0246(5) 0.0057(4) 0.0033(4) 0.0052(4)
Ag12 0.0342(5) 0.0348(5) 0.0237(5) -0.0036(4) -0.0021(4) 0.0059(4)
Ag13 0.0302(5) 0.0298(5) 0.0280(5) -0.0019(4) -0.0050(4) 0.0032(4)
Ag14 0.0344(5) 0.0322(5) 0.0294(5) 0.0029(4) 0.0047(4) 0.0038(4)
Ag15 0.0322(5) 0.0365(6) 0.0226(5) 0.0028(4) 0.0045(4) 0.0084(4)
Ag16 0.0398(5) 0.0392(6) 0.0252(5) -0.0060(4) -0.0059(4) 0.0069(4)
Ag17 0.0314(7) 0.0294(7) 0.0189(7) 0.000 0.000 0.0063(6)
Ag18 0.0287(4) 0.0262(5) 0.0290(5) -0.0008(4) 0.0018(4) 0.0015(4)
Ag19 0.0326(7) 0.0344(8) 0.0183(7) 0.000 0.000 0.0076(6)
Ag20 0.0315(5) 0.0246(5) 0.0271(5) -0.0048(4) -0.0018(4) 0.0042(4)
Ag21 0.0310(5) 0.0253(5) 0.0243(5) 0.0011(4) 0.0005(4) 0.0049(4)
Ag22 0.0291(4) 0.0263(5) 0.0212(5) -0.0012(4) -0.0004(4) 0.0044(4)
Ag23 0.0298(5) 0.0284(5) 0.0205(5) -0.0015(4) 0.0019(4) 0.0067(4)
Ag24 0.0251(4) 0.0230(4) 0.0203(4) -0.0021(4) 0.0001(4) 0.0055(3)
Ag25 0.0249(4) 0.0183(4) 0.0188(4) -0.0005(4) -0.0007(4) 0.0016(3)
Ag26 0.0234(4) 0.0208(5) 0.0159(4) 0.0003(3) -0.0003(3) 0.0034(3)
Ag27 0.0220(4) 0.0205(4) 0.0161(4) -0.0014(4) 0.0004(3) 0.0040(3)
Ag28 0.0246(4) 0.0207(5) 0.0158(4) -0.0028(3) -0.0005(3) 0.0037(4)
Ag29 0.0245(4) 0.0217(5) 0.0184(4) -0.0037(4) -0.0007(3) 0.0024(4)
Ag30 0.0257(4) 0.0232(5) 0.0180(5) 0.0010(4) 0.0024(3) 0.0032(4)
Ag31 0.0191(5) 0.0157(5) 0.0149(6) 0.000 0.000 0.0022(4)
Ag1A 0.0533(7) 0.0370(6) 0.0509(7) -0.0170(5) -0.0016(6) 0.0059(5)
Ag2A 0.0583(7) 0.0331(6) 0.0470(7) 0.0127(5) 0.0028(6) 0.0027(5)
Ag3A 0.0362(5) 0.0531(7) 0.0336(6) -0.0003(5) -0.0089(5) 0.0103(5)
Ag4A 0.0335(5) 0.0546(7) 0.0327(6) -0.0012(5) 0.0068(4) 0.0083(5)
P1 0.069(3) 0.040(2) 0.051(3) -0.021(2) 0.001(2) 0.000(2)
C1P 0.074(12) 0.044(10) 0.061(12) -0.038(9) 0.001(10) -0.017(9)
C2P 0.077(14) 0.073(14) 0.062(14) -0.013(11) 0.006(11) -0.017(12)
C3P 0.082(15) 0.070(15) 0.089(18) -0.047(14) 0.027(13) -0.028(13)
C4P 0.14(2) 0.045(12) 0.061(14) -0.020(10) 0.014(14) -0.033(14)
C5P 0.069(13) 0.051(12) 0.073(14) -0.022(10) 0.008(11) -0.022(10)
C6P 0.087(14) 0.032(9) 0.059(12) -0.020(8) 0.019(10) -0.022(9)
C7P 0.063(11) 0.024(8) 0.070(13) -0.023(8) -0.006(9) 0.017(8)
C8P 0.064(13) 0.075(14) 0.060(13) -0.005(11) 0.007(10) 0.009(11)
C9P 0.075(14) 0.047(11) 0.096(19) -0.009(11) 0.015(13) -0.005(10)
C10P 0.095(17) 0.050(12) 0.066(14) -0.013(10) 0.012(12) 0.002(11)
C11P 0.083(15) 0.049(12) 0.094(18) -0.028(12) 0.023(14) -0.019(11)
C12P 0.079(13) 0.042(10) 0.052(12) -0.023(9) 0.012(10) -0.016(9)
C13P 0.047(10) 0.071(14) 0.069(14) -0.020(11) 0.018(9) 0.004(9)
C14P 0.093(17) 0.072(15) 0.073(16) -0.037(13) -0.024(13) 0.004(13)
C15P 0.11(2) 0.089(18) 0.078(18) -0.022(14) -0.026(16) 0.004(16)
C16P 0.11(2) 0.11(2) 0.10(2) -0.05(2) -0.011(19) 0.025(19)
C17P 0.081(18) 0.12(2) 0.10(2) -0.047(19) 0.001(16) 0.015(17)
C18P 0.070(13) 0.094(16) 0.051(12) -0.051(12) 0.004(10) 0.003(12)
P2 0.067(3) 0.034(2) 0.050(3) 0.0155(19) 0.003(2) 0.002(2)
C19P 0.084(14) 0.047(11) 0.053(12) 0.021(9) -0.014(11) -0.003(10)
C20P 0.075(13) 0.042(10) 0.059(12) 0.016(9) 0.008(10) 0.017(9)
C21P 0.109(19) 0.035(10) 0.081(17) 0.010(10) -0.008(14) -0.004(11)
C22P 0.11(2) 0.067(14) 0.058(14) 0.022(11) -0.006(13) 0.025(14)
C23P 0.078(14) 0.028(9) 0.094(17) 0.026(10) -0.034(12) -0.006(9)
C24P 0.072(14) 0.048(11) 0.076(15) 0.003(10) -0.003(11) -0.005(10)
C25P 0.071(12) 0.038(9) 0.060(12) 0.033(9) 0.001(10) -0.001(9)
C26P 0.068(12) 0.051(11) 0.053(12) 0.012(9) 0.001(9) -0.002(9)
C27P 0.077(13) 0.058(12) 0.043(11) 0.018(9) -0.011(9) -0.007(10)
C28P 0.075(13) 0.056(12) 0.067(14) 0.013(10) 0.018(11) 0.023(10)
C29P 0.087(15) 0.044(11) 0.071(15) 0.011(10) 0.009(12) 0.009(10)
C30P 0.068(12) 0.053(11) 0.059(13) 0.019(10) 0.004(10) 0.011(9)
C31P 0.071(13) 0.039(10) 0.060(12) 0.005(8) 0.006(10) -0.002(9)
C32P 0.062(13) 0.089(17) 0.074(16) 0.015(13) 0.016(11) 0.008(12)
C33P 0.060(14) 0.100(19) 0.12(2) 0.051(17) -0.008(14) -0.004(13)
C34P 0.088(18) 0.079(17) 0.14(3) 0.043(18) 0.056(19) -0.005(14)
C35P 0.090(19) 0.090(19) 0.11(2) 0.034(17) 0.009(17) 0.018(15)
C36P 0.101(19) 0.083(17) 0.067(16) 0.013(13) 0.006(14) 0.007(15)
P3 0.035(2) 0.054(3) 0.037(2) 0.0024(19) -0.0140(17) 0.0099(18)
C37P 0.036(8) 0.056(10) 0.042(9) -0.009(8) -0.014(7) 0.019(7)
C38P 0.034(8) 0.058(11) 0.050(10) 0.011(8) -0.013(7) -0.002(7)
C39P 0.048(10) 0.048(10) 0.051(11) 0.002(8) -0.004(8) 0.011(8)
C40P 0.027(8) 0.103(17) 0.052(12) 0.003(11) -0.001(7) 0.009(9)
C41P 0.043(9) 0.059(11) 0.059(12) -0.013(9) -0.018(8) 0.023(8)
C42P 0.042(8) 0.052(10) 0.041(9) -0.003(8) -0.013(7) 0.008(7)
C43P 0.039(9) 0.075(13) 0.041(10) 0.004(9) -0.005(7) 0.015(8)
C44P 0.079(14) 0.050(11) 0.052(12) 0.004(9) -0.015(10) 0.011(10)
C45P 0.12(2) 0.051(12) 0.069(15) 0.016(11) -0.015(14) 0.015(13)
C46P 0.093(17) 0.075(15) 0.071(16) 0.022(13) -0.027(13) -0.002(13)
C47P 0.079(15) 0.082(15) 0.046(12) 0.022(11) -0.018(10) -0.010(12)
C48P 0.062(12) 0.087(15) 0.035(10) 0.002(9) -0.021(9) 0.004(10)
C49P 0.039(9) 0.063(11) 0.038(9) 0.005(8) -0.004(7) 0.003(8)
C50P 0.066(12) 0.063(12) 0.048(11) -0.005(9) 0.001(9) 0.008(10)
C51P 0.056(11) 0.093(16) 0.055(13) -0.015(11) -0.018(10) 0.021(11)
C52P 0.075(13) 0.069(13) 0.043(11) -0.025(10) -0.006(10) 0.010(11)
C53P 0.050(10) 0.061(12) 0.046(11) -0.006(9) -0.015(8) -0.004(9)
C54P 0.034(8) 0.060(11) 0.037(9) 0.004(8) -0.009(7) 0.014(7)
P4 0.0300(19) 0.065(3) 0.034(2) -0.0017(19) 0.0068(16) 0.0063(18)
C55P 0.026(7) 0.087(13) 0.034(9) 0.019(9) 0.011(6) -0.012(8)
C56P 0.055(11) 0.092(16) 0.044(11) -0.020(10) 0.009(9) 0.016(11)
C57P 0.044(10) 0.100(16) 0.036(10) 0.000(10) 0.003(8) -0.012(10)
C58P 0.069(12) 0.072(13) 0.035(10) -0.016(9) 0.022(9) -0.006(10)
C59P 0.066(12) 0.045(10) 0.057(12) 0.002(9) 0.008(9) -0.008(9)
C60P 0.044(10) 0.071(13) 0.050(11) 0.001(9) 0.027(8) -0.001(9)
C61P 0.063(11) 0.050(10) 0.045(10) 0.000(8) 0.032(9) 0.002(9)
C62P 0.029(8) 0.083(14) 0.041(10) -0.021(9) 0.002(7) 0.010(8)
C63P 0.041(10) 0.100(16) 0.060(13) -0.013(11) -0.005(9) 0.023(10)
C64P 0.034(9) 0.108(18) 0.055(12) 0.004(12) -0.010(8) 0.007(10)
C65P 0.030(8) 0.075(13) 0.065(13) -0.005(10) -0.010(8) -0.001(8)
C66P 0.068(12) 0.060(12) 0.040(10) -0.003(8) 0.014(9) 0.001(10)
C67P 0.026(7) 0.084(13) 0.027(8) -0.005(8) -0.002(6) 0.009(8)
C68P 0.052(11) 0.088(16) 0.052(12) -0.019(11) 0.023(9) -0.005(10)
C69P 0.054(11) 0.064(13) 0.058(12) 0.003(10) 0.013(9) 0.002(9)
C70P 0.105(18) 0.059(13) 0.052(13) 0.017(10) 0.026(12) 0.023(12)
C71P 0.098(17) 0.076(15) 0.045(12) 0.025(11) 0.004(11) 0.012(13)
C72P 0.074(13) 0.069(13) 0.044(11) -0.002(9) 0.019(9) 0.029(11)
S1 0.045(2) 0.032(2) 0.050(2) -0.0091(17) -0.0048(18) 0.0071(16)
C11 0.039(8) 0.056(11) 0.051(11) 0.007(8) -0.007(8) 0.000(8)
C12 0.051(11) 0.057(12) 0.083(15) -0.008(11) 0.006(10) 0.002(9)
C13 0.071(13) 0.041(10) 0.077(15) -0.001(10) -0.006(11) -0.008(9)
C14 0.068(13) 0.034(9) 0.088(16) -0.009(10) -0.005(11) 0.012(9)
C15 0.065(13) 0.064(14) 0.081(16) -0.010(11) 0.007(11) -0.010(11)
C16 0.049(10) 0.046(10) 0.075(14) -0.005(9) -0.001(9) 0.000(8)
C17 0.044(9) 0.048(10) 0.059(12) -0.017(9) 0.000(8) -0.013(8)
C18 0.060(13) 0.057(14) 0.17(3) -0.010(16) -0.026(16) 0.016(11)
S2 0.043(2) 0.036(2) 0.048(2) 0.0068(17) 0.0039(17) 0.0061(16)
C21 0.039(8) 0.040(8) 0.051(9) 0.003(7) 0.009(7) 0.004(7)
C22 0.059(9) 0.043(8) 0.048(9) 0.001(7) -0.003(8) -0.001(7)
C23 0.045(8) 0.054(9) 0.057(10) 0.019(8) 0.000(8) 0.000(7)
C24 0.055(9) 0.039(9) 0.076(11) 0.031(8) 0.000(8) 0.012(7)
C25 0.054(9) 0.046(9) 0.069(11) -0.001(8) 0.003(8) 0.016(8)
C26 0.049(8) 0.045(8) 0.037(8) 0.002(7) 0.003(7) 0.006(7)
C27 0.080(13) 0.051(11) 0.048(11) 0.016(9) -0.005(10) -0.006(10)
C28 0.074(14) 0.091(17) 0.083(17) 0.022(13) 0.020(12) 0.027(13)
S3 0.0421(19) 0.039(2) 0.0321(19) -0.0038(15) -0.0044(15) 0.0066(16)
C31 0.065(9) 0.038(8) 0.018(7) -0.002(6) -0.007(6) -0.006(7)
C32 0.047(8) 0.058(10) 0.046(9) -0.016(8) 0.003(7) 0.012(7)
C33 0.064(10) 0.073(11) 0.050(10) -0.025(9) -0.006(8) 0.008(9)
C34 0.053(9) 0.061(10) 0.088(13) 0.002(10) -0.008(10) 0.011(9)
C35 0.068(10) 0.043(9) 0.066(11) -0.006(8) -0.007(9) 0.003(8)
C36 0.062(10) 0.054(10) 0.044(9) 0.005(8) -0.009(8) 0.006(8)
C37 0.050(9) 0.085(13) 0.014(7) 0.002(7) 0.000(6) 0.001(9)
C38 0.039(10) 0.075(15) 0.17(3) 0.008(16) -0.009(14) 0.026(10)
S4 0.0410(19) 0.041(2) 0.036(2) 0.0006(16) 0.0037(16) 0.0053(16)
C41 0.044(8) 0.080(11) 0.037(9) -0.014(8) 0.000(7) -0.006(8)
C42 0.058(9) 0.055(10) 0.055(10) -0.020(8) 0.013(8) -0.012(8)
C43 0.063(10) 0.070(11) 0.059(11) -0.030(9) 0.011(9) -0.005(9)
C44 0.086(12) 0.081(12) 0.062(12) -0.012(10) 0.009(10) 0.018(11)
C45 0.070(11) 0.082(12) 0.076(13) 0.000(11) -0.013(10) 0.023(10)
C46 0.049(9) 0.058(10) 0.055(10) 0.001(8) -0.010(8) 0.022(8)
C47 0.070(13) 0.082(14) 0.048(11) -0.025(10) 0.001(10) -0.025(11)
C48 0.11(2) 0.14(2) 0.12(2) -0.03(2) -0.009(19) 0.070(19)
S5 0.042(2) 0.038(2) 0.046(2) -0.0158(17) -0.0006(17) -0.0006(16)
C51 0.046(9) 0.041(10) 0.062(12) -0.018(8) 0.010(8) -0.001(7)
C52 0.049(10) 0.091(16) 0.062(13) -0.011(12) 0.003(10) 0.012(10)
C53 0.053(12) 0.081(16) 0.098(19) -0.040(14) -0.006(12) -0.005(11)
C54 0.076(16) 0.10(2) 0.12(2) -0.051(18) 0.016(16) -0.031(15)
C55 0.094(18) 0.071(15) 0.086(18) -0.005(13) 0.027(15) -0.029(13)
C56 0.088(16) 0.047(11) 0.080(16) -0.014(11) 0.007(13) -0.008(11)
C57 0.081(15) 0.083(15) 0.049(12) -0.033(11) -0.026(11) 0.025(12)
C58 0.084(19) 0.12(3) 0.20(4) -0.07(3) -0.02(2) -0.009(18)
S6 0.042(2) 0.0313(19) 0.055(2) 0.0105(17) -0.0015(18) 0.0010(15)
C61 0.060(10) 0.046(9) 0.053(10) -0.005(8) 0.022(8) -0.001(8)
C62 0.073(11) 0.058(10) 0.061(11) -0.010(9) 0.019(9) -0.009(9)
C63 0.098(14) 0.074(13) 0.100(15) -0.027(12) 0.030(12) -0.033(11)
C64 0.075(12) 0.092(14) 0.119(15) -0.028(12) 0.042(12) -0.037(11)
C65 0.076(12) 0.102(15) 0.102(15) -0.015(13) 0.028(12) -0.019(12)
C66 0.052(10) 0.086(13) 0.079(13) 0.000(11) 0.015(10) -0.010(9)
C67 0.075(14) 0.061(12) 0.079(15) -0.028(11) 0.031(12) -0.016(10)
C68 0.15(3) 0.13(2) 0.18(3) -0.04(2) 0.07(2) -0.10(2)
S7 0.048(2) 0.0334(19) 0.0309(19) 0.0083(15) -0.0006(16) 0.0058(16)
C71 0.067(10) 0.057(10) 0.049(10) 0.018(8) -0.004(8) 0.025(9)
C72 0.071(11) 0.074(11) 0.050(10) 0.033(9) 0.015(9) 0.025(9)
C73 0.085(13) 0.105(14) 0.073(13) 0.024(12) 0.029(11) 0.046(12)
C74 0.093(13) 0.121(15) 0.054(12) 0.017(11) 0.022(10) 0.048(12)
C75 0.099(13) 0.091(13) 0.050(11) 0.005(10) 0.008(10) 0.026(12)
C76 0.066(11) 0.053(10) 0.056(10) 0.012(8) 0.000(9) 0.012(8)
C77 0.077(14) 0.080(14) 0.053(12) 0.025(11) 0.007(10) 0.031(11)
C78 0.13(3) 0.23(3) 0.07(2) 0.05(2) 0.011(19) 0.05(3)
S8 0.0369(18) 0.049(2) 0.0240(18) 0.0023(15) -0.0036(14) 0.0093(16)
C81 0.039(8) 0.055(10) 0.034(9) -0.006(8) -0.008(7) 0.004(7)
C82 0.063(12) 0.072(14) 0.055(13) 0.018(10) -0.019(10) -0.003(10)
C83 0.039(9) 0.090(15) 0.050(11) 0.009(10) 0.004(8) 0.020(9)
C84 0.045(10) 0.094(16) 0.052(12) -0.002(11) -0.010(9) 0.010(10)
C85 0.039(9) 0.099(16) 0.055(12) -0.013(11) 0.004(8) 0.033(10)
C86 0.052(10) 0.089(14) 0.028(9) -0.005(9) -0.019(8) 0.006(10)
C87 0.082(14) 0.054(12) 0.054(12) 0.012(9) -0.014(10) 0.015(10)
C88 0.075(16) 0.16(3) 0.047(14) 0.025(15) 0.012(11) 0.023(17)
S9 0.0351(18) 0.038(2) 0.0346(19) 0.0014(15) -0.0073(15) 0.0012(15)
C91 0.036(7) 0.049(9) 0.041(8) 0.014(7) -0.015(6) 0.010(7)
C92 0.042(8) 0.047(8) 0.048(9) -0.004(7) -0.015(7) 0.016(7)
C93 0.068(11) 0.049(10) 0.085(13) -0.009(9) -0.022(10) 0.023(9)
C94 0.084(12) 0.041(9) 0.099(14) -0.010(10) -0.033(11) 0.014(9)
C95 0.048(9) 0.055(10) 0.086(13) 0.023(9) 0.000(9) 0.013(8)
C96 0.039(8) 0.058(10) 0.062(10) 0.015(8) -0.013(8) 0.008(7)
C97 0.066(12) 0.093(15) 0.031(9) -0.014(9) -0.009(8) 0.029(11)
C98 0.11(2) 0.087(17) 0.13(2) 0.013(17) -0.068(19) -0.035(15)
S10 0.0352(18) 0.041(2) 0.039(2) -0.0071(16) 0.0044(15) 0.0041(15)
C101 0.029(7) 0.069(12) 0.033(9) -0.002(8) -0.001(6) 0.004(7)
C102 0.039(9) 0.065(12) 0.049(11) -0.019(9) -0.001(8) 0.009(8)
C103 0.039(10) 0.099(17) 0.056(12) 0.006(11) -0.007(9) -0.006(10)
C104 0.053(12) 0.095(17) 0.087(17) 0.013(14) 0.009(11) -0.048(12)
C105 0.053(11) 0.047(11) 0.088(16) 0.005(10) 0.010(11) -0.021(9)
C106 0.065(12) 0.062(12) 0.049(12) 0.006(9) 0.007(9) 0.013(10)
C107 0.042(9) 0.086(14) 0.042(10) 0.003(9) -0.015(8) 0.016(9)
C108 0.10(2) 0.15(3) 0.13(3) 0.04(2) 0.00(2) -0.07(2)
S11 0.0376(19) 0.056(2) 0.0230(18) -0.0044(16) 0.0003(14) 0.0115(17)
C111 0.047(9) 0.095(13) 0.045(10) 0.001(9) -0.003(8) 0.018(9)
C112 0.078(12) 0.108(15) 0.055(11) 0.015(11) 0.012(10) 0.021(11)
C113 0.095(14) 0.151(18) 0.037(10) 0.012(11) 0.013(10) 0.033(14)
C114 0.124(17) 0.18(2) 0.052(13) -0.005(13) 0.007(13) 0.039(16)
C115 0.121(16) 0.156(19) 0.058(13) -0.026(13) -0.008(13) 0.040(15)
C116 0.064(11) 0.113(15) 0.045(10) -0.027(10) 0.005(9) 0.011(11)
C117 0.078(15) 0.12(2) 0.062(14) 0.041(14) 0.007(12) -0.023(14)
C118 0.20(4) 0.29(4) 0.10(3) -0.01(3) -0.01(3) 0.06(3)
S12 0.058(2) 0.044(2) 0.030(2) -0.0142(16) -0.0017(17) 0.0083(19)
C121 0.057(10) 0.074(11) 0.042(9) -0.012(8) -0.001(8) -0.012(9)
C122 0.078(12) 0.091(13) 0.049(10) -0.033(10) 0.010(9) 0.010(10)
C123 0.106(15) 0.136(17) 0.064(13) -0.022(13) -0.004(12) 0.016(14)
C124 0.121(16) 0.149(18) 0.053(12) -0.018(13) -0.006(12) 0.017(15)
C125 0.092(14) 0.132(17) 0.059(12) -0.012(12) -0.023(11) 0.014(13)
C126 0.067(11) 0.096(14) 0.052(11) -0.006(10) -0.010(9) 0.011(10)
C127 0.084(15) 0.085(16) 0.059(14) -0.030(12) 0.015(11) 0.002(12)
C128 0.21(4) 0.25(4) 0.08(2) -0.05(3) -0.02(3) -0.01(3)
S13 0.046(2) 0.035(2) 0.0277(18) 0.0018(15) 0.0019(15) 0.0099(16)
C131 0.055(9) 0.050(9) 0.051(10) -0.005(8) 0.007(8) 0.008(8)
C132 0.060(9) 0.053(9) 0.035(8) 0.001(7) 0.024(7) 0.003(8)
C133 0.093(13) 0.077(12) 0.043(10) 0.006(9) 0.021(10) 0.019(11)
C134 0.105(14) 0.091(13) 0.031(9) 0.006(9) -0.008(9) 0.024(12)
C135 0.092(13) 0.093(13) 0.040(10) 0.000(9) 0.003(9) 0.023(11)
C136 0.073(11) 0.057(10) 0.047(10) 0.007(8) -0.001(9) 0.014(9)
C137 0.086(16) 0.083(16) 0.068(15) 0.007(12) 0.025(12) 0.000(13)
C138 0.13(2) 0.16(3) 0.050(15) 0.020(16) -0.033(16) 0.02(2)
S14 0.0404(19) 0.0302(19) 0.044(2) 0.0000(16) -0.0073(16) 0.0017(15)
C141 0.048(9) 0.050(9) 0.089(13) 0.000(9) -0.041(9) -0.002(8)
C142 0.067(11) 0.060(10) 0.067(11) 0.002(9) -0.031(9) -0.004(9)
C143 0.065(12) 0.075(12) 0.116(16) 0.009(12) -0.027(11) -0.001(10)
C144 0.038(9) 0.057(10) 0.136(16) 0.017(11) -0.018(10) -0.004(8)
C145 0.056(10) 0.039(9) 0.126(16) 0.017(10) 0.008(11) 0.001(8)
C146 0.044(9) 0.055(10) 0.087(13) 0.011(9) 0.006(9) 0.015(8)
C147 0.14(2) 0.071(15) 0.072(16) -0.013(12) -0.034(16) -0.033(15)
C148 0.073(17) 0.12(2) 0.20(3) 0.05(2) -0.01(2) -0.026(16)
S15 0.0360(18) 0.039(2) 0.049(2) 0.0093(18) 0.0028(17) 0.0067(16)
C151 0.060(10) 0.053(10) 0.072(12) 0.029(9) -0.017(9) 0.001(8)
C152 0.044(9) 0.082(12) 0.081(12) 0.048(10) 0.015(9) 0.009(9)
C153 0.076(13) 0.106(15) 0.115(17) 0.060(13) 0.010(13) -0.001(12)
C154 0.090(14) 0.068(12) 0.146(19) 0.056(12) -0.004(14) -0.031(11)
C155 0.111(16) 0.069(13) 0.142(19) 0.007(14) -0.020(15) -0.022(13)
C156 0.070(11) 0.028(8) 0.098(14) 0.021(9) -0.039(10) 0.002(8)
C157 0.089(17) 0.13(2) 0.065(16) 0.003(15) 0.007(13) 0.012(16)
C158 0.16(3) 0.09(2) 0.23(4) 0.07(2) -0.05(3) -0.06(2)
S16 0.042(2) 0.051(2) 0.0282(19) 0.0111(16) 0.0028(15) 0.0155(17)
C161 0.063(11) 0.111(15) 0.045(10) 0.016(10) 0.013(9) 0.042(11)
C162 0.059(10) 0.119(15) 0.043(10) 0.025(10) -0.007(8) 0.024(11)
C163 0.101(14) 0.126(16) 0.056(12) 0.027(12) 0.000(11) 0.020(14)
C164 0.094(14) 0.142(17) 0.043(11) 0.015(12) 0.010(10) 0.021(14)
C165 0.087(13) 0.132(16) 0.059(12) 0.002(12) 0.006(11) 0.045(13)
C166 0.066(11) 0.131(16) 0.037(10) 0.007(10) 0.001(8) 0.045(12)
C167 0.076(16) 0.103(19) 0.11(2) 0.048(17) 0.012(15) 0.001(14)
C168 0.19(3) 0.21(4) 0.057(18) -0.01(2) -0.02(2) 0.01(3)
B1 0.058(13) 0.078(16) 0.075(17) -0.016(15) 0.015(13) -0.001(11)
C11B 0.081(14) 0.074(14) 0.058(13) -0.004(11) 0.011(12) -0.012(11)
C12B 0.087(17) 0.084(17) 0.094(19) -0.038(14) 0.045(15) -0.004(13)
C13B 0.12(2) 0.079(16) 0.041(12) 0.004(11) -0.001(13) 0.015(15)
C14B 0.076(15) 0.076(15) 0.071(16) -0.002(12) 0.000(12) 0.015(12)
C15B 0.049(11) 0.089(17) 0.11(2) 0.024(15) 0.011(12) 0.010(11)
C16B 0.071(14) 0.074(15) 0.087(18) 0.030(13) 0.019(13) 0.007(12)
C21B 0.065(13) 0.079(16) 0.085(17) 0.007(13) 0.017(12) 0.010(12)
C22B 0.084(16) 0.083(16) 0.077(16) -0.026(13) -0.018(13) 0.034(13)
C23B 0.066(13) 0.079(16) 0.10(2) -0.014(14) -0.017(13) 0.027(12)
C24B 0.077(16) 0.072(16) 0.13(3) -0.032(16) -0.015(16) 0.004(13)
C25B 0.079(16) 0.091(18) 0.10(2) -0.001(15) -0.016(15) 0.034(14)
C26B 0.080(16) 0.098(19) 0.09(2) -0.010(16) -0.019(15) 0.022(14)
C31B 0.072(14) 0.078(15) 0.082(17) -0.002(13) -0.014(13) 0.018(12)
C32B 0.079(16) 0.11(2) 0.058(14) 0.006(13) 0.004(12) -0.038(15)
C33B 0.063(15) 0.13(3) 0.10(2) -0.012(19) 0.035(15) 0.001(16)
C34B 0.10(2) 0.13(2) 0.052(15) -0.029(15) -0.008(13) 0.047(19)
C35B 0.11(2) 0.14(3) 0.08(2) 0.01(2) 0.025(19) 0.06(2)
C36B 0.082(16) 0.074(16) 0.14(3) -0.019(18) 0.023(19) 0.023(13)
C41B 0.076(15) 0.058(13) 0.089(17) 0.011(12) -0.020(13) 0.007(11)
C42B 0.073(15) 0.11(2) 0.062(15) 0.008(13) 0.003(12) 0.015(14)
C43B 0.059(13) 0.084(16) 0.089(19) 0.016(14) -0.016(12) 0.007(11)
C44B 0.101(19) 0.079(16) 0.072(16) 0.006(13) -0.012(14) 0.015(14)
C45B 0.076(15) 0.078(15) 0.071(16) -0.013(12) -0.003(12) 0.003(12)
C46B 0.103(19) 0.071(15) 0.081(18) 0.024(13) 0.025(15) 0.022(14)

loop_
_atom_type_symbol
_atom_type_description
_atom_type_scat_dispersion_real
_atom_type_scat_dispersion_imag
_atom_type_scat_source
C C 0.0181 0.0091 'International Tables Vol C Tables 4.2.6.8 and 6.1.1.4'
H H 0.0000 0.0000 'International Tables Vol C Tables 4.2.6.8 and 6.1.1.4'
Ag Ag 0.1306 4.2820 'International Tables Vol C Tables 4.2.6.8 and 6.1.1.4'
B B 0.0090 0.0039 'International Tables Vol C Tables 4.2.6.8 and 6.1.1.4'
P P 0.2955 0.4335 'International Tables Vol C Tables 4.2.6.8 and 6.1.1.4'
S S 0.3331 0.5567 'International Tables Vol C Tables 4.2.6.8 and 6.1.1.4'

loop_
_geom_angle_atom_site_label_1
_geom_angle_atom_site_label_2
_geom_angle_atom_site_label_3
_geom_angle
_geom_angle_site_symmetry_1
_geom_angle_site_symmetry_3
S1 Ag1 S2 135.17(13) . .
S1 Ag1 Ag5 98.78(10) . .
S2 Ag1 Ag5 106.21(10) . .
S1 Ag1 Ag21 152.74(10) . .
S2 Ag1 Ag21 71.63(10) . .
Ag5 Ag1 Ag21 62.43(4) . .
S1 Ag1 Ag20 68.62(10) . .
S2 Ag1 Ag20 156.00(10) . .
Ag5 Ag1 Ag20 59.59(4) . .
Ag21 Ag1 Ag20 84.39(4) . .
S1 Ag1 Ag24 107.71(10) . .
S2 Ag1 Ag24 108.78(11) . .
Ag5 Ag1 Ag24 90.22(4) . .
Ag21 Ag1 Ag24 56.31(3) . .
Ag20 Ag1 Ag24 55.81(3) . .
S1 Ag1 Ag2 134.88(10) . .
S2 Ag1 Ag2 52.94(10) . .
Ag5 Ag1 Ag2 122.81(5) . .
Ag21 Ag1 Ag2 60.43(3) . .
Ag20 Ag1 Ag2 115.80(4) . .
Ag24 Ag1 Ag2 59.99(3) . .
S1 Ag1 Ag4 53.07(10) . .
S2 Ag1 Ag4 133.92(10) . .
Ag5 Ag1 Ag4 117.46(5) . .
Ag21 Ag1 Ag4 115.73(4) . .
Ag20 Ag1 Ag4 58.15(3) . .
Ag24 Ag1 Ag4 59.44(3) . .
Ag2 Ag1 Ag4 89.48(4) . .
S2 Ag2 S3 133.27(13) . .
S2 Ag2 Ag6 99.47(10) . .
S3 Ag2 Ag6 105.34(10) . .
S2 Ag2 Ag22 154.17(10) . .
S3 Ag2 Ag22 71.81(9) . .
Ag6 Ag2 Ag22 62.21(3) . .
S2 Ag2 Ag21 70.79(10) . .
S3 Ag2 Ag21 155.57(10) . .
Ag6 Ag2 Ag21 59.86(3) . .
Ag22 Ag2 Ag21 83.82(4) . .
S2 Ag2 Ag3 135.76(11) . .
S3 Ag2 Ag3 53.27(9) . .
Ag6 Ag2 Ag3 122.05(4) . .
Ag22 Ag2 Ag3 59.93(3) . .
Ag21 Ag2 Ag3 115.45(4) . .
S2 Ag2 Ag24 109.47(11) . .
S3 Ag2 Ag24 109.19(10) . .
Ag6 Ag2 Ag24 90.60(4) . .
Ag22 Ag2 Ag24 56.35(3) . .
Ag21 Ag2 Ag24 55.58(3) . .
Ag3 Ag2 Ag24 59.87(3) . .
S2 Ag2 Ag1 53.83(11) . .
S3 Ag2 Ag1 134.97(10) . .
Ag6 Ag2 Ag1 117.60(4) . .
Ag22 Ag2 Ag1 116.17(4) . .
Ag21 Ag2 Ag1 58.14(3) . .
Ag3 Ag2 Ag1 90.66(4) . .
Ag24 Ag2 Ag1 59.87(3) . .
S3 Ag3 S4 133.96(12) . .
S3 Ag3 Ag7 101.11(10) . .
S4 Ag3 Ag7 104.33(10) . .
S3 Ag3 Ag23 155.48(10) . .
S4 Ag3 Ag23 70.03(9) . .
Ag7 Ag3 Ag23 61.89(3) . .
S3 Ag3 Ag22 71.34(9) . .
S4 Ag3 Ag22 154.35(10) . .
Ag7 Ag3 Ag22 59.55(3) . .
Ag23 Ag3 Ag22 84.41(3) . .
S3 Ag3 Ag24 109.77(10) . .
S4 Ag3 Ag24 107.97(10) . .
Ag7 Ag3 Ag24 89.95(4) . .
Ag23 Ag3 Ag24 56.23(3) . .
Ag22 Ag3 Ag24 56.11(3) . .
S3 Ag3 Ag2 53.57(10) . .
S4 Ag3 Ag2 134.93(10) . .
Ag7 Ag3 Ag2 118.08(4) . .
Ag23 Ag3 Ag2 116.41(4) . .
Ag22 Ag3 Ag2 58.80(3) . .
Ag24 Ag3 Ag2 60.20(3) . .
S3 Ag3 Ag4 134.61(10) . .
S4 Ag3 Ag4 52.73(10) . .
Ag7 Ag3 Ag4 121.58(4) . .
Ag23 Ag3 Ag4 59.74(3) . .
Ag22 Ag3 Ag4 115.91(4) . .
Ag24 Ag3 Ag4 59.79(3) . .
Ag2 Ag3 Ag4 90.21(4) . .
S4 Ag4 S1 136.28(13) . .
S4 Ag4 Ag8 99.57(10) . .
S1 Ag4 Ag8 103.81(11) . .
S4 Ag4 Ag20 153.80(10) . .
S1 Ag4 Ag20 69.31(9) . .
Ag8 Ag4 Ag20 62.29(4) . .
S4 Ag4 Ag23 69.89(10) . .
S1 Ag4 Ag23 153.49(10) . .
Ag8 Ag4 Ag23 60.06(3) . .
Ag20 Ag4 Ag23 84.23(4) . .
S4 Ag4 Ag24 108.73(10) . .
S1 Ag4 Ag24 107.33(10) . .
Ag8 Ag4 Ag24 90.80(4) . .
Ag20 Ag4 Ag24 56.39(3) . .
Ag23 Ag4 Ag24 55.93(3) . .
S4 Ag4 Ag3 53.62(10) . .
S1 Ag4 Ag3 134.77(11) . .
Ag8 Ag4 Ag3 118.55(5) . .
Ag20 Ag4 Ag3 116.12(4) . .
Ag23 Ag4 Ag3 58.81(3) . .
Ag24 Ag4 Ag3 59.75(3) . .
S4 Ag4 Ag1 135.29(10) . .
S1 Ag4 Ag1 52.52(11) . .
Ag8 Ag4 Ag1 122.10(5) . .
Ag20 Ag4 Ag1 59.89(3) . .
Ag23 Ag4 Ag1 115.51(4) . .
Ag24 Ag4 Ag1 59.59(3) . .
Ag3 Ag4 Ag1 89.64(4) . .
S6 Ag5 S5 129.64(15) . .
S6 Ag5 Ag1 100.45(10) . .
S5 Ag5 Ag1 105.19(10) . .
S6 Ag5 Ag9 137.07(10) . .
S5 Ag5 Ag9 54.76(10) . .
Ag1 Ag5 Ag9 120.33(5) . .
S6 Ag5 Ag20 157.21(11) . .
S5 Ag5 Ag20 71.66(10) . .
Ag1 Ag5 Ag20 61.76(4) . .
Ag9 Ag5 Ag20 58.58(4) . .
S6 Ag5 Ag10 55.62(10) . .
S5 Ag5 Ag10 135.74(10) . .
Ag1 Ag5 Ag10 117.29(5) . .
Ag9 Ag5 Ag10 91.38(4) . .
Ag20 Ag5 Ag10 117.52(4) . .
S6 Ag5 Ag21 74.35(10) . .
S5 Ag5 Ag21 155.35(11) . .
Ag1 Ag5 Ag21 59.11(3) . .
Ag9 Ag5 Ag21 114.01(4) . .
Ag20 Ag5 Ag21 83.81(4) . .
Ag10 Ag5 Ag21 58.67(3) . .
S6 Ag5 Ag25 111.81(11) . .
S5 Ag5 Ag25 110.48(10) . .
Ag1 Ag5 Ag25 90.62(4) . .
Ag9 Ag5 Ag25 58.91(3) . .
Ag20 Ag5 Ag25 57.92(3) . .
Ag10 Ag5 Ag25 59.66(3) . .
Ag21 Ag5 Ag25 55.18(3) . .
S8 Ag6 S7 132.26(13) . .
S8 Ag6 Ag2 100.31(9) . .
S7 Ag6 Ag2 103.86(10) . .
S8 Ag6 Ag12 55.97(9) . .
S7 Ag6 Ag12 135.56(10) . .
Ag2 Ag6 Ag12 118.04(5) . .
S8 Ag6 Ag11 136.55(10) . .
S7 Ag6 Ag11 54.86(9) . .
Ag2 Ag6 Ag11 120.46(4) . .
Ag12 Ag6 Ag11 89.51(4) . .
S8 Ag6 Ag21 156.37(10) . .
S7 Ag6 Ag21 70.01(9) . .
Ag2 Ag6 Ag21 61.64(3) . .
Ag12 Ag6 Ag21 116.72(4) . .
Ag11 Ag6 Ag21 58.82(3) . .
S8 Ag6 Ag22 73.87(9) . .
S7 Ag6 Ag22 153.27(10) . .
Ag2 Ag6 Ag22 59.48(3) . .
Ag12 Ag6 Ag22 58.99(3) . .
Ag11 Ag6 Ag22 112.85(4) . .
Ag21 Ag6 Ag22 83.35(4) . .
S8 Ag6 Ag26 111.39(10) . .
S7 Ag6 Ag26 108.93(9) . .
Ag2 Ag6 Ag26 90.48(4) . .
Ag12 Ag6 Ag26 59.37(3) . .
Ag11 Ag6 Ag26 58.07(3) . .
Ag21 Ag6 Ag26 57.37(3) . .
Ag22 Ag6 Ag26 54.82(3) . .
S10 Ag7 S9 130.59(14) . .
S10 Ag7 Ag3 102.15(10) . .
S9 Ag7 Ag3 103.93(9) . .
S10 Ag7 Ag13 135.41(10) . .
S9 Ag7 Ag13 54.54(9) . .
Ag3 Ag7 Ag13 120.21(4) . .
S10 Ag7 Ag22 158.26(10) . .
S9 Ag7 Ag22 69.95(9) . .
Ag3 Ag7 Ag22 61.23(3) . .
Ag13 Ag7 Ag22 58.98(3) . .
S10 Ag7 Ag14 55.30(9) . .
S9 Ag7 Ag14 136.03(10) . .
Ag3 Ag7 Ag14 117.68(4) . .
Ag13 Ag7 Ag14 90.54(4) . .
Ag22 Ag7 Ag14 117.58(4) . .
S10 Ag7 Ag23 74.90(10) . .
S9 Ag7 Ag23 154.01(10) . .
Ag3 Ag7 Ag23 59.69(3) . .
Ag13 Ag7 Ag23 113.57(4) . .
Ag22 Ag7 Ag23 84.14(4) . .
Ag14 Ag7 Ag23 58.40(3) . .
S10 Ag7 Ag27 111.47(10) . .
S9 Ag7 Ag27 109.30(9) . .
Ag3 Ag7 Ag27 90.88(4) . .
Ag13 Ag7 Ag27 58.42(3) . .
Ag22 Ag7 Ag27 58.48(3) . .
Ag14 Ag7 Ag27 59.17(3) . .
Ag23 Ag7 Ag27 55.22(3) . .
S12 Ag8 S11 132.63(14) . .
S12 Ag8 Ag4 99.79(11) . .
S11 Ag8 Ag4 103.81(9) . .
S12 Ag8 Ag16 56.00(10) . .
S11 Ag8 Ag16 135.37(10) . .
Ag4 Ag8 Ag16 118.35(5) . .
S12 Ag8 Ag15 136.99(11) . .
S11 Ag8 Ag15 54.72(9) . .
Ag4 Ag8 Ag15 120.55(5) . .
Ag16 Ag8 Ag15 89.55(4) . .
S12 Ag8 Ag23 155.79(11) . .
S11 Ag8 Ag23 69.98(9) . .
Ag4 Ag8 Ag23 61.38(4) . .
Ag16 Ag8 Ag23 117.18(4) . .
Ag15 Ag8 Ag23 59.17(3) . .
S12 Ag8 Ag20 73.27(10) . .
S11 Ag8 Ag20 153.45(10) . .
Ag4 Ag8 Ag20 59.59(4) . .
Ag16 Ag8 Ag20 59.18(4) . .
Ag15 Ag8 Ag20 113.16(4) . .
Ag23 Ag8 Ag20 83.54(4) . .
S12 Ag8 Ag28 111.36(10) . .
S11 Ag8 Ag28 108.90(9) . .
Ag4 Ag8 Ag28 90.49(4) . .
Ag16 Ag8 Ag28 59.64(3) . .
Ag15 Ag8 Ag28 58.23(3) . .
Ag23 Ag8 Ag28 57.56(3) . .
Ag20 Ag8 Ag28 54.96(3) . .
S15 Ag9 S5 120.74(14) 6_565 .
S15 Ag9 Ag20 165.22(11) 6_565 .
S5 Ag9 Ag20 73.43(10) . .
S15 Ag9 Ag30 73.98(10) 6_565 6_565
S5 Ag9 Ag30 163.52(11) . 6_565
Ag20 Ag9 Ag30 91.43(4) . 6_565
S15 Ag9 Ag5 128.89(12) 6_565 .
S5 Ag9 Ag5 55.97(10) . .
Ag20 Ag9 Ag5 61.06(4) . .
Ag30 Ag9 Ag5 122.42(5) 6_565 .
S15 Ag9 Ag25 112.40(10) 6_565 .
S5 Ag9 Ag25 115.27(10) . .
Ag20 Ag9 Ag25 59.98(3) . .
Ag30 Ag9 Ag25 59.67(3) 6_565 .
Ag5 Ag9 Ag25 62.79(3) . .
S15 Ag9 Ag16 109.93(11) 6_565 .
S5 Ag9 Ag16 99.02(11) . .
Ag20 Ag9 Ag16 60.72(4) . .
Ag30 Ag9 Ag16 67.12(4) 6_565 .
Ag5 Ag9 Ag16 121.10(5) . .
Ag25 Ag9 Ag16 94.90(4) . .
S15 Ag9 Ag18 55.76(10) 6_565 6_565
S5 Ag9 Ag18 133.49(11) . 6_565
Ag20 Ag9 Ag18 118.88(4) . 6_565
Ag30 Ag9 Ag18 59.59(3) 6_565 6_565
Ag5 Ag9 Ag18 89.21(4) . 6_565
Ag25 Ag9 Ag18 58.94(3) . 6_565
Ag16 Ag9 Ag18 126.71(4) . 6_565
S14 Ag10 S6 129.13(13) 6_565 .
S14 Ag10 Ag21 152.68(10) 6_565 .
S6 Ag10 Ag21 75.39(9) . .
S14 Ag10 Ag5 139.22(11) 6_565 .
S6 Ag10 Ag5 54.05(10) . .
Ag21 Ag10 Ag5 61.93(4) . .
S14 Ag10 Ag11 97.46(10) 6_565 .
S6 Ag10 Ag11 108.98(11) . .
Ag21 Ag10 Ag11 58.88(3) . .
Ag5 Ag10 Ag11 120.81(4) . .
S14 Ag10 Ag18 57.39(10) 6_565 6_565
S6 Ag10 Ag18 134.79(11) . 6_565
Ag21 Ag10 Ag18 116.89(4) . 6_565
Ag5 Ag10 Ag18 91.62(4) . 6_565
Ag11 Ag10 Ag18 114.31(4) . 6_565
S14 Ag10 Ag25 112.28(10) 6_565 .
S6 Ag10 Ag25 112.37(10) . .
Ag21 Ag10 Ag25 56.80(3) . .
Ag5 Ag10 Ag25 61.82(3) . .
Ag11 Ag10 Ag25 85.65(4) . .
Ag18 Ag10 Ag25 60.17(3) 6_565 .
S14 Ag10 Ag29 70.11(9) 6_565 6_565
S6 Ag10 Ag29 159.53(10) . 6_565
Ag21 Ag10 Ag29 84.36(4) . 6_565
Ag5 Ag10 Ag29 118.26(4) . 6_565
Ag11 Ag10 Ag29 56.20(3) . 6_565
Ag18 Ag10 Ag29 58.15(3) 6_565 6_565
Ag25 Ag10 Ag29 56.45(3) . 6_565
S13 Ag11 S7 121.90(13) . .
S13 Ag11 Ag21 166.01(10) . .
S7 Ag11 Ag21 71.23(9) . .
S13 Ag11 Ag29 75.83(9) . 6_565
S7 Ag11 Ag29 159.73(10) . 6_565
Ag21 Ag11 Ag29 90.41(4) . 6_565
S13 Ag11 Ag26 113.40(10) . .
S7 Ag11 Ag26 114.65(10) . .
Ag21 Ag11 Ag26 59.80(3) . .
Ag29 Ag11 Ag26 59.49(3) 6_565 .
S13 Ag11 Ag6 129.30(10) . .
S7 Ag11 Ag6 55.53(9) . .
Ag21 Ag11 Ag6 60.74(3) . .
Ag29 Ag11 Ag6 123.07(4) 6_565 .
Ag26 Ag11 Ag6 63.58(3) . .
S13 Ag11 Ag10 110.56(10) . .
S7 Ag11 Ag10 96.63(10) . .
Ag21 Ag11 Ag10 60.16(3) . .
Ag29 Ag11 Ag10 65.88(4) 6_565 .
Ag26 Ag11 Ag10 94.06(4) . .
Ag6 Ag11 Ag10 120.12(4) . .
S13 Ag11 Ag17 55.88(10) . .
S7 Ag11 Ag17 136.73(10) . .
Ag21 Ag11 Ag17 119.21(4) . .
Ag29 Ag11 Ag17 59.77(3) 6_565 .
Ag26 Ag11 Ag17 59.42(3) . .
Ag6 Ag11 Ag17 91.18(3) . .
Ag10 Ag11 Ag17 125.64(4) . .
S13 Ag12 S8 130.93(13) 6_565 .
S13 Ag12 Ag22 150.78(10) 6_565 .
S8 Ag12 Ag22 74.75(9) . .
S13 Ag12 Ag6 140.87(10) 6_565 .
S8 Ag12 Ag6 54.44(10) . .
Ag22 Ag12 Ag6 61.92(3) . .
S13 Ag12 Ag13 95.62(10) 6_565 .
S8 Ag12 Ag13 108.53(10) . .
Ag22 Ag12 Ag13 58.60(3) . .
Ag6 Ag12 Ag13 120.51(4) . .
S13 Ag12 Ag17 57.00(9) 6_565 .
S8 Ag12 Ag17 137.75(10) . .
Ag22 Ag12 Ag17 116.50(5) . .
Ag6 Ag12 Ag17 93.17(4) . .
Ag13 Ag12 Ag17 111.66(4) . .
S13 Ag12 Ag26 111.25(10) 6_565 .
S8 Ag12 Ag26 113.25(10) . .
Ag22 Ag12 Ag26 56.73(3) . .
Ag6 Ag12 Ag26 62.88(3) . .
Ag13 Ag12 Ag26 83.88(4) . .
Ag17 Ag12 Ag26 59.91(3) . .
S13 Ag12 Ag29 68.89(9) 6_565 .
S8 Ag12 Ag29 158.24(9) . .
Ag22 Ag12 Ag29 83.90(4) . .
Ag6 Ag12 Ag29 118.38(4) . .
Ag13 Ag12 Ag29 54.87(3) . .
Ag17 Ag12 Ag29 56.84(3) . .
Ag26 Ag12 Ag29 55.50(3) . .
S14 Ag13 S9 120.25(13) . .
S14 Ag13 Ag29 75.79(9) . .
S9 Ag13 Ag29 161.71(10) . .
S14 Ag13 Ag22 167.93(10) . .
S9 Ag13 Ag22 71.36(9) . .
Ag29 Ag13 Ag22 92.23(4) . .
S14 Ag13 Ag27 113.01(10) . .
S9 Ag13 Ag27 115.08(10) . .
Ag29 Ag13 Ag27 60.08(3) . .
Ag22 Ag13 Ag27 60.55(3) . .
S14 Ag13 Ag7 127.42(11) . .
S9 Ag13 Ag7 56.09(9) . .
Ag29 Ag13 Ag7 123.12(4) . .
Ag22 Ag13 Ag7 60.56(3) . .
Ag27 Ag13 Ag7 63.07(3) . .
S14 Ag13 Ag12 112.44(11) . .
S9 Ag13 Ag12 96.08(10) . .
Ag29 Ag13 Ag12 68.03(4) . .
Ag22 Ag13 Ag12 60.41(3) . .
Ag27 Ag13 Ag12 95.50(4) . .
Ag7 Ag13 Ag12 120.14(4) . .
S14 Ag13 Ag18 55.27(10) . .
S9 Ag13 Ag18 135.34(10) . .
Ag29 Ag13 Ag18 59.77(3) . .
Ag22 Ag13 Ag18 119.89(4) . .
Ag27 Ag13 Ag18 59.39(3) . .
Ag7 Ag13 Ag18 90.14(4) . .
Ag12 Ag13 Ag18 127.81(4) . .
S15 Ag14 S10 129.35(14) . .
S15 Ag14 Ag23 151.07(11) . .
S10 Ag14 Ag23 76.14(10) . .
S15 Ag14 Ag15 95.01(11) . .
S10 Ag14 Ag15 110.24(10) . .
Ag23 Ag14 Ag15 59.40(3) . .
S15 Ag14 Ag7 141.15(12) . .
S10 Ag14 Ag7 53.85(10) . .
Ag23 Ag14 Ag7 61.89(3) . .
Ag15 Ag14 Ag7 121.28(4) . .
S15 Ag14 Ag18 57.67(10) . .
S10 Ag14 Ag18 134.24(10) . .
Ag23 Ag14 Ag18 117.55(4) . .
Ag15 Ag14 Ag18 114.00(4) . .
Ag7 Ag14 Ag18 92.28(4) . .
S15 Ag14 Ag27 112.04(10) . .
S10 Ag14 Ag27 112.88(10) . .
Ag23 Ag14 Ag27 57.16(3) . .
Ag15 Ag14 Ag27 85.92(4) . .
Ag7 Ag14 Ag27 62.09(3) . .
Ag18 Ag14 Ag27 60.48(3) . .
S15 Ag14 Ag30 68.38(10) . .
S10 Ag14 Ag30 160.97(10) . .
Ag23 Ag14 Ag30 85.01(4) . .
Ag15 Ag14 Ag30 56.18(3) . .
Ag7 Ag14 Ag30 118.78(4) . .
Ag18 Ag14 Ag30 57.89(3) . .
Ag27 Ag14 Ag30 56.69(3) . .
S16 Ag15 S11 122.06(13) . .
S16 Ag15 Ag30 75.66(10) . .
S11 Ag15 Ag30 159.94(10) . .
S16 Ag15 Ag23 166.21(10) . .
S11 Ag15 Ag23 70.99(9) . .
Ag30 Ag15 Ag23 90.75(4) . .
S16 Ag15 Ag28 113.46(10) . .
S11 Ag15 Ag28 114.21(10) . .
Ag30 Ag15 Ag28 59.68(3) . .
Ag23 Ag15 Ag28 59.62(3) . .
S16 Ag15 Ag8 129.09(12) . .
S11 Ag15 Ag8 55.53(10) . .
Ag30 Ag15 Ag8 122.83(4) . .
Ag23 Ag15 Ag8 60.53(3) . .
Ag28 Ag15 Ag8 63.16(3) . .
S16 Ag15 Ag14 111.28(11) . .
S11 Ag15 Ag14 96.59(10) . .
Ag30 Ag15 Ag14 66.14(3) . .
Ag23 Ag15 Ag14 59.75(3) . .
Ag28 Ag15 Ag14 93.60(4) . .
Ag8 Ag15 Ag14 119.59(4) . .
S16 Ag15 Ag19 55.92(10) . .
S11 Ag15 Ag19 136.63(10) . .
Ag30 Ag15 Ag19 59.44(3) . .
Ag23 Ag15 Ag19 118.97(4) . .
Ag28 Ag15 Ag19 59.37(3) . .
Ag8 Ag15 Ag19 90.90(4) . .
Ag14 Ag15 Ag19 125.59(4) . .
S16 Ag16 S12 131.41(13) 6_565 .
S16 Ag16 Ag8 141.16(12) 6_565 .
S12 Ag16 Ag8 54.43(10) . .
S16 Ag16 Ag20 150.72(10) 6_565 .
S12 Ag16 Ag20 74.02(10) . .
Ag8 Ag16 Ag20 61.90(4) . .
S16 Ag16 Ag9 96.16(11) 6_565 .
S12 Ag16 Ag9 106.86(11) . .
Ag8 Ag16 Ag9 119.95(5) . .
Ag20 Ag16 Ag9 58.05(4) . .
S16 Ag16 Ag19 57.33(10) 6_565 .
S12 Ag16 Ag19 138.46(12) . .
Ag8 Ag16 Ag19 93.25(4) . .
Ag20 Ag16 Ag19 116.40(5) . .
Ag9 Ag16 Ag19 112.40(4) . .
S16 Ag16 Ag28 111.81(10) 6_565 .
S12 Ag16 Ag28 112.52(10) . .
Ag8 Ag16 Ag28 62.45(3) . .
Ag20 Ag16 Ag28 56.60(3) . .
Ag9 Ag16 Ag28 84.45(4) . .
Ag19 Ag16 Ag28 59.98(3) . .
S16 Ag16 Ag30 69.33(9) 6_565 6_565
S12 Ag16 Ag30 157.05(11) . 6_565
Ag8 Ag16 Ag30 118.23(4) . 6_565
Ag20 Ag16 Ag30 83.50(4) . 6_565
Ag9 Ag16 Ag30 55.44(3) . 6_565
Ag19 Ag16 Ag30 57.01(3) . 6_565
Ag28 Ag16 Ag30 55.79(3) . 6_565
S13 Ag17 S13 129.10(18) 6_565 .
S13 Ag17 Ag29 72.31(9) 6_565 .
S13 Ag17 Ag29 158.60(10) . .
S13 Ag17 Ag29 158.60(10) 6_565 6_565
S13 Ag17 Ag29 72.30(9) . 6_565
Ag29 Ag17 Ag29 86.29(5) . 6_565
S13 Ag17 Ag26 108.42(8) 6_565 .
S13 Ag17 Ag26 107.61(8) . .
Ag29 Ag17 Ag26 58.65(3) . .
Ag29 Ag17 Ag26 58.01(3) 6_565 .
S13 Ag17 Ag26 107.61(8) 6_565 6_565
S13 Ag17 Ag26 108.41(8) . 6_565
Ag29 Ag17 Ag26 58.01(3) . 6_565
Ag29 Ag17 Ag26 58.65(3) 6_565 6_565
Ag26 Ag17 Ag26 87.96(5) . 6_565
S13 Ag17 Ag12 123.68(9) 6_565 6_565
S13 Ag17 Ag12 53.56(8) . 6_565
Ag29 Ag17 Ag12 117.95(4) . 6_565
Ag29 Ag17 Ag12 66.31(3) 6_565 6_565
Ag26 Ag17 Ag12 124.27(4) . 6_565
Ag26 Ag17 Ag12 60.18(3) 6_565 6_565
S13 Ag17 Ag12 53.57(8) 6_565 .
S13 Ag17 Ag12 123.68(9) . .
Ag29 Ag17 Ag12 66.31(3) . .
Ag29 Ag17 Ag12 117.94(4) 6_565 .
Ag26 Ag17 Ag12 60.18(3) . .
Ag26 Ag17 Ag12 124.27(4) 6_565 .
Ag12 Ag17 Ag12 174.75(7) 6_565 .
S13 Ag17 Ag11 51.49(8) 6_565 6_565
S13 Ag17 Ag11 132.97(8) . 6_565
Ag29 Ag17 Ag11 57.06(3) . 6_565
Ag29 Ag17 Ag11 116.33(4) 6_565 6_565
Ag26 Ag17 Ag11 115.71(4) . 6_565
Ag26 Ag17 Ag11 57.82(3) 6_565 6_565
Ag12 Ag17 Ag11 86.11(3) 6_565 6_565
Ag12 Ag17 Ag11 94.25(3) . 6_565
S13 Ag17 Ag11 132.97(8) 6_565 .
S13 Ag17 Ag11 51.49(8) . .
Ag29 Ag17 Ag11 116.33(4) . .
Ag29 Ag17 Ag11 57.07(3) 6_565 .
Ag26 Ag17 Ag11 57.81(3) . .
Ag26 Ag17 Ag11 115.71(4) 6_565 .
Ag12 Ag17 Ag11 94.25(3) 6_565 .
Ag12 Ag17 Ag11 86.11(3) . .
Ag11 Ag17 Ag11 172.13(6) 6_565 .
S14 Ag18 S15 131.29(13) . .
S14 Ag18 Ag10 53.33(9) . 6_565
S15 Ag18 Ag10 125.94(10) . 6_565
S14 Ag18 Ag14 124.14(9) . .
S15 Ag18 Ag14 52.91(9) . .
Ag10 Ag18 Ag14 176.29(5) 6_565 .
S14 Ag18 Ag25 108.89(10) . 6_565
S15 Ag18 Ag25 106.25(9) . 6_565
Ag10 Ag18 Ag25 60.48(3) 6_565 6_565
Ag14 Ag18 Ag25 122.99(4) . 6_565
S14 Ag18 Ag30 158.63(10) . .
S15 Ag18 Ag30 70.05(10) . .
Ag10 Ag18 Ag30 118.54(4) 6_565 .
Ag14 Ag18 Ag30 64.85(3) . .
Ag25 Ag18 Ag30 58.19(3) 6_565 .
S14 Ag18 Ag29 71.85(9) . .
S15 Ag18 Ag29 156.86(10) . .
Ag10 Ag18 Ag29 64.74(3) 6_565 .
Ag14 Ag18 Ag29 117.77(4) . .
Ag25 Ag18 Ag29 58.66(3) 6_565 .
Ag30 Ag18 Ag29 86.81(3) . .
S14 Ag18 Ag27 106.79(9) . .
S15 Ag18 Ag27 107.22(10) . .
Ag10 Ag18 Ag27 122.82(4) 6_565 .
Ag14 Ag18 Ag27 59.83(3) . .
Ag25 Ag18 Ag27 87.78(3) 6_565 .
Ag30 Ag18 Ag27 58.77(3) . .
Ag29 Ag18 Ag27 58.10(3) . .
S14 Ag18 Ag13 51.02(8) . .
S15 Ag18 Ag13 134.17(9) . .
Ag10 Ag18 Ag13 92.61(4) 6_565 .
Ag14 Ag18 Ag13 86.93(4) . .
Ag25 Ag18 Ag13 114.91(4) 6_565 .
Ag30 Ag18 Ag13 115.84(4) . .
Ag29 Ag18 Ag13 56.28(3) . .
Ag27 Ag18 Ag13 57.23(3) . .
S14 Ag18 Ag9 134.13(9) . 6_565
S15 Ag18 Ag9 50.61(9) . 6_565
Ag10 Ag18 Ag9 87.70(4) 6_565 6_565
Ag14 Ag18 Ag9 93.33(4) . 6_565
Ag25 Ag18 Ag9 57.68(3) 6_565 6_565
Ag30 Ag18 Ag9 56.62(3) . 6_565
Ag29 Ag18 Ag9 116.19(4) . 6_565
Ag27 Ag18 Ag9 115.37(4) . 6_565
Ag13 Ag18 Ag9 171.00(4) . 6_565
S16 Ag19 S16 128.50(19) . 6_565
S16 Ag19 Ag16 123.53(9) . .
S16 Ag19 Ag16 53.53(9) 6_565 .
S16 Ag19 Ag16 53.53(9) . 6_565
S16 Ag19 Ag16 123.53(9) 6_565 6_565
Ag16 Ag19 Ag16 174.46(7) . 6_565
S16 Ag19 Ag30 72.36(9) . .
S16 Ag19 Ag30 159.14(10) 6_565 .
Ag16 Ag19 Ag30 118.49(4) . .
Ag16 Ag19 Ag30 66.00(3) 6_565 .
S16 Ag19 Ag30 159.15(10) . 6_565
S16 Ag19 Ag30 72.35(9) 6_565 6_565
Ag16 Ag19 Ag30 66.00(3) . 6_565
Ag16 Ag19 Ag30 118.49(4) 6_565 6_565
Ag30 Ag19 Ag30 86.80(5) . 6_565
S16 Ag19 Ag28 107.58(8) . .
S16 Ag19 Ag28 108.76(10) 6_565 .
Ag16 Ag19 Ag28 60.37(3) . .
Ag16 Ag19 Ag28 124.32(4) 6_565 .
Ag30 Ag19 Ag28 58.35(3) . .
Ag30 Ag19 Ag28 58.80(3) 6_565 .
S16 Ag19 Ag28 108.76(10) . 6_565
S16 Ag19 Ag28 107.57(8) 6_565 6_565
Ag16 Ag19 Ag28 124.32(4) . 6_565
Ag16 Ag19 Ag28 60.37(3) 6_565 6_565
Ag30 Ag19 Ag28 58.80(3) . 6_565
Ag30 Ag19 Ag28 58.35(3) 6_565 6_565
Ag28 Ag19 Ag28 88.29(5) . 6_565
S16 Ag19 Ag15 51.46(8) . .
S16 Ag19 Ag15 132.90(9) 6_565 .
Ag16 Ag19 Ag15 86.29(3) . .
Ag16 Ag19 Ag15 94.08(3) 6_565 .
Ag30 Ag19 Ag15 57.22(3) . .
Ag30 Ag19 Ag15 116.43(4) 6_565 .
Ag28 Ag19 Ag15 57.74(3) . .
Ag28 Ag19 Ag15 116.02(4) 6_565 .
S16 Ag19 Ag15 132.90(9) . 6_565
S16 Ag19 Ag15 51.46(8) 6_565 6_565
Ag16 Ag19 Ag15 94.08(3) . 6_565
Ag16 Ag19 Ag15 86.29(3) 6_565 6_565
Ag30 Ag19 Ag15 116.43(4) . 6_565
Ag30 Ag19 Ag15 57.22(3) 6_565 6_565
Ag28 Ag19 Ag15 116.01(4) . 6_565
Ag28 Ag19 Ag15 57.74(3) 6_565 6_565
Ag15 Ag19 Ag15 172.39(6) . 6_565
Ag28 Ag20 Ag24 63.74(3) . .
Ag28 Ag20 Ag9 89.51(4) . .
Ag24 Ag20 Ag9 123.53(4) . .
Ag28 Ag20 Ag25 61.51(3) . .
Ag24 Ag20 Ag25 62.29(3) . .
Ag9 Ag20 Ag25 61.25(3) . .
Ag28 Ag20 Ag5 124.36(4) . .
Ag24 Ag20 Ag5 93.73(4) . .
Ag9 Ag20 Ag5 60.36(4) . .
Ag25 Ag20 Ag5 62.98(3) . .
Ag28 Ag20 Ag16 62.53(3) . .
Ag24 Ag20 Ag16 125.99(4) . .
Ag9 Ag20 Ag16 61.23(4) . .
Ag25 Ag20 Ag16 95.99(4) . .
Ag5 Ag20 Ag16 120.90(5) . .
Ag28 Ag20 Ag4 94.88(4) . .
Ag24 Ag20 Ag4 63.04(3) . .
Ag9 Ag20 Ag4 173.35(5) . .
Ag25 Ag20 Ag4 125.32(4) . .
Ag5 Ag20 Ag4 120.31(4) . .
Ag16 Ag20 Ag4 116.63(5) . .
Ag28 Ag20 Ag1 126.16(4) . .
Ag24 Ag20 Ag1 62.44(3) . .
Ag9 Ag20 Ag1 118.99(5) . .
Ag25 Ag20 Ag1 91.77(4) . .
Ag5 Ag20 Ag1 58.65(4) . .
Ag16 Ag20 Ag1 170.71(5) . .
Ag4 Ag20 Ag1 61.97(3) . .
Ag28 Ag20 Ag8 63.39(3) . .
Ag24 Ag20 Ag8 92.23(4) . .
Ag9 Ag20 Ag8 120.14(5) . .
Ag25 Ag20 Ag8 124.88(4) . .
Ag5 Ag20 Ag8 171.89(5) . .
Ag16 Ag20 Ag8 58.92(4) . .
Ag4 Ag20 Ag8 58.12(3) . .
Ag1 Ag20 Ag8 120.01(4) . .
Ag24 Ag21 Ag25 63.50(3) . .
Ag24 Ag21 Ag11 123.43(4) . .
Ag25 Ag21 Ag11 90.07(4) . .
Ag24 Ag21 Ag26 62.65(3) . .
Ag25 Ag21 Ag26 61.76(3) . .
Ag11 Ag21 Ag26 60.78(3) . .
Ag24 Ag21 Ag1 63.49(3) . .
Ag25 Ag21 Ag1 95.08(4) . .
Ag11 Ag21 Ag1 172.88(5) . .
Ag26 Ag21 Ag1 126.12(4) . .
Ag24 Ag21 Ag10 125.94(4) . .
Ag25 Ag21 Ag10 62.63(3) . .
Ag11 Ag21 Ag10 60.96(4) . .
Ag26 Ag21 Ag10 95.15(4) . .
Ag1 Ag21 Ag10 117.37(5) . .
Ag24 Ag21 Ag6 94.16(4) . .
Ag25 Ag21 Ag6 125.50(4) . .
Ag11 Ag21 Ag6 60.44(3) . .
Ag26 Ag21 Ag6 63.82(3) . .
Ag1 Ag21 Ag6 119.51(4) . .
Ag10 Ag21 Ag6 120.62(4) . .
Ag24 Ag21 Ag2 62.66(3) . .
Ag25 Ag21 Ag2 126.15(4) . .
Ag11 Ag21 Ag2 118.94(4) . .
Ag26 Ag21 Ag2 92.44(4) . .
Ag1 Ag21 Ag2 61.43(3) . .
Ag10 Ag21 Ag2 170.67(5) . .
Ag6 Ag21 Ag2 58.50(3) . .
Ag24 Ag21 Ag5 92.06(4) . .
Ag25 Ag21 Ag5 62.86(3) . .
Ag11 Ag21 Ag5 120.36(4) . .
Ag26 Ag21 Ag5 124.62(4) . .
Ag1 Ag21 Ag5 58.47(3) . .
Ag10 Ag21 Ag5 59.40(3) . .
Ag6 Ag21 Ag5 171.34(5) . .
Ag2 Ag21 Ag5 119.85(4) . .
Ag26 Ag22 Ag24 63.63(3) . .
Ag26 Ag22 Ag13 88.39(4) . .
Ag24 Ag22 Ag13 122.57(4) . .
Ag26 Ag22 Ag27 61.06(3) . .
Ag24 Ag22 Ag27 62.16(3) . .
Ag13 Ag22 Ag27 60.41(3) . .
Ag26 Ag22 Ag7 123.90(4) . .
Ag24 Ag22 Ag7 93.72(4) . .
Ag13 Ag22 Ag7 60.46(3) . .
Ag27 Ag22 Ag7 62.98(3) . .
Ag26 Ag22 Ag12 62.61(3) . .
Ag24 Ag22 Ag12 125.95(4) . .
Ag13 Ag22 Ag12 60.99(3) . .
Ag27 Ag22 Ag12 95.78(4) . .
Ag7 Ag22 Ag12 120.62(4) . .
Ag26 Ag22 Ag2 95.47(4) . .
Ag24 Ag22 Ag2 63.29(3) . .
Ag13 Ag22 Ag2 174.09(5) . .
Ag27 Ag22 Ag2 125.44(4) . .
Ag7 Ag22 Ag2 120.20(4) . .
Ag12 Ag22 Ag2 116.98(4) . .
Ag26 Ag22 Ag3 126.24(4) . .
Ag24 Ag22 Ag3 62.62(3) . .
Ag13 Ag22 Ag3 119.68(4) . .
Ag27 Ag22 Ag3 92.35(4) . .
Ag7 Ag22 Ag3 59.22(3) . .
Ag12 Ag22 Ag3 170.44(5) . .
Ag2 Ag22 Ag3 61.27(3) . .
Ag26 Ag22 Ag6 63.87(3) . .
Ag24 Ag22 Ag6 92.38(4) . .
Ag13 Ag22 Ag6 120.07(4) . .
Ag27 Ag22 Ag6 124.91(4) . .
Ag7 Ag22 Ag6 171.83(5) . .
Ag12 Ag22 Ag6 59.09(3) . .
Ag2 Ag22 Ag6 58.31(3) . .
Ag3 Ag22 Ag6 119.50(4) . .
Ag24 Ag23 Ag27 63.57(3) . .
Ag24 Ag23 Ag28 62.70(3) . .
Ag27 Ag23 Ag28 61.52(3) . .
Ag24 Ag23 Ag15 123.26(4) . .
Ag27 Ag23 Ag15 89.63(4) . .
Ag28 Ag23 Ag15 60.56(3) . .
Ag24 Ag23 Ag14 125.74(4) . .
Ag27 Ag23 Ag14 62.37(3) . .
Ag28 Ag23 Ag14 94.86(4) . .
Ag15 Ag23 Ag14 60.86(4) . .
Ag24 Ag23 Ag8 93.98(4) . .
Ag27 Ag23 Ag8 124.83(4) . .
Ag28 Ag23 Ag8 63.40(3) . .
Ag15 Ag23 Ag8 60.30(4) . .
Ag14 Ag23 Ag8 120.45(5) . .
Ag24 Ag23 Ag3 62.92(3) . .
Ag27 Ag23 Ag3 95.01(4) . .
Ag28 Ag23 Ag3 125.61(4) . .
Ag15 Ag23 Ag3 173.63(5) . .
Ag14 Ag23 Ag3 117.72(4) . .
Ag8 Ag23 Ag3 119.68(4) . .
Ag24 Ag23 Ag4 62.58(3) . .
Ag27 Ag23 Ag4 126.13(4) . .
Ag28 Ag23 Ag4 92.28(4) . .
Ag15 Ag23 Ag4 118.85(4) . .
Ag14 Ag23 Ag4 171.06(5) . .
Ag8 Ag23 Ag4 58.56(4) . .
Ag3 Ag23 Ag4 61.45(3) . .
Ag24 Ag23 Ag7 91.81(4) . .
Ag27 Ag23 Ag7 63.05(3) . .
Ag28 Ag23 Ag7 124.56(4) . .
Ag15 Ag23 Ag7 120.57(4) . .
Ag14 Ag23 Ag7 59.71(3) . .
Ag8 Ag23 Ag7 171.85(5) . .
Ag3 Ag23 Ag7 58.42(3) . .
Ag4 Ag23 Ag7 119.81(4) . .
Ag21 Ag24 Ag23 176.82(4) . .
Ag21 Ag24 Ag22 89.73(4) . .
Ag23 Ag24 Ag22 90.09(4) . .
Ag21 Ag24 Ag20 90.14(4) . .
Ag23 Ag24 Ag20 89.88(4) . .
Ag22 Ag24 Ag20 177.23(4) . .
Ag21 Ag24 Ag25 58.35(3) . .
Ag23 Ag24 Ag25 119.07(4) . .
Ag22 Ag24 Ag25 117.48(4) . .
Ag20 Ag24 Ag25 60.23(3) . .
Ag21 Ag24 Ag27 119.03(4) . .
Ag23 Ag24 Ag27 58.26(3) . .
Ag22 Ag24 Ag27 60.69(3) . .
Ag20 Ag24 Ag27 117.07(4) . .
Ag25 Ag24 Ag27 88.10(3) . .
Ag21 Ag24 Ag26 60.22(3) . .
Ag23 Ag24 Ag26 117.13(4) . .
Ag22 Ag24 Ag26 58.14(3) . .
Ag20 Ag24 Ag26 119.53(4) . .
Ag25 Ag24 Ag26 59.35(3) . .
Ag27 Ag24 Ag26 58.88(3) . .
Ag21 Ag24 Ag28 117.40(4) . .
Ag23 Ag24 Ag28 60.08(3) . .
Ag22 Ag24 Ag28 119.66(4) . .
Ag20 Ag24 Ag28 58.07(3) . .
Ag25 Ag24 Ag28 59.05(3) . .
Ag27 Ag24 Ag28 59.00(3) . .
Ag26 Ag24 Ag28 88.70(3) . .
Ag21 Ag24 Ag3 121.69(4) . .
Ag23 Ag24 Ag3 60.85(3) . .
Ag22 Ag24 Ag3 61.27(3) . .
Ag20 Ag24 Ag3 121.01(4) . .
Ag25 Ag24 Ag3 178.65(4) . .
Ag27 Ag24 Ag3 90.79(3) . .
Ag26 Ag24 Ag3 119.39(4) . .
Ag28 Ag24 Ag3 120.91(4) . .
Ag21 Ag24 Ag4 121.15(4) . .
Ag23 Ag24 Ag4 61.49(3) . .
Ag22 Ag24 Ag4 121.73(4) . .
Ag20 Ag24 Ag4 60.57(3) . .
Ag25 Ag24 Ag4 120.79(4) . .
Ag27 Ag24 Ag4 119.73(4) . .
Ag26 Ag24 Ag4 178.58(4) . .
Ag28 Ag24 Ag4 90.24(4) . .
Ag3 Ag24 Ag4 60.46(3) . .
Ag21 Ag24 Ag1 60.20(3) . .
Ag23 Ag24 Ag1 122.46(4) . .
Ag22 Ag24 Ag1 120.45(4) . .
Ag20 Ag24 Ag1 61.75(3) . .
Ag25 Ag24 Ag1 90.27(3) . .
Ag27 Ag24 Ag1 178.34(4) . .
Ag26 Ag24 Ag1 120.41(4) . .
Ag28 Ag24 Ag1 119.80(4) . .
Ag3 Ag24 Ag1 90.85(3) . .
Ag4 Ag24 Ag1 60.97(3) . .
Ag21 Ag24 Ag2 61.76(3) . .
Ag23 Ag24 Ag2 120.76(4) . .
Ag22 Ag24 Ag2 60.36(3) . .
Ag20 Ag24 Ag2 121.89(4) . .
Ag25 Ag24 Ag2 120.10(4) . .
Ag27 Ag24 Ag2 121.04(4) . .
Ag26 Ag24 Ag2 90.62(4) . .
Ag28 Ag24 Ag2 179.12(4) . .
Ag3 Ag24 Ag2 59.93(3) . .
Ag4 Ag24 Ag2 90.45(3) . .
Ag1 Ag24 Ag2 60.14(3) . .
Ag21 Ag25 Ag30 178.85(5) . 6_565
Ag21 Ag25 Ag20 88.36(3) . .
Ag30 Ag25 Ag20 90.53(4) 6_565 .
Ag21 Ag25 Ag29 91.42(4) . 6_565
Ag30 Ag25 Ag29 89.68(3) 6_565 6_565
Ag20 Ag25 Ag29 176.59(4) . 6_565
Ag21 Ag25 Ag31 120.70(4) . .
Ag30 Ag25 Ag31 59.66(3) 6_565 .
Ag20 Ag25 Ag31 118.03(4) . .
Ag29 Ag25 Ag31 59.31(3) 6_565 .
Ag21 Ag25 Ag28 118.89(4) . .
Ag30 Ag25 Ag28 60.20(3) 6_565 .
Ag20 Ag25 Ag28 57.79(3) . .
Ag29 Ag25 Ag28 119.57(4) 6_565 .
Ag31 Ag25 Ag28 60.27(3) . .
Ag21 Ag25 Ag26 60.59(3) . .
Ag30 Ag25 Ag26 119.79(4) 6_565 .
Ag20 Ag25 Ag26 117.94(4) . .
Ag29 Ag25 Ag26 59.16(3) 6_565 .
Ag31 Ag25 Ag26 60.13(3) . .
Ag28 Ag25 Ag26 90.33(3) . .
Ag21 Ag25 Ag9 120.15(4) . .
Ag30 Ag25 Ag9 59.39(3) 6_565 .
Ag20 Ag25 Ag9 58.77(3) . .
Ag29 Ag25 Ag9 124.05(4) 6_565 .
Ag31 Ag25 Ag9 118.88(4) . .
Ag28 Ag25 Ag9 86.05(4) . .
Ag26 Ag25 Ag9 176.11(4) . .
Ag21 Ag25 Ag24 58.15(3) . .
Ag30 Ag25 Ag24 120.94(4) 6_565 .
Ag20 Ag25 Ag24 57.48(3) . .
Ag29 Ag25 Ag24 119.67(4) 6_565 .
Ag31 Ag25 Ag24 91.09(3) . .
Ag28 Ag25 Ag24 60.74(3) . .
Ag26 Ag25 Ag24 60.51(3) . .
Ag9 Ag25 Ag24 116.25(4) . .
Ag21 Ag25 Ag18 119.83(4) . 6_565
Ag30 Ag25 Ag18 61.07(3) 6_565 6_565
Ag20 Ag25 Ag18 122.10(4) . 6_565
Ag29 Ag25 Ag18 60.83(3) 6_565 6_565
Ag31 Ag25 Ag18 91.05(3) . 6_565
Ag28 Ag25 Ag18 121.26(4) . 6_565
Ag26 Ag25 Ag18 119.95(4) . 6_565
Ag9 Ag25 Ag18 63.38(3) . 6_565
Ag24 Ag25 Ag18 177.66(4) . 6_565
Ag21 Ag25 Ag10 60.56(3) . .
Ag30 Ag25 Ag10 120.28(4) 6_565 .
Ag20 Ag25 Ag10 117.56(4) . .
Ag29 Ag25 Ag10 65.12(3) 6_565 .
Ag31 Ag25 Ag10 124.40(4) . .
Ag28 Ag25 Ag10 175.20(4) . .
Ag26 Ag25 Ag10 93.24(4) . .
Ag9 Ag25 Ag10 90.29(4) . .
Ag24 Ag25 Ag10 118.55(4) . .
Ag18 Ag25 Ag10 59.35(3) 6_565 .
Ag21 Ag25 Ag5 61.96(3) . .
Ag30 Ag25 Ag5 117.64(4) 6_565 .
Ag20 Ag25 Ag5 59.10(3) . .
Ag29 Ag25 Ag5 123.64(4) 6_565 .
Ag31 Ag25 Ag5 176.54(5) . .
Ag28 Ag25 Ag5 116.77(4) . .
Ag26 Ag25 Ag5 122.54(4) . .
Ag9 Ag25 Ag5 58.29(3) . .
Ag24 Ag25 Ag5 88.70(3) . .
Ag18 Ag25 Ag5 89.21(3) 6_565 .
Ag10 Ag25 Ag5 58.52(3) . .
Ag22 Ag26 Ag29 178.16(4) . 6_565
Ag22 Ag26 Ag21 87.92(4) . .
Ag29 Ag26 Ag21 90.29(4) 6_565 .
Ag22 Ag26 Ag27 61.33(3) . .
Ag29 Ag26 Ag27 119.28(4) 6_565 .
Ag21 Ag26 Ag27 117.56(4) . .
Ag22 Ag26 Ag29 92.65(4) . .
Ag29 Ag26 Ag29 89.11(3) 6_565 .
Ag21 Ag26 Ag29 176.13(4) . .
Ag27 Ag26 Ag29 59.62(3) . .
Ag22 Ag26 Ag11 119.61(4) . .
Ag29 Ag26 Ag11 59.66(3) 6_565 .
Ag21 Ag26 Ag11 59.42(3) . .
Ag27 Ag26 Ag11 176.29(4) . .
Ag29 Ag26 Ag11 123.27(4) . .
Ag22 Ag26 Ag31 121.07(4) . .
Ag29 Ag26 Ag31 59.51(3) 6_565 .
Ag21 Ag26 Ag31 117.34(4) . .
Ag27 Ag26 Ag31 59.78(3) . .
Ag29 Ag26 Ag31 59.19(3) . .
Ag11 Ag26 Ag31 119.02(4) . .
Ag22 Ag26 Ag25 118.37(4) . .
Ag29 Ag26 Ag25 60.19(3) 6_565 .
Ag21 Ag26 Ag25 57.65(3) . .
Ag27 Ag26 Ag25 89.47(3) . .
Ag29 Ag26 Ag25 118.90(4) . .
Ag11 Ag26 Ag25 86.99(4) . .
Ag31 Ag26 Ag25 59.71(3) . .
Ag22 Ag26 Ag24 58.23(3) . .
Ag29 Ag26 Ag24 120.33(4) 6_565 .
Ag21 Ag26 Ag24 57.13(3) . .
Ag27 Ag26 Ag24 60.50(3) . .
Ag29 Ag26 Ag24 120.12(4) . .
Ag11 Ag26 Ag24 116.55(4) . .
Ag31 Ag26 Ag24 90.63(3) . .
Ag25 Ag26 Ag24 60.14(3) . .
Ag22 Ag26 Ag17 120.42(4) . .
Ag29 Ag26 Ag17 60.99(3) 6_565 .
Ag21 Ag26 Ag17 122.17(4) . .
Ag27 Ag26 Ag17 120.26(3) . .
Ag29 Ag26 Ag17 60.67(3) . .
Ag11 Ag26 Ag17 62.76(3) . .
Ag31 Ag26 Ag17 91.15(3) . .
Ag25 Ag26 Ag17 121.17(3) . .
Ag24 Ag26 Ag17 178.18(4) . .
Ag22 Ag26 Ag12 60.66(3) . .
Ag29 Ag26 Ag12 120.64(4) 6_565 .
Ag21 Ag26 Ag12 116.53(4) . .
Ag27 Ag26 Ag12 94.77(4) . .
Ag29 Ag26 Ag12 66.96(3) . .
Ag11 Ag26 Ag12 88.68(4) . .
Ag31 Ag26 Ag12 126.13(4) . .
Ag25 Ag26 Ag12 174.05(4) . .
Ag24 Ag26 Ag12 118.64(4) . .
Ag17 Ag26 Ag12 59.91(3) . .
Ag22 Ag26 Ag6 61.31(3) . .
Ag29 Ag26 Ag6 118.00(4) 6_565 .
Ag21 Ag26 Ag6 58.81(3) . .
Ag27 Ag26 Ag6 122.62(4) . .
Ag29 Ag26 Ag6 124.71(4) . .
Ag11 Ag26 Ag6 58.35(3) . .
Ag31 Ag26 Ag6 175.91(4) . .
Ag25 Ag26 Ag6 116.38(4) . .
Ag24 Ag26 Ag6 88.11(3) . .
Ag17 Ag26 Ag6 90.13(4) . .
Ag12 Ag26 Ag6 57.75(3) . .
Ag23 Ag27 Ag29 178.66(4) . .
Ag23 Ag27 Ag31 120.94(4) . .
Ag29 Ag27 Ag31 59.59(3) . .
Ag23 Ag27 Ag26 118.78(4) . .
Ag29 Ag27 Ag26 60.23(3) . .
Ag31 Ag27 Ag26 60.40(3) . .
Ag23 Ag27 Ag13 120.18(4) . .
Ag29 Ag27 Ag13 59.18(3) . .
Ag31 Ag27 Ag13 118.58(4) . .
Ag26 Ag27 Ag13 85.70(4) . .
Ag23 Ag27 Ag22 87.90(3) . .
Ag29 Ag27 Ag22 90.78(4) . .
Ag31 Ag27 Ag22 117.97(4) . .
Ag26 Ag27 Ag22 57.61(3) . .
Ag13 Ag27 Ag22 59.04(3) . .
Ag23 Ag27 Ag28 60.65(3) . .
Ag29 Ag27 Ag28 119.90(4) . .
Ag31 Ag27 Ag28 60.32(3) . .
Ag26 Ag27 Ag28 90.65(3) . .
Ag13 Ag27 Ag28 176.12(4) . .
Ag22 Ag27 Ag28 117.75(4) . .
Ag23 Ag27 Ag30 91.89(4) . .
Ag29 Ag27 Ag30 89.42(3) . .
Ag31 Ag27 Ag30 59.36(3) . .
Ag26 Ag27 Ag30 119.75(4) . .
Ag13 Ag27 Ag30 123.78(4) . .
Ag22 Ag27 Ag30 176.58(4) . .
Ag28 Ag27 Ag30 59.35(3) . .
Ag23 Ag27 Ag24 58.17(3) . .
Ag29 Ag27 Ag24 120.85(4) . .
Ag31 Ag27 Ag24 91.06(3) . .
Ag26 Ag27 Ag24 60.62(3) . .
Ag13 Ag27 Ag24 116.19(4) . .
Ag22 Ag27 Ag24 57.15(3) . .
Ag28 Ag27 Ag24 60.64(3) . .
Ag30 Ag27 Ag24 119.99(4) . .
Ag23 Ag27 Ag14 60.47(3) . .
Ag29 Ag27 Ag14 120.43(4) . .
Ag31 Ag27 Ag14 124.81(4) . .
Ag26 Ag27 Ag14 174.68(4) . .
Ag13 Ag27 Ag14 90.34(4) . .
Ag22 Ag27 Ag14 117.22(4) . .
Ag28 Ag27 Ag14 93.23(4) . .
Ag30 Ag27 Ag14 65.47(3) . .
Ag24 Ag27 Ag14 118.46(4) . .
Ag23 Ag27 Ag18 120.06(4) . .
Ag29 Ag27 Ag18 60.90(3) . .
Ag31 Ag27 Ag18 90.91(3) . .
Ag26 Ag27 Ag18 121.12(4) . .
Ag13 Ag27 Ag18 63.38(3) . .
Ag22 Ag27 Ag18 122.37(4) . .
Ag28 Ag27 Ag18 119.88(4) . .
Ag30 Ag27 Ag18 60.57(3) . .
Ag24 Ag27 Ag18 177.89(4) . .
Ag14 Ag27 Ag18 59.69(3) . .
Ag23 Ag27 Ag7 61.73(3) . .
Ag29 Ag27 Ag7 117.67(4) . .
Ag31 Ag27 Ag7 176.08(5) . .
Ag26 Ag27 Ag7 116.02(4) . .
Ag13 Ag27 Ag7 58.52(3) . .
Ag22 Ag27 Ag7 58.54(3) . .
Ag28 Ag27 Ag7 122.37(4) . .
Ag30 Ag27 Ag7 124.21(4) . .
Ag24 Ag27 Ag7 88.22(3) . .
Ag14 Ag27 Ag7 58.74(3) . .
Ag18 Ag27 Ag7 89.86(3) . .
Ag20 Ag28 Ag30 178.93(5) . .
Ag20 Ag28 Ag23 88.22(4) . .
Ag30 Ag28 Ag23 90.86(4) . .
Ag20 Ag28 Ag30 91.84(4) . 6_565
Ag30 Ag28 Ag30 89.04(4) . 6_565
Ag23 Ag28 Ag30 176.13(4) . 6_565
Ag20 Ag28 Ag25 60.70(3) . .
Ag30 Ag28 Ag25 119.34(4) . .
Ag23 Ag28 Ag25 117.38(4) . .
Ag30 Ag28 Ag25 59.50(3) 6_565 .
Ag20 Ag28 Ag27 118.55(4) . .
Ag30 Ag28 Ag27 60.45(3) . .
Ag23 Ag28 Ag27 57.83(3) . .
Ag30 Ag28 Ag27 118.97(4) 6_565 .
Ag25 Ag28 Ag27 89.54(3) . .
Ag20 Ag28 Ag15 120.22(4) . .
Ag30 Ag28 Ag15 59.67(3) . .
Ag23 Ag28 Ag15 59.82(3) . .
Ag30 Ag28 Ag15 123.20(4) 6_565 .
Ag25 Ag28 Ag15 176.53(4) . .
Ag27 Ag28 Ag15 87.15(4) . .
Ag20 Ag28 Ag31 120.51(4) . .
Ag30 Ag28 Ag31 59.51(3) . .
Ag23 Ag28 Ag31 117.49(4) . .
Ag30 Ag28 Ag31 59.29(3) 6_565 .
Ag25 Ag28 Ag31 59.83(3) . .
Ag27 Ag28 Ag31 59.69(3) . .
Ag15 Ag28 Ag31 119.04(4) . .
Ag20 Ag28 Ag24 58.18(3) . .
Ag30 Ag28 Ag24 120.82(4) . .
Ag23 Ag28 Ag24 57.23(3) . .
Ag30 Ag28 Ag24 119.71(4) 6_565 .
Ag25 Ag28 Ag24 60.21(3) . .
Ag27 Ag28 Ag24 60.36(3) . .
Ag15 Ag28 Ag24 117.04(4) . .
Ag31 Ag28 Ag24 90.54(3) . .
Ag20 Ag28 Ag19 120.33(4) . .
Ag30 Ag28 Ag19 60.67(3) . .
Ag23 Ag28 Ag19 122.70(4) . .
Ag30 Ag28 Ag19 60.44(3) 6_565 .
Ag25 Ag28 Ag19 119.92(3) . .
Ag27 Ag28 Ag19 121.11(4) . .
Ag15 Ag28 Ag19 62.89(3) . .
Ag31 Ag28 Ag19 90.85(3) . .
Ag24 Ag28 Ag19 178.39(4) . .
Ag20 Ag28 Ag16 60.87(3) . .
Ag30 Ag28 Ag16 120.08(4) . .
Ag23 Ag28 Ag16 116.92(4) . .
Ag30 Ag28 Ag16 66.34(3) 6_565 .
Ag25 Ag28 Ag16 94.51(4) . .
Ag27 Ag28 Ag16 174.57(4) . .
Ag15 Ag28 Ag16 88.73(4) . .
Ag31 Ag28 Ag16 125.60(4) . .
Ag24 Ag28 Ag16 118.81(4) . .
Ag19 Ag28 Ag16 59.65(3) . .
Ag20 Ag28 Ag8 61.65(3) . .
Ag30 Ag28 Ag8 118.27(4) . .
Ag23 Ag28 Ag8 59.03(3) . .
Ag30 Ag28 Ag8 124.25(4) 6_565 .
Ag25 Ag28 Ag8 122.32(4) . .
Ag27 Ag28 Ag8 116.78(4) . .
Ag15 Ag28 Ag8 58.61(3) . .
Ag31 Ag28 Ag8 176.30(4) . .
Ag24 Ag28 Ag8 88.32(3) . .
Ag19 Ag28 Ag8 90.34(4) . .
Ag16 Ag28 Ag8 57.91(3) . .
Ag13 Ag29 Ag26 174.89(5) . 6_565
Ag13 Ag29 Ag31 121.00(4) . .
Ag26 Ag29 Ag31 61.00(3) 6_565 .
Ag13 Ag29 Ag11 117.29(4) . 6_565
Ag26 Ag29 Ag11 60.86(3) 6_565 6_565
Ag31 Ag29 Ag11 121.71(4) . 6_565
Ag13 Ag29 Ag27 60.74(3) . .
Ag26 Ag29 Ag27 121.44(4) 6_565 .
Ag31 Ag29 Ag27 60.45(3) . .
Ag11 Ag29 Ag27 175.88(5) 6_565 .
Ag13 Ag29 Ag26 86.49(3) . .
Ag26 Ag29 Ag26 90.88(3) 6_565 .
Ag31 Ag29 Ag26 60.66(3) . .
Ag11 Ag29 Ag26 123.84(4) 6_565 .
Ag27 Ag29 Ag26 60.15(3) . .
Ag13 Ag29 Ag25 124.44(4) . 6_565
Ag26 Ag29 Ag25 60.66(3) 6_565 6_565
Ag31 Ag29 Ag25 60.35(3) . 6_565
Ag11 Ag29 Ag25 87.90(4) 6_565 6_565
Ag27 Ag29 Ag25 90.54(3) . 6_565
Ag26 Ag29 Ag25 121.01(4) . 6_565
Ag13 Ag29 Ag17 113.89(4) . .
Ag26 Ag29 Ag17 61.00(3) 6_565 .
Ag31 Ag29 Ag17 92.02(4) . .
Ag11 Ag29 Ag17 63.17(3) 6_565 .
Ag27 Ag29 Ag17 120.80(4) . .
Ag26 Ag29 Ag17 60.68(3) . .
Ag25 Ag29 Ag17 121.65(4) 6_565 .
Ag13 Ag29 Ag18 63.95(3) . .
Ag26 Ag29 Ag18 121.13(4) 6_565 .
Ag31 Ag29 Ag18 91.46(4) . .
Ag11 Ag29 Ag18 114.97(4) 6_565 .
Ag27 Ag29 Ag18 61.00(3) . .
Ag26 Ag29 Ag18 121.14(4) . .
Ag25 Ag29 Ag18 60.51(3) 6_565 .
Ag17 Ag29 Ag18 176.51(4) . .
Ag13 Ag29 Ag10 92.57(4) . 6_565
Ag26 Ag29 Ag10 90.17(3) 6_565 6_565
Ag31 Ag29 Ag10 118.76(4) . 6_565
Ag11 Ag29 Ag10 57.91(3) 6_565 6_565
Ag27 Ag29 Ag10 118.09(4) . 6_565
Ag26 Ag29 Ag10 178.24(4) . 6_565
Ag25 Ag29 Ag10 58.43(3) 6_565 6_565
Ag17 Ag29 Ag10 121.07(4) . 6_565
Ag18 Ag29 Ag10 57.11(3) . 6_565
Ag13 Ag29 Ag12 57.09(3) . .
Ag26 Ag29 Ag12 117.82(4) 6_565 .
Ag31 Ag29 Ag12 118.18(4) . .
Ag11 Ag29 Ag12 92.15(4) 6_565 .
Ag27 Ag29 Ag12 89.53(3) . .
Ag26 Ag29 Ag12 57.54(3) . .
Ag25 Ag29 Ag12 178.17(4) 6_565 .
Ag17 Ag29 Ag12 56.85(3) . .
Ag18 Ag29 Ag12 121.04(4) . .
Ag10 Ag29 Ag12 123.06(4) 6_565 .
Ag9 Ag30 Ag31 121.30(4) 6_565 .
Ag9 Ag30 Ag15 117.38(4) 6_565 .
Ag31 Ag30 Ag15 121.33(4) . .
Ag9 Ag30 Ag28 175.32(5) 6_565 .
Ag31 Ag30 Ag28 60.84(3) . .
Ag15 Ag30 Ag28 60.64(3) . .
Ag9 Ag30 Ag25 60.93(3) 6_565 6_565
Ag31 Ag30 Ag25 60.54(3) . 6_565
Ag15 Ag30 Ag25 175.57(5) . 6_565
Ag28 Ag30 Ag25 121.38(4) . 6_565
Ag9 Ag30 Ag28 86.93(4) 6_565 6_565
Ag31 Ag30 Ag28 60.60(3) . 6_565
Ag15 Ag30 Ag28 124.09(4) . 6_565
Ag28 Ag30 Ag28 90.96(4) . 6_565
Ag25 Ag30 Ag28 60.30(3) 6_565 6_565
Ag9 Ag30 Ag27 124.43(4) 6_565 .
Ag31 Ag30 Ag27 60.04(3) . .
Ag15 Ag30 Ag27 87.53(3) . .
Ag28 Ag30 Ag27 60.20(3) . .
Ag25 Ag30 Ag27 90.35(3) 6_565 .
Ag28 Ag30 Ag27 120.63(4) 6_565 .
Ag9 Ag30 Ag19 114.37(4) 6_565 .
Ag31 Ag30 Ag19 91.80(4) . .
Ag15 Ag30 Ag19 63.34(3) . .
Ag28 Ag30 Ag19 60.99(3) . .
Ag25 Ag30 Ag19 121.04(4) 6_565 .
Ag28 Ag30 Ag19 60.76(3) 6_565 .
Ag27 Ag30 Ag19 121.18(4) . .
Ag9 Ag30 Ag18 63.78(3) 6_565 .
Ag31 Ag30 Ag18 91.36(4) . .
Ag15 Ag30 Ag18 114.86(4) . .
Ag28 Ag30 Ag18 120.82(4) . .
Ag25 Ag30 Ag18 60.74(3) 6_565 .
Ag28 Ag30 Ag18 121.03(4) 6_565 .
Ag27 Ag30 Ag18 60.66(3) . .
Ag19 Ag30 Ag18 176.83(4) . .
Ag9 Ag30 Ag14 93.01(4) 6_565 .
Ag31 Ag30 Ag14 117.86(4) . .
Ag15 Ag30 Ag14 57.68(3) . .
Ag28 Ag30 Ag14 89.25(3) . .
Ag25 Ag30 Ag14 117.95(4) 6_565 .
Ag28 Ag30 Ag14 177.98(4) 6_565 .
Ag27 Ag30 Ag14 57.84(3) . .
Ag19 Ag30 Ag14 121.01(4) . .
Ag18 Ag30 Ag14 57.26(3) . .
Ag9 Ag30 Ag16 57.43(3) 6_565 6_565
Ag31 Ag30 Ag16 118.45(4) . 6_565
Ag15 Ag30 Ag16 92.28(4) . 6_565
Ag28 Ag30 Ag16 117.95(4) . 6_565
Ag25 Ag30 Ag16 89.98(3) 6_565 6_565
Ag28 Ag30 Ag16 57.87(3) 6_565 6_565
Ag27 Ag30 Ag16 177.91(4) . 6_565
Ag19 Ag30 Ag16 56.99(3) . 6_565
Ag18 Ag30 Ag16 121.22(4) . 6_565
Ag14 Ag30 Ag16 123.70(4) . 6_565
Ag29 Ag31 Ag29 89.67(5) 6_565 .
Ag29 Ag31 Ag30 179.88(4) 6_565 .
Ag29 Ag31 Ag30 90.36(2) . .
Ag29 Ag31 Ag30 90.36(2) 6_565 6_565
Ag29 Ag31 Ag30 179.88(4) . 6_565
Ag30 Ag31 Ag30 89.60(5) . 6_565
Ag29 Ag31 Ag27 119.32(4) 6_565 .
Ag29 Ag31 Ag27 59.96(3) . .
Ag30 Ag31 Ag27 60.60(3) . .
Ag30 Ag31 Ag27 120.11(4) 6_565 .
Ag29 Ag31 Ag27 59.96(3) 6_565 6_565
Ag29 Ag31 Ag27 119.32(4) . 6_565
Ag30 Ag31 Ag27 120.11(4) . 6_565
Ag30 Ag31 Ag27 60.60(3) 6_565 6_565
Ag27 Ag31 Ag27 179.12(6) . 6_565
Ag29 Ag31 Ag25 120.32(4) 6_565 6_565
Ag29 Ag31 Ag25 60.34(3) . 6_565
Ag30 Ag31 Ag25 59.80(3) . 6_565
Ag30 Ag31 Ag25 119.55(4) 6_565 6_565
Ag27 Ag31 Ag25 90.25(2) . 6_565
Ag27 Ag31 Ag25 89.76(2) 6_565 6_565
Ag29 Ag31 Ag25 60.34(3) 6_565 .
Ag29 Ag31 Ag25 120.31(4) . .
Ag30 Ag31 Ag25 119.55(4) . .
Ag30 Ag31 Ag25 59.80(3) 6_565 .
Ag27 Ag31 Ag25 89.76(2) . .
Ag27 Ag31 Ag25 90.25(2) 6_565 .
Ag25 Ag31 Ag25 179.21(6) 6_565 .
Ag29 Ag31 Ag26 59.50(3) 6_565 .
Ag29 Ag31 Ag26 60.16(3) . .
Ag30 Ag31 Ag26 120.43(2) . .
Ag30 Ag31 Ag26 119.95(2) 6_565 .
Ag27 Ag31 Ag26 59.83(3) . .
Ag27 Ag31 Ag26 119.46(4) 6_565 .
Ag25 Ag31 Ag26 120.50(4) 6_565 .
Ag25 Ag31 Ag26 60.15(3) . .
Ag29 Ag31 Ag26 60.16(3) 6_565 6_565
Ag29 Ag31 Ag26 59.50(3) . 6_565
Ag30 Ag31 Ag26 119.96(2) . 6_565
Ag30 Ag31 Ag26 120.43(2) 6_565 6_565
Ag27 Ag31 Ag26 119.46(4) . 6_565
Ag27 Ag31 Ag26 59.82(3) 6_565 6_565
Ag25 Ag31 Ag26 60.16(3) 6_565 6_565
Ag25 Ag31 Ag26 120.49(4) . 6_565
Ag26 Ag31 Ag26 89.73(5) . 6_565
Ag29 Ag31 Ag28 120.23(3) 6_565 .
Ag29 Ag31 Ag28 119.95(2) . .
Ag30 Ag31 Ag28 59.65(3) . .
Ag30 Ag31 Ag28 60.12(3) 6_565 .
Ag27 Ag31 Ag28 59.99(3) . .
Ag27 Ag31 Ag28 120.73(4) 6_565 .
Ag25 Ag31 Ag28 119.45(4) 6_565 .
Ag25 Ag31 Ag28 59.90(3) . .
Ag26 Ag31 Ag28 90.13(2) . .
Ag26 Ag31 Ag28 179.41(3) 6_565 .
Ag29 Ag31 Ag28 119.95(2) 6_565 6_565
Ag29 Ag31 Ag28 120.23(3) . 6_565
Ag30 Ag31 Ag28 60.12(3) . 6_565
Ag30 Ag31 Ag28 59.65(3) 6_565 6_565
Ag27 Ag31 Ag28 120.73(4) . 6_565
Ag27 Ag31 Ag28 59.99(3) 6_565 6_565
Ag25 Ag31 Ag28 59.90(3) 6_565 6_565
Ag25 Ag31 Ag28 119.45(4) . 6_565
Ag26 Ag31 Ag28 179.40(3) . 6_565
Ag26 Ag31 Ag28 90.13(2) 6_565 6_565
Ag28 Ag31 Ag28 90.01(5) . 6_565
P1 Ag1A S5 115.39(16) . .
P1 Ag1A S12 123.30(16) . .
S5 Ag1A S12 102.83(14) . .
P1 Ag1A S1 117.29(16) . .
S5 Ag1A S1 97.29(14) . .
S12 Ag1A S1 96.18(14) . .
P2 Ag2A S6 117.00(16) . .
P2 Ag2A S7 121.48(16) . .
S6 Ag2A S7 102.25(13) . .
P2 Ag2A S2 116.06(16) . .
S6 Ag2A S2 100.55(14) . .
S7 Ag2A S2 95.57(13) . .
P3 Ag3A S8 122.18(14) . .
P3 Ag3A S3 118.67(14) . .
S8 Ag3A S3 99.50(13) . .
P3 Ag3A S9 114.06(14) . .
S8 Ag3A S9 99.81(12) . .
S3 Ag3A S9 98.50(13) . .
P4 Ag4A S11 122.01(14) . .
P4 Ag4A S10 115.36(15) . .
S11 Ag4A S10 103.43(12) . .
P4 Ag4A S4 116.48(15) . .
S11 Ag4A S4 95.90(13) . .
S10 Ag4A S4 99.88(13) . .
C13P P1 C1P 106.6(7) . .
C13P P1 C7P 106.4(6) . .
C1P P1 C7P 104.7(6) . .
C13P P1 Ag1A 110.8(5) . .
C1P P1 Ag1A 113.2(4) . .
C7P P1 Ag1A 114.5(4) . .
C2P C1P C6P 120.0 . .
C2P C1P P1 117.3(8) . .
C6P C1P P1 122.3(8) . .
C3P C2P C1P 120.0 . .
C3P C2P H2P 120.0 . .
C1P C2P H2P 120.0 . .
C2P C3P C4P 120.0 . .
C2P C3P H3P 120.0 . .
C4P C3P H3P 120.0 . .
C5P C4P C3P 120.0 . .
C5P C4P H4P 120.0 . .
C3P C4P H4P 120.0 . .
C6P C5P C4P 120.0 . .
C6P C5P H5P 120.0 . .
C4P C5P H5P 120.0 . .
C5P C6P C1P 120.0 . .
C5P C6P H6P 120.0 . .
C1P C6P H6P 120.0 . .
C8P C7P C12P 120.0 . .
C8P C7P P1 117.5(7) . .
C12P C7P P1 122.2(7) . .
C7P C8P C9P 120.0 . .
C7P C8P H8P 120.0 . .
C9P C8P H8P 120.0 . .
C10P C9P C8P 120.0 . .
C10P C9P H9P 120.0 . .
C8P C9P H9P 120.0 . .
C9P C10P C11P 120.0 . .
C9P C10P H10P 120.0 . .
C11P C10P H10P 120.0 . .
C12P C11P C10P 120.0 . .
C12P C11P H11P 120.0 . .
C10P C11P H11P 120.0 . .
C11P C12P C7P 120.0 . .
C11P C12P H12P 120.0 . .
C7P C12P H12P 120.0 . .
C14P C13P C18P 120.0 . .
C14P C13P P1 117.3(9) . .
C18P C13P P1 122.6(9) . .
C13P C14P C15P 120.0 . .
C13P C14P H14P 120.0 . .
C15P C14P H14P 120.0 . .
C16P C15P C14P 120.0 . .
C16P C15P H15P 120.0 . .
C14P C15P H15P 120.0 . .
C15P C16P C17P 120.0 . .
C15P C16P H16P 120.0 . .
C17P C16P H16P 120.0 . .
C18P C17P C16P 120.0 . .
C18P C17P H17P 120.0 . .
C16P C17P H17P 120.0 . .
C17P C18P C13P 120.0 . .
C17P C18P H18P 120.0 . .
C13P C18P H18P 120.0 . .
C25P P2 C19P 107.3(6) . .
C25P P2 C31P 105.2(7) . .
C19P P2 C31P 107.1(7) . .
C25P P2 Ag2A 110.9(4) . .
C19P P2 Ag2A 111.5(5) . .
C31P P2 Ag2A 114.5(5) . .
C20P C19P C24P 120.0 . .
C20P C19P P2 116.3(8) . .
C24P C19P P2 123.3(8) . .
C19P C20P C21P 120.0 . .
C19P C20P H20P 120.0 . .
C21P C20P H20P 120.0 . .
C22P C21P C20P 120.0 . .
C22P C21P H21P 120.0 . .
C20P C21P H21P 120.0 . .
C21P C22P C23P 120.0 . .
C21P C22P H22P 120.0 . .
C23P C22P H22P 120.0 . .
C24P C23P C22P 120.0 . .
C24P C23P H23P 120.0 . .
C22P C23P H23P 120.0 . .
C23P C24P C19P 120.0 . .
C23P C24P H24P 120.0 . .
C19P C24P H24P 120.0 . .
C26P C25P C30P 120.0 . .
C26P C25P P2 118.3(7) . .
C30P C25P P2 121.4(7) . .
C27P C26P C25P 120.0 . .
C27P C26P H26P 120.0 . .
C25P C26P H26P 120.0 . .
C26P C27P C28P 120.0 . .
C26P C27P H27P 120.0 . .
C28P C27P H27P 120.0 . .
C29P C28P C27P 120.0 . .
C29P C28P H28P 120.0 . .
C27P C28P H28P 120.0 . .
C28P C29P C30P 120.0 . .
C28P C29P H29P 120.0 . .
C30P C29P H29P 120.0 . .
C29P C30P C25P 120.0 . .
C29P C30P H30P 120.0 . .
C25P C30P H30P 120.0 . .
C32P C31P C36P 120.0 . .
C32P C31P P2 117.3(8) . .
C36P C31P P2 122.6(8) . .
C33P C32P C31P 120.0 . .
C33P C32P H32P 120.0 . .
C31P C32P H32P 120.0 . .
C32P C33P C34P 120.0 . .
C32P C33P H33P 120.0 . .
C34P C33P H33P 120.0 . .
C35P C34P C33P 120.0 . .
C35P C34P H34P 120.0 . .
C33P C34P H34P 120.0 . .
C34P C35P C36P 120.0 . .
C34P C35P H35P 120.0 . .
C36P C35P H35P 120.0 . .
C35P C36P C31P 120.0 . .
C35P C36P H36P 120.0 . .
C31P C36P H36P 120.0 . .
C49P P3 C43P 105.9(6) . .
C49P P3 C37P 108.2(5) . .
C43P P3 C37P 106.5(6) . .
C49P P3 Ag3A 109.4(4) . .
C43P P3 Ag3A 115.8(4) . .
C37P P3 Ag3A 110.7(4) . .
C38P C37P C42P 120.0 . .
C38P C37P P3 118.2(6) . .
C42P C37P P3 121.3(6) . .
C37P C38P C39P 120.0 . .
C37P C38P H38P 120.0 . .
C39P C38P H38P 120.0 . .
C40P C39P C38P 120.0 . .
C40P C39P H39P 120.0 . .
C38P C39P H39P 120.0 . .
C41P C40P C39P 120.0 . .
C41P C40P H40P 120.0 . .
C39P C40P H40P 120.0 . .
C40P C41P C42P 120.0 . .
C40P C41P H41P 120.0 . .
C42P C41P H41P 120.0 . .
C41P C42P C37P 120.0 . .
C41P C42P H42P 120.0 . .
C37P C42P H42P 120.0 . .
C44P C43P C48P 120.0 . .
C44P C43P P3 116.4(7) . .
C48P C43P P3 123.5(7) . .
C45P C44P C43P 120.0 . .
C45P C44P H44P 120.0 . .
C43P C44P H44P 120.0 . .
C44P C45P C46P 120.0 . .
C44P C45P H45P 120.0 . .
C46P C45P H45P 120.0 . .
C47P C46P C45P 120.0 . .
C47P C46P H46P 120.0 . .
C45P C46P H46P 120.0 . .
C48P C47P C46P 120.0 . .
C48P C47P H47P 120.0 . .
C46P C47P H47P 120.0 . .
C47P C48P C43P 120.0 . .
C47P C48P H48P 120.0 . .
C43P C48P H48P 120.0 . .
C50P C49P C54P 120.0 . .
C50P C49P P3 116.4(6) . .
C54P C49P P3 123.5(6) . .
C51P C50P C49P 120.0 . .
C51P C50P H50P 120.0 . .
C49P C50P H50P 120.0 . .
C50P C51P C52P 120.0 . .
C50P C51P H51P 120.0 . .
C52P C51P H51P 120.0 . .
C53P C52P C51P 120.0 . .
C53P C52P H52P 120.0 . .
C51P C52P H52P 120.0 . .
C52P C53P C54P 120.0 . .
C52P C53P H53P 120.0 . .
C54P C53P H53P 120.0 . .
C53P C54P C49P 120.0 . .
C53P C54P H54P 120.0 . .
C49P C54P H54P 120.0 . .
C55P P4 C61P 106.5(6) . .
C55P P4 C67P 107.2(5) . .
C61P P4 C67P 108.1(6) . .
C55P P4 Ag4A 115.3(4) . .
C61P P4 Ag4A 109.6(4) . .
C67P P4 Ag4A 110.0(4) . .
C56P C55P C60P 120.0 . .
C56P C55P P4 117.1(6) . .
C60P C55P P4 122.9(6) . .
C57P C56P C55P 120.0 . .
C57P C56P H56P 120.0 . .
C55P C56P H56P 120.0 . .
C56P C57P C58P 120.0 . .
C56P C57P H57P 120.0 . .
C58P C57P H57P 120.0 . .
C57P C58P C59P 120.0 . .
C57P C58P H58P 120.0 . .
C59P C58P H58P 120.0 . .
C60P C59P C58P 120.0 . .
C60P C59P H59P 120.0 . .
C58P C59P H59P 120.0 . .
C59P C60P C55P 120.0 . .
C59P C60P H60P 120.0 . .
C55P C60P H60P 120.0 . .
C62P C61P C66P 120.0 . .
C62P C61P P4 116.1(7) . .
C66P C61P P4 123.7(7) . .
C61P C62P C63P 120.0 . .
C61P C62P H62P 120.0 . .
C63P C62P H62P 120.0 . .
C64P C63P C62P 120.0 . .
C64P C63P H63P 120.0 . .
C62P C63P H63P 120.0 . .
C63P C64P C65P 120.0 . .
C63P C64P H64P 120.0 . .
C65P C64P H64P 120.0 . .
C64P C65P C66P 120.0 . .
C64P C65P H65P 120.0 . .
C66P C65P H65P 120.0 . .
C65P C66P C61P 120.0 . .
C65P C66P H66P 120.0 . .
C61P C66P H66P 120.0 . .
C68P C67P C72P 120.0 . .
C68P C67P P4 117.0(6) . .
C72P C67P P4 122.7(6) . .
C69P C68P C67P 120.0 . .
C69P C68P H68P 120.0 . .
C67P C68P H68P 120.0 . .
C68P C69P C70P 120.0 . .
C68P C69P H69P 120.0 . .
C70P C69P H69P 120.0 . .
C71P C70P C69P 120.0 . .
C71P C70P H70P 120.0 . .
C69P C70P H70P 120.0 . .
C72P C71P C70P 120.0 . .
C72P C71P H71P 120.0 . .
C70P C71P H71P 120.0 . .
C71P C72P C67P 120.0 . .
C71P C72P H72P 120.0 . .
C67P C72P H72P 120.0 . .
C11 S1 Ag1 108.8(5) . .
C11 S1 Ag4 116.4(4) . .
Ag1 S1 Ag4 74.41(11) . .
C11 S1 Ag1A 112.3(5) . .
Ag1 S1 Ag1A 122.07(16) . .
Ag4 S1 Ag1A 118.00(17) . .
C12 C11 C16 120.0 . .
C12 C11 S1 120.8(7) . .
C16 C11 S1 119.0(7) . .
C11 C12 C13 120.0 . .
C11 C12 C17 119.8(10) . .
C13 C12 C17 119.8(10) . .
C14 C13 C12 120.0 . .
C14 C13 H13 120.0 . .
C12 C13 H13 120.0 . .
C13 C14 C15 120.0 . .
C13 C14 C18 117.7(13) . .
C15 C14 C18 122.1(13) . .
C16 C15 C14 120.0 . .
C15 C16 C11 120.0 . .
C15 C16 H16 120.0 . .
C11 C16 H16 120.0 . .
C12 C17 H17A 109.5 . .
C12 C17 H17B 109.5 . .
H17A C17 H17B 109.5 . .
C12 C17 H17C 109.5 . .
H17A C17 H17C 109.5 . .
H17B C17 H17C 109.5 . .
C14 C18 H18A 109.5 . .
C14 C18 H18B 109.5 . .
H18A C18 H18B 109.5 . .
C14 C18 H18C 109.5 . .
H18A C18 H18C 109.5 . .
H18B C18 H18C 109.5 . .
C21 S2 Ag2 106.1(4) . .
C21 S2 Ag1 117.9(4) . .
Ag2 S2 Ag1 73.23(12) . .
C21 S2 Ag2A 117.4(4) . .
Ag2 S2 Ag2A 121.73(16) . .
Ag1 S2 Ag2A 113.10(15) . .
C22 C21 C26 120.0 . .
C22 C21 S2 120.3(6) . .
C26 C21 S2 119.6(6) . .
C21 C22 C23 120.0 . .
C21 C22 C27 119.5(10) . .
C23 C22 C27 120.3(10) . .
C24 C23 C22 120.0 . .
C24 C23 H23 120.0 . .
C22 C23 H23 120.0 . .
C25 C24 C23 120.0 . .
C25 C24 C28 119.9(13) . .
C23 C24 C28 120.0(13) . .
C24 C25 C26 120.0 . .
C24 C25 H25 120.0 . .
C26 C25 H25 120.0 . .
C25 C26 C21 120.0 . .
C25 C26 H26 120.0 . .
C21 C26 H26 120.0 . .
C22 C27 H27A 109.5 . .
C22 C27 H27B 109.5 . .
H27A C27 H27B 109.5 . .
C22 C27 H27C 109.5 . .
H27A C27 H27C 109.5 . .
H27B C27 H27C 109.5 . .
C24 C28 H28A 109.5 . .
C24 C28 H28B 109.5 . .
H28A C28 H28B 109.5 . .
C24 C28 H28C 109.5 . .
H28A C28 H28C 109.5 . .
H28B C28 H28C 109.5 . .
C31 S3 Ag3 108.3(4) . .
C31 S3 Ag2 121.7(4) . .
Ag3 S3 Ag2 73.15(11) . .
C31 S3 Ag3A 113.1(4) . .
Ag3 S3 Ag3A 119.93(15) . .
Ag2 S3 Ag3A 115.08(15) . .
C32 C31 C36 120.0 . .
C32 C31 S3 120.0(6) . .
C36 C31 S3 119.8(6) . .
C33 C32 C31 120.0 . .
C33 C32 C37 117.5(10) . .
C31 C32 C37 122.2(10) . .
C32 C33 C34 120.0 . .
C32 C33 H33 120.0 . .
C34 C33 H33 120.0 . .
C33 C34 C35 120.0 . .
C33 C34 C38 120.2(13) . .
C35 C34 C38 119.5(13) . .
C36 C35 C34 120.0 . .
C36 C35 H35 120.0 . .
C34 C35 H35 120.0 . .
C35 C36 C31 120.0 . .
C35 C36 H36 120.0 . .
C31 C36 H36 120.0 . .
C32 C37 H37A 109.5 . .
C32 C37 H37B 109.5 . .
H37A C37 H37B 109.5 . .
C32 C37 H37C 109.5 . .
H37A C37 H37C 109.5 . .
H37B C37 H37C 109.5 . .
C34 C38 H38A 109.5 . .
C34 C38 H38B 109.5 . .
H38A C38 H38B 109.5 . .
C34 C38 H38C 109.5 . .
H38A C38 H38C 109.5 . .
H38B C38 H38C 109.5 . .
C41 S4 Ag4 105.6(5) . .
C41 S4 Ag3 122.9(4) . .
Ag4 S4 Ag3 73.65(11) . .
C41 S4 Ag4A 112.8(5) . .
Ag4 S4 Ag4A 121.54(16) . .
Ag3 S4 Ag4A 114.95(15) . .
C42 C41 C46 120.0 . .
C42 C41 S4 120.9(6) . .
C46 C41 S4 118.9(6) . .
C41 C42 C43 120.0 . .
C41 C42 C47 120.4(11) . .
C43 C42 C47 119.2(11) . .
C44 C43 C42 120.0 . .
C44 C43 H43 120.0 . .
C42 C43 H43 120.0 . .
C43 C44 C45 120.0 . .
C43 C44 C48 116.9(16) . .
C45 C44 C48 123.1(16) . .
C44 C45 C46 120.0 . .
C44 C45 H45 120.0 . .
C46 C45 H45 120.0 . .
C45 C46 C41 120.0 . .
C45 C46 H46 120.0 . .
C41 C46 H46 120.0 . .
C42 C47 H47A 109.5 . .
C42 C47 H47B 109.5 . .
H47A C47 H47B 109.5 . .
C42 C47 H47C 109.5 . .
H47A C47 H47C 109.5 . .
H47B C47 H47C 109.5 . .
C44 C48 H48A 109.5 . .
C44 C48 H48B 109.5 . .
H48A C48 H48B 109.5 . .
C44 C48 H48C 109.5 . .
H48A C48 H48C 109.5 . .
H48B C48 H48C 109.5 . .
C51 S5 Ag9 110.3(5) . .
C51 S5 Ag5 121.3(5) . .
Ag9 S5 Ag5 69.27(10) . .
C51 S5 Ag1A 113.9(5) . .
Ag9 S5 Ag1A 118.34(17) . .
Ag5 S5 Ag1A 116.25(16) . .
C52 C51 C56 120.0 . .
C52 C51 S5 120.1(8) . .
C56 C51 S5 119.2(8) . .
C53 C52 C51 120.0 . .
C53 C52 C57 118.9(12) . .
C51 C52 C57 121.0(12) . .
C52 C53 C54 120.0 . .
C52 C53 H53 120.0 . .
C54 C53 H53 120.0 . .
C53 C54 C55 120.0 . .
C53 C54 C58 120(2) . .
C55 C54 C58 120(2) . .
C56 C55 C54 120.0 . .
C56 C55 H55 120.0 . .
C54 C55 H55 120.0 . .
C55 C56 C51 120.0 . .
C55 C56 H56 120.0 . .
C51 C56 H56 120.0 . .
C52 C57 H57A 109.5 . .
C52 C57 H57B 109.5 . .
H57A C57 H57B 109.5 . .
C52 C57 H57C 109.5 . .
H57A C57 H57C 109.5 . .
H57B C57 H57C 109.5 . .
C54 C58 H58A 109.5 . .
C54 C58 H58B 109.5 . .
H58A C58 H58B 109.5 . .
C54 C58 H58C 109.5 . .
H58A C58 H58C 109.5 . .
H58B C58 H58C 109.5 . .
C61 S6 Ag5 110.5(5) . .
C61 S6 Ag10 115.3(5) . .
Ag5 S6 Ag10 70.33(11) . .
C61 S6 Ag2A 121.0(5) . .
Ag5 S6 Ag2A 118.21(16) . .
Ag10 S6 Ag2A 110.99(16) . .
C62 C61 C66 120.0 . .
C62 C61 S6 120.7(7) . .
C66 C61 S6 119.3(7) . .
C63 C62 C61 120.0 . .
C63 C62 C67 120.1(11) . .
C61 C62 C67 119.8(11) . .
C62 C63 C64 120.0 . .
C62 C63 H63 120.0 . .
C64 C63 H63 120.0 . .
C65 C64 C63 120.0 . .
C65 C64 C68 118.5(19) . .
C63 C64 C68 121.5(19) . .
C64 C65 C66 120.0 . .
C64 C65 H65 120.0 . .
C66 C65 H65 120.0 . .
C65 C66 C61 120.0 . .
C65 C66 H66 120.0 . .
C61 C66 H66 120.0 . .
C62 C67 H67A 109.5 . .
C62 C67 H67B 109.5 . .
H67A C67 H67B 109.5 . .
C62 C67 H67C 109.5 . .
H67A C67 H67C 109.5 . .
H67B C67 H67C 109.5 . .
C64 C68 H68A 109.5 . .
C64 C68 H68B 109.5 . .
H68A C68 H68B 109.5 . .
C64 C68 H68C 109.5 . .
H68A C68 H68C 109.5 . .
H68B C68 H68C 109.5 . .
C71 S7 Ag11 110.1(5) . .
C71 S7 Ag6 117.0(5) . .
Ag11 S7 Ag6 69.61(10) . .
C71 S7 Ag2A 114.6(5) . .
Ag11 S7 Ag2A 119.96(16) . .
Ag6 S7 Ag2A 118.16(15) . .
C72 C71 C76 120.0 . .
C72 C71 S7 121.2(8) . .
C76 C71 S7 118.4(8) . .
C73 C72 C71 120.0 . .
C73 C72 C77 117.9(13) . .
C71 C72 C77 121.9(12) . .
C74 C73 C72 120.0 . .
C74 C73 H73 120.0 . .
C72 C73 H73 120.0 . .
C73 C74 C75 120.0 . .
C73 C74 C78 120.0(18) . .
C75 C74 C78 119.9(18) . .
C74 C75 C76 120.0 . .
C74 C75 H75 120.0 . .
C76 C75 H75 120.0 . .
C75 C76 C71 120.0 . .
C75 C76 H76 120.0 . .
C71 C76 H76 120.0 . .
C72 C77 H77A 109.5 . .
C72 C77 H77B 109.5 . .
H77A C77 H77B 109.5 . .
C72 C77 H77C 109.5 . .
H77A C77 H77C 109.5 . .
H77B C77 H77C 109.5 . .
C74 C78 H78A 109.5 . .
C74 C78 H78B 109.5 . .
H78A C78 H78B 109.5 . .
C74 C78 H78C 109.5 . .
H78A C78 H78C 109.5 . .
H78B C78 H78C 109.5 . .
C81 S8 Ag6 112.7(4) . .
C81 S8 Ag12 114.8(4) . .
Ag6 S8 Ag12 69.59(10) . .
C81 S8 Ag3A 119.4(4) . .
Ag6 S8 Ag3A 118.12(15) . .
Ag12 S8 Ag3A 112.16(15) . .
C82 C81 C86 120.0 . .
C82 C81 S8 122.4(7) . .
C86 C81 S8 117.6(7) . .
C83 C82 C81 120.0 . .
C83 C82 C87 119.8(10) . .
C81 C82 C87 120.2(10) . .
C82 C83 C84 120.0 . .
C82 C83 H83 120.0 . .
C84 C83 H83 120.0 . .
C85 C84 C83 120.0 . .
C85 C84 C88 121.0(14) . .
C83 C84 C88 118.9(14) . .
C86 C85 C84 120.0 . .
C86 C85 H85 120.0 . .
C84 C85 H85 120.0 . .
C85 C86 C81 120.0 . .
C85 C86 H86 120.0 . .
C81 C86 H86 120.0 . .
C82 C87 H87A 109.5 . .
C82 C87 H87B 109.5 . .
H87A C87 H87B 109.5 . .
C82 C87 H87C 109.5 . .
H87A C87 H87C 109.5 . .
H87B C87 H87C 109.5 . .
C84 C88 H88A 109.5 . .
C84 C88 H88B 109.5 . .
H88A C88 H88B 109.5 . .
C84 C88 H88C 109.5 . .
H88A C88 H88C 109.5 . .
H88B C88 H88C 109.5 . .
C91 S9 Ag13 105.2(4) . .
C91 S9 Ag7 118.2(4) . .
Ag13 S9 Ag7 69.37(10) . .
C91 S9 Ag3A 117.4(4) . .
Ag13 S9 Ag3A 121.45(15) . .
Ag7 S9 Ag3A 115.99(15) . .
C92 C91 C96 120.0 . .
C92 C91 S9 119.8(7) . .
C96 C91 S9 120.0(7) . .
C93 C92 C91 120.0 . .
C93 C92 C97 116.6(11) . .
C91 C92 C97 123.4(11) . .
C92 C93 C94 120.0 . .
C92 C93 H93 120.0 . .
C94 C93 H93 120.0 . .
C95 C94 C93 120.0 . .
C95 C94 C98 115.5(17) . .
C93 C94 C98 124.5(16) . .
C94 C95 C96 120.0 . .
C94 C95 H95 120.0 . .
C96 C95 H95 120.0 . .
C95 C96 C91 120.0 . .
C95 C96 H96 120.0 . .
C91 C96 H96 120.0 . .
C92 C97 H97A 109.5 . .
C92 C97 H97B 109.5 . .
H97A C97 H97B 109.5 . .
C92 C97 H97C 109.5 . .
H97A C97 H97C 109.5 . .
H97B C97 H97C 109.5 . .
C94 C98 H98A 109.5 . .
C94 C98 H98B 109.5 . .
H98A C98 H98B 109.5 . .
C94 C98 H98C 109.5 . .
H98A C98 H98C 109.5 . .
H98B C98 H98C 109.5 . .
C101 S10 Ag7 112.1(4) . .
C101 S10 Ag14 116.4(4) . .
Ag7 S10 Ag14 70.85(10) . .
C101 S10 Ag4A 121.0(4) . .
Ag7 S10 Ag4A 116.96(16) . .
Ag14 S10 Ag4A 109.10(15) . .
C102 C101 C106 120.0 . .
C102 C101 S10 120.3(6) . .
C106 C101 S10 119.5(6) . .
C103 C102 C101 120.0 . .
C103 C102 C107 119.7(10) . .
C101 C102 C107 120.1(10) . .
C102 C103 C104 120.0 . .
C102 C103 H103 120.0 . .
C104 C103 H103 120.0 . .
C105 C104 C103 120.0 . .
C105 C104 C108 120.1(17) . .
C103 C104 C108 119.9(17) . .
C104 C105 C106 120.0 . .
C104 C105 H105 120.0 . .
C106 C105 H105 120.0 . .
C105 C106 C101 120.0 . .
C105 C106 H106 120.0 . .
C101 C106 H106 120.0 . .
C102 C107 H10A 109.5 . .
C102 C107 H10B 109.5 . .
H10A C107 H10B 109.5 . .
C102 C107 H10C 109.5 . .
H10A C107 H10C 109.5 . .
H10B C107 H10C 109.5 . .
C104 C108 H10D 109.5 . .
C104 C108 H10E 109.5 . .
H10D C108 H10E 109.5 . .
C104 C108 H10F 109.5 . .
H10D C108 H10F 109.5 . .
H10E C108 H10F 109.5 . .
C111 S11 Ag15 114.1(5) . .
C111 S11 Ag8 112.4(5) . .
Ag15 S11 Ag8 69.76(10) . .
C111 S11 Ag4A 115.2(5) . .
Ag15 S11 Ag4A 119.54(15) . .
Ag8 S11 Ag4A 118.13(16) . .
C112 C111 C116 120.0 . .
C112 C111 S11 121.9(9) . .
C116 C111 S11 118.0(9) . .
C113 C112 C111 120.0 . .
C113 C112 C117 120.0(13) . .
C111 C112 C117 120.0(13) . .
C112 C113 C114 120.0 . .
C112 C113 H113 120.0 . .
C114 C113 H113 120.0 . .
C115 C114 C113 120.0 . .
C115 C114 C118 124(3) . .
C113 C114 C118 116(3) . .
C114 C115 C116 120.0 . .
C114 C115 H115 120.0 . .
C116 C115 H115 120.0 . .
C115 C116 C111 120.0 . .
C115 C116 H116 120.0 . .
C111 C116 H116 120.0 . .
C112 C117 H11A 109.5 . .
C112 C117 H11B 109.5 . .
H11A C117 H11B 109.5 . .
C112 C117 H11C 109.5 . .
H11A C117 H11C 109.5 . .
H11B C117 H11C 109.5 . .
C114 C118 H11D 109.5 . .
C114 C118 H11E 109.5 . .
H11D C118 H11E 109.5 . .
C114 C118 H11F 109.5 . .
H11D C118 H11F 109.5 . .
H11E C118 H11F 109.5 . .
C121 S12 Ag8 117.4(5) . .
C121 S12 Ag16 116.2(5) . .
Ag8 S12 Ag16 69.57(10) . .
C121 S12 Ag1A 114.1(5) . .
Ag8 S12 Ag1A 120.32(17) . .
Ag16 S12 Ag1A 111.55(16) . .
C122 C121 C126 120.0 . .
C122 C121 S12 122.5(8) . .
C126 C121 S12 117.5(8) . .
C121 C122 C123 120.0 . .
C121 C122 C127 119.2(12) . .
C123 C122 C127 120.6(12) . .
C122 C123 C124 120.0 . .
C122 C123 H123 120.0 . .
C124 C123 H123 120.0 . .
C123 C124 C125 120.0 . .
C123 C124 C128 121(2) . .
C125 C124 C128 119(2) . .
C126 C125 C124 120.0 . .
C126 C125 H125 120.0 . .
C124 C125 H125 120.0 . .
C125 C126 C121 120.0 . .
C125 C126 H126 120.0 . .
C121 C126 H126 120.0 . .
C122 C127 H12A 109.5 . .
C122 C127 H12B 109.5 . .
H12A C127 H12B 109.5 . .
C122 C127 H12C 109.5 . .
H12A C127 H12C 109.5 . .
H12B C127 H12C 109.5 . .
C124 C128 H12D 109.5 . .
C124 C128 H12E 109.5 . .
H12D C128 H12E 109.5 . .
C124 C128 H12F 109.5 . .
H12D C128 H12F 109.5 . .
H12E C128 H12F 109.5 . .
C131 S13 Ag11 109.9(4) . .
C131 S13 Ag12 124.7(4) . 6_565
Ag11 S13 Ag12 121.67(15) . 6_565
C131 S13 Ag17 112.1(4) . .
Ag11 S13 Ag17 72.62(11) . .
Ag12 S13 Ag17 69.43(10) 6_565 .
C132 C131 C136 120.0 . .
C132 C131 S13 121.4(7) . .
C136 C131 S13 118.6(7) . .
C133 C132 C131 120.0 . .
C133 C132 C137 117.4(12) . .
C131 C132 C137 122.6(12) . .
C132 C133 C134 120.0 . .
C132 C133 H133 120.0 . .
C134 C133 H133 120.0 . .
C133 C134 C135 120.0 . .
C133 C134 C138 122.0(16) . .
C135 C134 C138 118.0(17) . .
C136 C135 C134 120.0 . .
C136 C135 H135 120.0 . .
C134 C135 H135 120.0 . .
C135 C136 C131 120.0 . .
C135 C136 H136 120.0 . .
C131 C136 H136 120.0 . .
C132 C137 H13A 109.5 . .
C132 C137 H13B 109.5 . .
H13A C137 H13B 109.5 . .
C132 C137 H13C 109.5 . .
H13A C137 H13C 109.5 . .
H13B C137 H13C 109.5 . .
C134 C138 H13D 109.5 . .
C134 C138 H13E 109.5 . .
H13D C138 H13E 109.5 . .
C134 C138 H13F 109.5 . .
H13D C138 H13F 109.5 . .
H13E C138 H13F 109.5 . .
C141 S14 Ag13 114.8(5) . .
C141 S14 Ag10 121.5(5) . 6_565
Ag13 S14 Ag10 120.49(16) . 6_565
C141 S14 Ag18 111.7(5) . .
Ag13 S14 Ag18 73.71(11) . .
Ag10 S14 Ag18 69.28(10) 6_565 .
C142 C141 C146 120.0 . .
C142 C141 S14 120.9(8) . .
C146 C141 S14 119.0(7) . .
C141 C142 C143 120.0 . .
C141 C142 C147 120.0(13) . .
C143 C142 C147 119.9(13) . .
C144 C143 C142 120.0 . .
C144 C143 H143 120.0 . .
C142 C143 H143 120.0 . .
C143 C144 C145 120.0 . .
C143 C144 C148 125(2) . .
C145 C144 C148 114(2) . .
C146 C145 C144 120.0 . .
C146 C145 H145 120.0 . .
C144 C145 H145 120.0 . .
C145 C146 C141 120.0 . .
C145 C146 H146 120.0 . .
C141 C146 H146 120.0 . .
C142 C147 H14A 109.5 . .
C142 C147 H14B 109.5 . .
H14A C147 H14B 109.5 . .
C142 C147 H14C 109.5 . .
H14A C147 H14C 109.5 . .
H14B C147 H14C 109.5 . .
C144 C148 H14D 109.5 . .
C144 C148 H14E 109.5 . .
H14D C148 H14E 109.5 . .
C144 C148 H14F 109.5 . .
H14D C148 H14F 109.5 . .
H14E C148 H14F 109.5 . .
C151 S15 Ag9 112.0(5) . 6_565
C151 S15 Ag14 123.0(5) . .
Ag9 S15 Ag14 122.92(17) 6_565 .
C151 S15 Ag18 116.7(5) . .
Ag9 S15 Ag18 73.64(11) 6_565 .
Ag14 S15 Ag18 69.43(11) . .
C152 C151 C156 120.0 . .
C152 C151 S15 120.8(8) . .
C156 C151 S15 119.1(8) . .
C153 C152 C151 120.0 . .
C153 C152 C157 121.7(15) . .
C151 C152 C157 118.3(15) . .
C154 C153 C152 120.0 . .
C154 C153 H153 120.0 . .
C152 C153 H153 120.0 . .
C155 C154 C153 120.0 . .
C155 C154 C158 121(2) . .
C153 C154 C158 119(2) . .
C154 C155 C156 120.0 . .
C154 C155 H155 120.0 . .
C156 C155 H155 120.0 . .
C155 C156 C151 120.0 . .
C155 C156 H156 120.0 . .
C151 C156 H156 120.0 . .
C152 C157 H15A 109.5 . .
C152 C157 H15B 109.5 . .
H15A C157 H15B 109.5 . .
C152 C157 H15C 109.5 . .
H15A C157 H15C 109.5 . .
H15B C157 H15C 109.5 . .
C154 C158 H15D 109.5 . .
C154 C158 H15E 109.5 . .
H15D C158 H15E 109.5 . .
C154 C158 H15F 109.5 . .
H15D C158 H15F 109.5 . .
H15E C158 H15F 109.5 . .
C161 S16 Ag15 107.9(5) . .
C161 S16 Ag16 126.3(5) . 6_565
Ag15 S16 Ag16 121.30(16) . 6_565
C161 S16 Ag19 110.3(6) . .
Ag15 S16 Ag19 72.63(11) . .
Ag16 S16 Ag19 69.14(10) 6_565 .
C162 C161 C166 120.0 . .
C162 C161 S16 120.4(9) . .
C166 C161 S16 119.3(9) . .
C161 C162 C163 120.0 . .
C161 C162 C167 120.2(15) . .
C163 C162 C167 119.7(15) . .
C162 C163 C164 120.0 . .
C162 C163 H163 120.0 . .
C164 C163 H163 120.0 . .
C165 C164 C163 120.0 . .
C165 C164 C168 118(2) . .
C163 C164 C168 122(2) . .
C166 C165 C164 120.0 . .
C166 C165 H165 120.0 . .
C164 C165 H165 120.0 . .
C165 C166 C161 120.0 . .
C165 C166 H166 120.0 . .
C161 C166 H166 120.0 . .
C162 C167 H16A 109.5 . .
C162 C167 H16B 109.5 . .
H16A C167 H16B 109.5 . .
C162 C167 H16C 109.5 . .
H16A C167 H16C 109.5 . .
H16B C167 H16C 109.5 . .
C164 C168 H16D 109.5 . .
C164 C168 H16E 109.5 . .
H16D C168 H16E 109.5 . .
C164 C168 H16F 109.5 . .
H16D C168 H16F 109.5 . .
H16E C168 H16F 109.5 . .
C31B B1 C21B 114.3(17) . .
C31B B1 C41B 105.5(18) . .
C21B B1 C41B 110.0(16) . .
C31B B1 C11B 113.8(16) . .
C21B B1 C11B 101.5(17) . .
C41B B1 C11B 111.9(16) . .
C12B C11B C16B 120.0 . .
C12B C11B B1 121.9(13) . .
C16B C11B B1 117.9(13) . .
C13B C12B C11B 120.0 . .
C13B C12B H12G 120.0 . .
C11B C12B H12G 120.0 . .
C12B C13B C14B 120.0 . .
C12B C13B H13G 120.0 . .
C14B C13B H13G 120.0 . .
C13B C14B C15B 120.0 . .
C13B C14B H14G 120.0 . .
C15B C14B H14G 120.0 . .
C16B C15B C14B 120.0 . .
C16B C15B H15G 120.0 . .
C14B C15B H15G 120.0 . .
C15B C16B C11B 120.0 . .
C15B C16B H16G 120.0 . .
C11B C16B H16G 120.0 . .
C22B C21B C26B 120.0 . .
C22B C21B B1 119.8(12) . .
C26B C21B B1 120.0(12) . .
C21B C22B C23B 120.0 . .
C21B C22B H22B 120.0 . .
C23B C22B H22B 120.0 . .
C24B C23B C22B 120.0 . .
C24B C23B H23B 120.0 . .
C22B C23B H23B 120.0 . .
C23B C24B C25B 120.0 . .
C23B C24B H24B 120.0 . .
C25B C24B H24B 120.0 . .
C26B C25B C24B 120.0 . .
C26B C25B H25B 120.0 . .
C24B C25B H25B 120.0 . .
C25B C26B C21B 120.0 . .
C25B C26B H26B 120.0 . .
C21B C26B H26B 120.0 . .
C32B C31B C36B 120.0 . .
C32B C31B B1 122.8(13) . .
C36B C31B B1 117.2(13) . .
C33B C32B C31B 120.0 . .
C33B C32B H32B 120.0 . .
C31B C32B H32B 120.0 . .
C32B C33B C34B 120.0 . .
C32B C33B H33B 120.0 . .
C34B C33B H33B 120.0 . .
C35B C34B C33B 120.0 . .
C35B C34B H34B 120.0 . .
C33B C34B H34B 120.0 . .
C34B C35B C36B 120.0 . .
C34B C35B H35B 120.0 . .
C36B C35B H35B 120.0 . .
C35B C36B C31B 120.0 . .
C35B C36B H36B 120.0 . .
C31B C36B H36B 120.0 . .
C42B C41B C46B 120.0 . .
C42B C41B B1 116.5(13) . .
C46B C41B B1 123.4(12) . .
C43B C42B C41B 120.0 . .
C43B C42B H42B 120.0 . .
C41B C42B H42B 120.0 . .
C44B C43B C42B 120.0 . .
C44B C43B H43B 120.0 . .
C42B C43B H43B 120.0 . .
C43B C44B C45B 120.0 . .
C43B C44B H44B 120.0 . .
C45B C44B H44B 120.0 . .
C46B C45B C44B 120.0 . .
C46B C45B H45B 120.0 . .
C44B C45B H45B 120.0 . .
C45B C46B C41B 120.0 . .
C45B C46B H46B 120.0 . .
C41B C46B H46B 120.0 . .

loop_
_geom_bond_atom_site_label_1
_geom_bond_atom_site_label_2
_geom_bond_distance
_geom_bond_site_symmetry_2
Ag1 S1 2.474(4) .
Ag1 S2 2.504(4) .
Ag1 Ag5 2.8535(14) .
Ag1 Ag21 2.8729(14) .
Ag1 Ag20 2.9436(15) .
Ag1 Ag24 2.9624(13) .
Ag1 Ag2 2.9705(15) .
Ag1 Ag4 3.0036(15) .
Ag2 S2 2.476(4) .
Ag2 S3 2.487(4) .
Ag2 Ag6 2.8505(14) .
Ag2 Ag22 2.8859(14) .
Ag2 Ag21 2.9419(14) .
Ag2 Ag3 2.9583(15) .
Ag2 Ag24 2.9662(13) .
Ag3 S3 2.477(4) .
Ag3 S4 2.499(4) .
Ag3 Ag7 2.8615(14) .
Ag3 Ag23 2.8999(13) .
Ag3 Ag22 2.9196(13) .
Ag3 Ag24 2.9566(12) .
Ag3 Ag4 2.9779(14) .
Ag4 S4 2.470(4) .
Ag4 S1 2.493(4) .
Ag4 Ag8 2.8460(15) .
Ag4 Ag20 2.8905(14) .
Ag4 Ag23 2.9283(14) .
Ag4 Ag24 2.9580(13) .
Ag5 S6 2.489(4) .
Ag5 S5 2.536(4) .
Ag5 Ag9 2.8620(15) .
Ag5 Ag20 2.8818(15) .
Ag5 Ag10 2.8947(15) .
Ag5 Ag21 2.9676(15) .
Ag5 Ag25 2.9920(13) .
Ag6 S8 2.501(4) .
Ag6 S7 2.536(4) .
Ag6 Ag12 2.8817(14) .
Ag6 Ag11 2.8828(14) .
Ag6 Ag21 2.8911(14) .
Ag6 Ag22 2.9635(14) .
Ag6 Ag26 3.0330(13) .
Ag7 S10 2.480(4) .
Ag7 S9 2.544(4) .
Ag7 Ag13 2.8684(14) .
Ag7 Ag22 2.8712(14) .
Ag7 Ag14 2.9007(14) .
Ag7 Ag23 2.9629(14) .
Ag7 Ag27 2.9987(12) .
Ag8 S12 2.501(4) .
Ag8 S11 2.534(4) .
Ag8 Ag16 2.8808(15) .
Ag8 Ag15 2.8840(15) .
Ag8 Ag23 2.8907(14) .
Ag8 Ag20 2.9672(15) .
Ag8 Ag28 3.0146(13) .
Ag9 S15 2.455(4) 6_565
Ag9 S5 2.499(4) .
Ag9 Ag20 2.8101(14) .
Ag9 Ag30 2.8366(14) 6_565
Ag9 Ag25 2.8811(13) .
Ag9 Ag16 2.9029(16) .
Ag9 Ag18 3.0478(14) 6_565
Ag10 S14 2.484(4) 6_565
Ag10 S6 2.537(4) .
Ag10 Ag21 2.8729(14) .
Ag10 Ag11 2.8956(15) .
Ag10 Ag18 2.8962(14) 6_565
Ag10 Ag25 2.9295(14) .
Ag10 Ag29 3.1194(14) 6_565
Ag11 S13 2.476(4) .
Ag11 S7 2.515(4) .
Ag11 Ag21 2.8353(13) .
Ag11 Ag29 2.8402(13) 6_565
Ag11 Ag26 2.8744(13) .
Ag11 Ag17 3.0197(10) .
Ag12 S13 2.513(4) 6_565
Ag12 S8 2.548(4) .
Ag12 Ag22 2.8787(14) .
Ag12 Ag13 2.8952(14) .
Ag12 Ag17 2.9242(10) .
Ag12 Ag26 2.9322(14) .
Ag12 Ag29 3.1981(14) .
Ag13 S14 2.467(4) .
Ag13 S9 2.496(4) .
Ag13 Ag29 2.8203(13) .
Ag13 Ag22 2.8255(14) .
Ag13 Ag27 2.8653(13) .
Ag13 Ag18 3.0465(14) .
Ag14 S15 2.479(4) .
Ag14 S10 2.525(4) .
Ag14 Ag23 2.8613(14) .
Ag14 Ag15 2.8932(15) .
Ag14 Ag18 2.9095(14) .
Ag14 Ag27 2.9137(13) .
Ag14 Ag30 3.1312(13) .
Ag15 S16 2.478(4) .
Ag15 S11 2.509(4) .
Ag15 Ag30 2.8445(13) .
Ag15 Ag23 2.8510(13) .
Ag15 Ag28 2.8723(13) .
Ag15 Ag19 3.0236(10) .
Ag16 S16 2.507(4) 6_565
Ag16 S12 2.548(4) .
Ag16 Ag20 2.8888(15) .
Ag16 Ag19 2.9128(11) .
Ag16 Ag28 2.9340(14) .
Ag16 Ag30 3.1733(14) 6_565
Ag17 S13 2.619(4) 6_565
Ag17 S13 2.620(4) .
Ag17 Ag29 2.9237(13) .
Ag17 Ag29 2.9238(13) 6_565
Ag17 Ag26 2.9241(13) .
Ag17 Ag26 2.9241(13) 6_565
Ag17 Ag12 2.9240(10) 6_565
Ag17 Ag11 3.0195(10) 6_565
Ag18 S14 2.608(4) .
Ag18 S15 2.626(4) .
Ag18 Ag10 2.8964(14) 6_565
Ag18 Ag25 2.9204(12) 6_565
Ag18 Ag30 2.9300(13) .
Ag18 Ag29 2.9299(13) .
Ag18 Ag27 2.9327(12) .
Ag18 Ag9 3.0477(14) 6_565
Ag19 S16 2.624(4) .
Ag19 S16 2.624(4) 6_565
Ag19 Ag16 2.9129(11) 6_565
Ag19 Ag30 2.9135(13) .
Ag19 Ag30 2.9136(13) 6_565
Ag19 Ag28 2.9226(13) .
Ag19 Ag28 2.9227(13) 6_565
Ag19 Ag15 3.0237(10) 6_565
Ag20 Ag28 2.7608(13) .
Ag20 Ag24 2.7641(13) .
Ag20 Ag25 2.8456(13) .
Ag21 Ag24 2.7546(13) .
Ag21 Ag25 2.7604(13) .
Ag21 Ag26 2.8464(13) .
Ag22 Ag26 2.7612(12) .
Ag22 Ag24 2.7640(13) .
Ag22 Ag27 2.8692(12) .
Ag23 Ag24 2.7604(13) .
Ag23 Ag27 2.7630(12) .
Ag23 Ag28 2.8453(13) .
Ag24 Ag25 2.9021(11) .
Ag24 Ag27 2.9095(11) .
Ag24 Ag26 2.9129(12) .
Ag24 Ag28 2.9173(12) .
Ag25 Ag30 2.8450(12) 6_565
Ag25 Ag29 2.8654(12) 6_565
Ag25 Ag31 2.8660(8) .
Ag25 Ag28 2.8680(12) .
Ag25 Ag26 2.8788(12) .
Ag25 Ag18 2.9205(12) 6_565
Ag26 Ag29 2.8354(12) 6_565
Ag26 Ag27 2.8618(12) .
Ag26 Ag29 2.8640(12) .
Ag26 Ag31 2.8782(12) .
Ag27 Ag29 2.8465(12) .
Ag27 Ag31 2.8604(8) .
Ag27 Ag28 2.8692(12) .
Ag27 Ag30 2.8765(12) .
Ag28 Ag30 2.8448(12) .
Ag28 Ag30 2.8652(12) 6_565
Ag28 Ag31 2.8786(12) .
Ag29 Ag26 2.8355(12) 6_565
Ag29 Ag31 2.8357(12) .
Ag29 Ag11 2.8400(13) 6_565
Ag29 Ag25 2.8655(12) 6_565
Ag29 Ag10 3.1196(14) 6_565
Ag30 Ag9 2.8366(14) 6_565
Ag30 Ag31 2.8407(12) .
Ag30 Ag25 2.8448(12) 6_565
Ag30 Ag28 2.8652(12) 6_565
Ag30 Ag16 3.1734(14) 6_565
Ag31 Ag29 2.8357(12) 6_565
Ag31 Ag30 2.8409(12) 6_565
Ag31 Ag27 2.8605(8) 6_565
Ag31 Ag25 2.8660(8) 6_565
Ag31 Ag26 2.8782(12) 6_565
Ag31 Ag28 2.8787(12) 6_565
Ag1A P1 2.429(4) .
Ag1A S5 2.578(4) .
Ag1A S12 2.597(5) .
Ag1A S1 2.612(4) .
Ag2A P2 2.431(4) .
Ag2A S6 2.578(4) .
Ag2A S7 2.584(4) .
Ag2A S2 2.638(4) .
Ag3A P3 2.429(4) .
Ag3A S8 2.587(4) .
Ag3A S3 2.604(4) .
Ag3A S9 2.615(4) .
Ag4A P4 2.429(4) .
Ag4A S11 2.567(4) .
Ag4A S10 2.606(4) .
Ag4A S4 2.636(4) .
P1 C13P 1.824(12) .
P1 C1P 1.836(11) .
P1 C7P 1.837(10) .
C1P C2P 1.3900 .
C1P C6P 1.3900 .
C2P C3P 1.3900 .
C2P H2P 0.9500 .
C3P C4P 1.3900 .
C3P H3P 0.9500 .
C4P C5P 1.3900 .
C4P H4P 0.9500 .
C5P C6P 1.3900 .
C5P H5P 0.9500 .
C6P H6P 0.9500 .
C7P C8P 1.3900 .
C7P C12P 1.3900 .
C8P C9P 1.3900 .
C8P H8P 0.9500 .
C9P C10P 1.3900 .
C9P H9P 0.9500 .
C10P C11P 1.3900 .
C10P H10P 0.9500 .
C11P C12P 1.3900 .
C11P H11P 0.9500 .
C12P H12P 0.9500 .
C13P C14P 1.3900 .
C13P C18P 1.3900 .
C14P C15P 1.3900 .
C14P H14P 0.9500 .
C15P C16P 1.3900 .
C15P H15P 0.9500 .
C16P C17P 1.3900 .
C16P H16P 0.9500 .
C17P C18P 1.3900 .
C17P H17P 0.9500 .
C18P H18P 0.9500 .
P2 C25P 1.814(10) .
P2 C19P 1.819(11) .
P2 C31P 1.827(11) .
C19P C20P 1.3900 .
C19P C24P 1.3900 .
C20P C21P 1.3900 .
C20P H20P 0.9500 .
C21P C22P 1.3900 .
C21P H21P 0.9500 .
C22P C23P 1.3900 .
C22P H22P 0.9500 .
C23P C24P 1.3900 .
C23P H23P 0.9500 .
C24P H24P 0.9500 .
C25P C26P 1.3900 .
C25P C30P 1.3900 .
C26P C27P 1.3900 .
C26P H26P 0.9500 .
C27P C28P 1.3900 .
C27P H27P 0.9500 .
C28P C29P 1.3900 .
C28P H28P 0.9500 .
C29P C30P 1.3900 .
C29P H29P 0.9500 .
C30P H30P 0.9500 .
C31P C32P 1.3900 .
C31P C36P 1.3900 .
C32P C33P 1.3900 .
C32P H32P 0.9500 .
C33P C34P 1.3900 .
C33P H33P 0.9500 .
C34P C35P 1.3900 .
C34P H34P 0.9500 .
C35P C36P 1.3900 .
C35P H35P 0.9500 .
C36P H36P 0.9500 .
P3 C49P 1.819(9) .
P3 C43P 1.819(9) .
P3 C37P 1.826(9) .
C37P C38P 1.3900 .
C37P C42P 1.3900 .
C38P C39P 1.3900 .
C38P H38P 0.9500 .
C39P C40P 1.3900 .
C39P H39P 0.9500 .
C40P C41P 1.3900 .
C40P H40P 0.9500 .
C41P C42P 1.3900 .
C41P H41P 0.9500 .
C42P H42P 0.9500 .
C43P C44P 1.3900 .
C43P C48P 1.3900 .
C44P C45P 1.3900 .
C44P H44P 0.9500 .
C45P C46P 1.3900 .
C45P H45P 0.9500 .
C46P C47P 1.3900 .
C46P H46P 0.9500 .
C47P C48P 1.3900 .
C47P H47P 0.9500 .
C48P H48P 0.9500 .
C49P C50P 1.3900 .
C49P C54P 1.3900 .
C50P C51P 1.3900 .
C50P H50P 0.9500 .
C51P C52P 1.3900 .
C51P H51P 0.9500 .
C52P C53P 1.3900 .
C52P H52P 0.9500 .
C53P C54P 1.3900 .
C53P H53P 0.9500 .
C54P H54P 0.9500 .
P4 C55P 1.819(9) .
P4 C61P 1.822(9) .
P4 C67P 1.823(10) .
C55P C56P 1.3900 .
C55P C60P 1.3900 .
C56P C57P 1.3900 .
C56P H56P 0.9500 .
C57P C58P 1.3900 .
C57P H57P 0.9500 .
C58P C59P 1.3900 .
C58P H58P 0.9500 .
C59P C60P 1.3900 .
C59P H59P 0.9500 .
C60P H60P 0.9500 .
C61P C62P 1.3900 .
C61P C66P 1.3900 .
C62P C63P 1.3900 .
C62P H62P 0.9500 .
C63P C64P 1.3900 .
C63P H63P 0.9500 .
C64P C65P 1.3900 .
C64P H64P 0.9500 .
C65P C66P 1.3900 .
C65P H65P 0.9500 .
C66P H66P 0.9500 .
C67P C68P 1.3900 .
C67P C72P 1.3900 .
C68P C69P 1.3900 .
C68P H68P 0.9500 .
C69P C70P 1.3900 .
C69P H69P 0.9500 .
C70P C71P 1.3900 .
C70P H70P 0.9500 .
C71P C72P 1.3900 .
C71P H71P 0.9500 .
C72P H72P 0.9500 .
S1 C11 1.787(9) .
C11 C12 1.3900 .
C11 C16 1.3900 .
C12 C13 1.3900 .
C12 C17 1.525(19) .
C13 C14 1.3900 .
C13 H13 0.9500 .
C14 C15 1.3900 .
C14 C18 1.50(2) .
C15 C16 1.3900 .
C16 H16 0.9500 .
C17 H17A 0.9800 .
C17 H17B 0.9800 .
C17 H17C 0.9800 .
C18 H18A 0.9800 .
C18 H18B 0.9800 .
C18 H18C 0.9800 .
S2 C21 1.802(8) .
C21 C22 1.3900 .
C21 C26 1.3900 .
C22 C23 1.3900 .
C22 C27 1.51(2) .
C23 C24 1.3900 .
C23 H23 0.9500 .
C24 C25 1.3900 .
C24 C28 1.52(2) .
C25 C26 1.3900 .
C25 H25 0.9500 .
C26 H26 0.9500 .
C27 H27A 0.9800 .
C27 H27B 0.9800 .
C27 H27C 0.9800 .
C28 H28A 0.9800 .
C28 H28B 0.9800 .
C28 H28C 0.9800 .
S3 C31 1.806(9) .
C31 C32 1.3900 .
C31 C36 1.3900 .
C32 C33 1.3900 .
C32 C37 1.52(2) .
C33 C34 1.3900 .
C33 H33 0.9500 .
C34 C35 1.3900 .
C34 C38 1.52(2) .
C35 C36 1.3900 .
C35 H35 0.9500 .
C36 H36 0.9500 .
C37 H37A 0.9800 .
C37 H37B 0.9800 .
C37 H37C 0.9800 .
C38 H38A 0.9800 .
C38 H38B 0.9800 .
C38 H38C 0.9800 .
S4 C41 1.767(9) .
C41 C42 1.3900 .
C41 C46 1.3900 .
C42 C43 1.3900 .
C42 C47 1.46(2) .
C43 C44 1.3900 .
C43 H43 0.9500 .
C44 C45 1.3900 .
C44 C48 1.54(3) .
C45 C46 1.3900 .
C45 H45 0.9500 .
C46 H46 0.9500 .
C47 H47A 0.9800 .
C47 H47B 0.9800 .
C47 H47C 0.9800 .
C48 H48A 0.9800 .
C48 H48B 0.9800 .
C48 H48C 0.9800 .
S5 C51 1.787(10) .
C51 C52 1.3900 .
C51 C56 1.3900 .
C52 C53 1.3900 .
C52 C57 1.54(3) .
C53 C54 1.3900 .
C53 H53 0.9500 .
C54 C55 1.3900 .
C54 C58 1.49(3) .
C55 C56 1.3900 .
C55 H55 0.9500 .
C56 H56 0.9500 .
C57 H57A 0.9800 .
C57 H57B 0.9800 .
C57 H57C 0.9800 .
C58 H58A 0.9800 .
C58 H58B 0.9800 .
C58 H58C 0.9800 .
S6 C61 1.792(10) .
C61 C62 1.3900 .
C61 C66 1.3900 .
C62 C63 1.3900 .
C62 C67 1.55(2) .
C63 C64 1.3900 .
C63 H63 0.9500 .
C64 C65 1.3900 .
C64 C68 1.48(3) .
C65 C66 1.3900 .
C65 H65 0.9500 .
C66 H66 0.9500 .
C67 H67A 0.9800 .
C67 H67B 0.9800 .
C67 H67C 0.9800 .
C68 H68A 0.9800 .
C68 H68B 0.9800 .
C68 H68C 0.9800 .
S7 C71 1.785(10) .
C71 C72 1.3900 .
C71 C76 1.3900 .
C72 C73 1.3900 .
C72 C77 1.43(2) .
C73 C74 1.3900 .
C73 H73 0.9500 .
C74 C75 1.3900 .
C74 C78 1.53(2) .
C75 C76 1.3900 .
C75 H75 0.9500 .
C76 H76 0.9500 .
C77 H77A 0.9800 .
C77 H77B 0.9800 .
C77 H77C 0.9800 .
C78 H78A 0.9800 .
C78 H78B 0.9800 .
C78 H78C 0.9800 .
S8 C81 1.800(9) .
C81 C82 1.3900 .
C81 C86 1.3900 .
C82 C83 1.3900 .
C82 C87 1.52(2) .
C83 C84 1.3900 .
C83 H83 0.9500 .
C84 C85 1.3900 .
C84 C88 1.52(2) .
C85 C86 1.3900 .
C85 H85 0.9500 .
C86 H86 0.9500 .
C87 H87A 0.9800 .
C87 H87B 0.9800 .
C87 H87C 0.9800 .
C88 H88A 0.9800 .
C88 H88B 0.9800 .
C88 H88C 0.9800 .
S9 C91 1.774(9) .
C91 C92 1.3900 .
C91 C96 1.3900 .
C92 C93 1.3900 .
C92 C97 1.528(18) .
C93 C94 1.3900 .
C93 H93 0.9500 .
C94 C95 1.3900 .
C94 C98 1.539(19) .
C95 C96 1.3900 .
C95 H95 0.9500 .
C96 H96 0.9500 .
C97 H97A 0.9800 .
C97 H97B 0.9800 .
C97 H97C 0.9800 .
C98 H98A 0.9800 .
C98 H98B 0.9800 .
C98 H98C 0.9800 .
S10 C101 1.791(8) .
C101 C102 1.3900 .
C101 C106 1.3900 .
C102 C103 1.3900 .
C102 C107 1.51(2) .
C103 C104 1.3900 .
C103 H103 0.9500 .
C104 C105 1.3900 .
C104 C108 1.51(3) .
C105 C106 1.3900 .
C105 H105 0.9500 .
C106 H106 0.9500 .
C107 H10A 0.9800 .
C107 H10B 0.9800 .
C107 H10C 0.9800 .
C108 H10D 0.9800 .
C108 H10E 0.9800 .
C108 H10F 0.9800 .
S11 C111 1.768(10) .
C111 C112 1.3900 .
C111 C116 1.3900 .
C112 C113 1.3900 .
C112 C117 1.48(3) .
C113 C114 1.3900 .
C113 H113 0.9500 .
C114 C115 1.3900 .
C114 C118 1.53(4) .
C115 C116 1.3900 .
C115 H115 0.9500 .
C116 H116 0.9500 .
C117 H11A 0.9800 .
C117 H11B 0.9800 .
C117 H11C 0.9800 .
C118 H11D 0.9800 .
C118 H11E 0.9800 .
C118 H11F 0.9800 .
S12 C121 1.802(10) .
C121 C122 1.3900 .
C121 C126 1.3900 .
C122 C123 1.3900 .
C122 C127 1.50(3) .
C123 C124 1.3900 .
C123 H123 0.9500 .
C124 C125 1.3900 .
C124 C128 1.54(2) .
C125 C126 1.3900 .
C125 H125 0.9500 .
C126 H126 0.9500 .
C127 H12A 0.9800 .
C127 H12B 0.9800 .
C127 H12C 0.9800 .
C128 H12D 0.9800 .
C128 H12E 0.9800 .
C128 H12F 0.9800 .
S13 C131 1.795(9) .
S13 Ag12 2.513(4) 6_565
C131 C132 1.3900 .
C131 C136 1.3900 .
C132 C133 1.3900 .
C132 C137 1.46(3) .
C133 C134 1.3900 .
C133 H133 0.9500 .
C134 C135 1.3900 .
C134 C138 1.52(3) .
C135 C136 1.3900 .
C135 H135 0.9500 .
C136 H136 0.9500 .
C137 H13A 0.9800 .
C137 H13B 0.9800 .
C137 H13C 0.9800 .
C138 H13D 0.9800 .
C138 H13E 0.9800 .
C138 H13F 0.9800 .
S14 C141 1.813(10) .
S14 Ag10 2.484(4) 6_565
C141 C142 1.3900 .
C141 C146 1.3900 .
C142 C143 1.3900 .
C142 C147 1.45(3) .
C143 C144 1.3900 .
C143 H143 0.9500 .
C144 C145 1.3900 .
C144 C148 1.51(3) .
C145 C146 1.3900 .
C145 H145 0.9500 .
C146 H146 0.9500 .
C147 H14A 0.9800 .
C147 H14B 0.9800 .
C147 H14C 0.9800 .
C148 H14D 0.9800 .
C148 H14E 0.9800 .
C148 H14F 0.9800 .
S15 C151 1.771(10) .
S15 Ag9 2.455(4) 6_565
C151 C152 1.3900 .
C151 C156 1.3900 .
C152 C153 1.3900 .
C152 C157 1.50(3) .
C153 C154 1.3900 .
C153 H153 0.9500 .
C154 C155 1.3900 .
C154 C158 1.52(3) .
C155 C156 1.3900 .
C155 H155 0.9500 .
C156 H156 0.9500 .
C157 H15A 0.9800 .
C157 H15B 0.9800 .
C157 H15C 0.9800 .
C158 H15D 0.9800 .
C158 H15E 0.9800 .
C158 H15F 0.9800 .
S16 C161 1.806(11) .
S16 Ag16 2.507(4) 6_565
C161 C162 1.3900 .
C161 C166 1.3900 .
C162 C163 1.3900 .
C162 C167 1.44(3) .
C163 C164 1.3900 .
C163 H163 0.9500 .
C164 C165 1.3900 .
C164 C168 1.50(3) .
C165 C166 1.3900 .
C165 H165 0.9500 .
C166 H166 0.9500 .
C167 H16A 0.9800 .
C167 H16B 0.9800 .
C167 H16C 0.9800 .
C168 H16D 0.9800 .
C168 H16E 0.9800 .
C168 H16F 0.9800 .
B1 C31B 1.66(3) .
B1 C21B 1.70(3) .
B1 C41B 1.71(3) .
B1 C11B 1.72(3) .
C11B C12B 1.3900 .
C11B C16B 1.3900 .
C12B C13B 1.3900 .
C12B H12G 0.9500 .
C13B C14B 1.3900 .
C13B H13G 0.9500 .
C14B C15B 1.3900 .
C14B H14G 0.9500 .
C15B C16B 1.3900 .
C15B H15G 0.9500 .
C16B H16G 0.9500 .
C21B C22B 1.3900 .
C21B C26B 1.3900 .
C22B C23B 1.3900 .
C22B H22B 0.9500 .
C23B C24B 1.3900 .
C23B H23B 0.9500 .
C24B C25B 1.3900 .
C24B H24B 0.9500 .
C25B C26B 1.3900 .
C25B H25B 0.9500 .
C26B H26B 0.9500 .
C31B C32B 1.3900 .
C31B C36B 1.3900 .
C32B C33B 1.3900 .
C32B H32B 0.9500 .
C33B C34B 1.3900 .
C33B H33B 0.9500 .
C34B C35B 1.3900 .
C34B H34B 0.9500 .
C35B C36B 1.3900 .
C35B H35B 0.9500 .
C36B H36B 0.9500 .
C41B C42B 1.3900 .
C41B C46B 1.3900 .
C42B C43B 1.3900 .
C42B H42B 0.9500 .
C43B C44B 1.3900 .
C43B H43B 0.9500 .
C44B C45B 1.3900 .
C44B H44B 0.9500 .
C45B C46B 1.3900 .
C45B H45B 0.9500 .
C46B H46B 0.9500 .

loop_
_geom_torsion_atom_site_label_1
_geom_torsion_atom_site_label_2
_geom_torsion_atom_site_label_3
_geom_torsion_atom_site_label_4
_geom_torsion
_geom_torsion_site_symmetry_1
C13P P1 C1P C2P -60.4(8) .
C7P P1 C1P C2P -172.9(7) .
Ag1A P1 C1P C2P 61.7(8) .
C13P P1 C1P C6P 126.2(8) .
C7P P1 C1P C6P 13.7(9) .
Ag1A P1 C1P C6P -111.7(7) .
C6P C1P C2P C3P 0.0 .
P1 C1P C2P C3P -173.5(9) .
C1P C2P C3P C4P 0.0 .
C2P C3P C4P C5P 0.0 .
C3P C4P C5P C6P 0.0 .
C4P C5P C6P C1P 0.0 .
C2P C1P C6P C5P 0.0 .
P1 C1P C6P C5P 173.2(9) .
C13P P1 C7P C8P 171.8(7) .
C1P P1 C7P C8P -75.5(8) .
Ag1A P1 C7P C8P 49.1(8) .
C13P P1 C7P C12P -1.8(10) .
C1P P1 C7P C12P 110.8(8) .
Ag1A P1 C7P C12P -124.6(7) .
C12P C7P C8P C9P 0.0 .
P1 C7P C8P C9P -173.8(9) .
C7P C8P C9P C10P 0.0 .
C8P C9P C10P C11P 0.0 .
C9P C10P C11P C12P 0.0 .
C10P C11P C12P C7P 0.0 .
C8P C7P C12P C11P 0.0 .
P1 C7P C12P C11P 173.5(9) .
C1P P1 C13P C14P 172.7(7) .
C7P P1 C13P C14P -76.0(8) .
Ag1A P1 C13P C14P 49.0(8) .
C1P P1 C13P C18P -4.4(10) .
C7P P1 C13P C18P 106.9(9) .
Ag1A P1 C13P C18P -128.1(8) .
C18P C13P C14P C15P 0.0 .
P1 C13P C14P C15P -177.2(10) .
C13P C14P C15P C16P 0.0 .
C14P C15P C16P C17P 0.0 .
C15P C16P C17P C18P 0.0 .
C16P C17P C18P C13P 0.0 .
C14P C13P C18P C17P 0.0 .
P1 C13P C18P C17P 177.0(10) .
C25P P2 C19P C20P -176.0(7) .
C31P P2 C19P C20P -63.6(9) .
Ag2A P2 C19P C20P 62.4(8) .
C25P P2 C19P C24P 11.0(9) .
C31P P2 C19P C24P 123.4(8) .
Ag2A P2 C19P C24P -110.6(7) .
C24P C19P C20P C21P 0.0 .
P2 C19P C20P C21P -173.2(10) .
C19P C20P C21P C22P 0.0 .
C20P C21P C22P C23P 0.0 .
C21P C22P C23P C24P 0.0 .
C22P C23P C24P C19P 0.0 .
C20P C19P C24P C23P 0.0 .
P2 C19P C24P C23P 172.7(10) .
C19P P2 C25P C26P -74.0(8) .
C31P P2 C25P C26P 172.3(7) .
Ag2A P2 C25P C26P 48.0(7) .
C19P P2 C25P C30P 112.5(8) .
C31P P2 C25P C30P -1.2(9) .
Ag2A P2 C25P C30P -125.5(6) .
C30P C25P C26P C27P 0.0 .
P2 C25P C26P C27P -173.6(9) .
C25P C26P C27P C28P 0.0 .
C26P C27P C28P C29P 0.0 .
C27P C28P C29P C30P 0.0 .
C28P C29P C30P C25P 0.0 .
C26P C25P C30P C29P 0.0 .
P2 C25P C30P C29P 173.4(9) .
C25P P2 C31P C32P -87.0(10) .
C19P P2 C31P C32P 159.1(9) .
Ag2A P2 C31P C32P 34.9(10) .
C25P P2 C31P C36P 90.9(10) .
C19P P2 C31P C36P -23.0(11) .
Ag2A P2 C31P C36P -147.1(8) .
C36P C31P C32P C33P 0.0 .
P2 C31P C32P C33P 178.0(11) .
C31P C32P C33P C34P 0.0 .
C32P C33P C34P C35P 0.0 .
C33P C34P C35P C36P 0.0 .
C34P C35P C36P C31P 0.0 .
C32P C31P C36P C35P 0.0 .
P2 C31P C36P C35P -177.9(12) .
C49P P3 C37P C38P -63.5(7) .
C43P P3 C37P C38P -177.0(6) .
Ag3A P3 C37P C38P 56.3(7) .
C49P P3 C37P C42P 125.0(7) .
C43P P3 C37P C42P 11.5(8) .
Ag3A P3 C37P C42P -115.2(6) .
C42P C37P C38P C39P 0.0 .
P3 C37P C38P C39P -171.6(8) .
C37P C38P C39P C40P 0.0 .
C38P C39P C40P C41P 0.0 .
C39P C40P C41P C42P 0.0 .
C40P C41P C42P C37P 0.0 .
C38P C37P C42P C41P 0.0 .
P3 C37P C42P C41P 171.4(8) .
C49P P3 C43P C44P 165.4(7) .
C37P P3 C43P C44P -79.5(8) .
Ag3A P3 C43P C44P 44.0(8) .
C49P P3 C43P C48P -11.3(10) .
C37P P3 C43P C48P 103.8(9) .
Ag3A P3 C43P C48P -132.7(7) .
C48P C43P C44P C45P 0.0 .
P3 C43P C44P C45P -176.9(10) .
C43P C44P C45P C46P 0.0 .
C44P C45P C46P C47P 0.0 .
C45P C46P C47P C48P 0.0 .
C46P C47P C48P C43P 0.0 .
C44P C43P C48P C47P 0.0 .
P3 C43P C48P C47P 176.6(11) .
C43P P3 C49P C50P -66.8(7) .
C37P P3 C49P C50P 179.3(6) .
Ag3A P3 C49P C50P 58.7(6) .
C43P P3 C49P C54P 116.9(8) .
C37P P3 C49P C54P 3.1(9) .
Ag3A P3 C49P C54P -117.6(7) .
C54P C49P C50P C51P 0.0 .
P3 C49P C50P C51P -176.4(9) .
C49P C50P C51P C52P 0.0 .
C50P C51P C52P C53P 0.0 .
C51P C52P C53P C54P 0.0 .
C52P C53P C54P C49P 0.0 .
C50P C49P C54P C53P 0.0 .
P3 C49P C54P C53P 176.1(9) .
C61P P4 C55P C56P 175.5(6) .
C67P P4 C55P C56P -69.1(7) .
Ag4A P4 C55P C56P 53.7(7) .
C61P P4 C55P C60P -2.1(9) .
C67P P4 C55P C60P 113.4(8) .
Ag4A P4 C55P C60P -123.8(6) .
C60P C55P C56P C57P 0.0 .
P4 C55P C56P C57P -177.6(8) .
C55P C56P C57P C58P 0.0 .
C56P C57P C58P C59P 0.0 .
C57P C58P C59P C60P 0.0 .
C58P C59P C60P C55P 0.0 .
C56P C55P C60P C59P 0.0 .
P4 C55P C60P C59P 177.5(9) .
C55P P4 C61P C62P -65.9(7) .
C67P P4 C61P C62P 179.2(6) .
Ag4A P4 C61P C62P 59.4(7) .
C55P P4 C61P C66P 118.5(7) .
C67P P4 C61P C66P 3.6(8) .
Ag4A P4 C61P C66P -116.2(6) .
C66P C61P C62P C63P 0.0 .
P4 C61P C62P C63P -175.8(8) .
C61P C62P C63P C64P 0.0 .
C62P C63P C64P C65P 0.0 .
C63P C64P C65P C66P 0.0 .
C64P C65P C66P C61P 0.0 .
C62P C61P C66P C65P 0.0 .
P4 C61P C66P C65P 175.5(9) .
C55P P4 C67P C68P 172.4(7) .
C61P P4 C67P C68P -73.2(8) .
Ag4A P4 C67P C68P 46.4(7) .
C55P P4 C67P C72P -1.4(9) .
C61P P4 C67P C72P 113.1(8) .
Ag4A P4 C67P C72P -127.4(7) .
C72P C67P C68P C69P 0.0 .
P4 C67P C68P C69P -173.9(9) .
C67P C68P C69P C70P 0.0 .
C68P C69P C70P C71P 0.0 .
C69P C70P C71P C72P 0.0 .
C70P C71P C72P C67P 0.0 .
C68P C67P C72P C71P 0.0 .
P4 C67P C72P C71P 173.6(9) .
Ag1 S1 C11 C12 73.9(8) .
Ag4 S1 C11 C12 155.4(6) .
Ag1A S1 C11 C12 -64.2(8) .
Ag1 S1 C11 C16 -111.4(8) .
Ag4 S1 C11 C16 -29.9(10) .
Ag1A S1 C11 C16 110.4(7) .
C16 C11 C12 C13 0.0 .
S1 C11 C12 C13 174.6(11) .
C16 C11 C12 C17 172.1(15) .
S1 C11 C12 C17 -13.3(14) .
C11 C12 C13 C14 0.0 .
C17 C12 C13 C14 -172.1(15) .
C12 C13 C14 C15 0.0 .
C12 C13 C14 C18 -175.7(19) .
C13 C14 C15 C16 0.0 .
C18 C14 C15 C16 175.5(19) .
C14 C15 C16 C11 0.0 .
C12 C11 C16 C15 0.0 .
S1 C11 C16 C15 -174.7(10) .
Ag2 S2 C21 C22 81.2(6) .
Ag1 S2 C21 C22 160.4(5) .
Ag2A S2 C21 C22 -58.8(7) .
Ag2 S2 C21 C26 -102.6(6) .
Ag1 S2 C21 C26 -23.4(8) .
Ag2A S2 C21 C26 117.4(6) .
C26 C21 C22 C23 0.0 .
S2 C21 C22 C23 176.2(9) .
C26 C21 C22 C27 175.9(13) .
S2 C21 C22 C27 -8.0(13) .
C21 C22 C23 C24 0.0 .
C27 C22 C23 C24 -175.9(13) .
C22 C23 C24 C25 0.0 .
C22 C23 C24 C28 -176.2(15) .
C23 C24 C25 C26 0.0 .
C28 C24 C25 C26 176.2(15) .
C24 C25 C26 C21 0.0 .
C22 C21 C26 C25 0.0 .
S2 C21 C26 C25 -176.2(9) .
Ag3 S3 C31 C32 72.9(7) .
Ag2 S3 C31 C32 154.0(5) .
Ag3A S3 C31 C32 -62.5(7) .
Ag3 S3 C31 C36 -113.1(6) .
Ag2 S3 C31 C36 -32.0(8) .
Ag3A S3 C31 C36 111.5(6) .
C36 C31 C32 C33 0.0 .
S3 C31 C32 C33 174.0(9) .
C36 C31 C32 C37 173.1(12) .
S3 C31 C32 C37 -12.9(12) .
C31 C32 C33 C34 0.0 .
C37 C32 C33 C34 -173.5(12) .
C32 C33 C34 C35 0.0 .
C32 C33 C34 C38 -173.5(19) .
C33 C34 C35 C36 0.0 .
C38 C34 C35 C36 173.6(18) .
C34 C35 C36 C31 0.0 .
C32 C31 C36 C35 0.0 .
S3 C31 C36 C35 -174.0(9) .
Ag4 S4 C41 C42 80.3(8) .
Ag3 S4 C41 C42 160.7(6) .
Ag4A S4 C41 C42 -54.6(8) .
Ag4 S4 C41 C46 -104.6(7) .
Ag3 S4 C41 C46 -24.2(9) .
Ag4A S4 C41 C46 120.4(7) .
C46 C41 C42 C43 0.0 .
S4 C41 C42 C43 175.0(10) .
C46 C41 C42 C47 172.9(15) .
S4 C41 C42 C47 -12.1(14) .
C41 C42 C43 C44 0.0 .
C47 C42 C43 C44 -173.0(15) .
C42 C43 C44 C45 0.0 .
C42 C43 C44 C48 -179(2) .
C43 C44 C45 C46 0.0 .
C48 C44 C45 C46 178(2) .
C44 C45 C46 C41 0.0 .
C42 C41 C46 C45 0.0 .
S4 C41 C46 C45 -175.1(10) .
Ag9 S5 C51 C52 75.1(8) .
Ag5 S5 C51 C52 152.6(6) .
Ag1A S5 C51 C52 -60.7(8) .
Ag9 S5 C51 C56 -114.4(7) .
Ag5 S5 C51 C56 -37.0(9) .
Ag1A S5 C51 C56 109.8(7) .
C56 C51 C52 C53 0.0 .
S5 C51 C52 C53 170.4(10) .
C56 C51 C52 C57 176.4(15) .
S5 C51 C52 C57 -13.2(14) .
C51 C52 C53 C54 0.0 .
C57 C52 C53 C54 -176.5(14) .
C52 C53 C54 C55 0.0 .
C52 C53 C54 C58 -174(2) .
C53 C54 C55 C56 0.0 .
C58 C54 C55 C56 174(2) .
C54 C55 C56 C51 0.0 .
C52 C51 C56 C55 0.0 .
S5 C51 C56 C55 -170.4(10) .
Ag5 S6 C61 C62 82.5(9) .
Ag10 S6 C61 C62 159.8(7) .
Ag2A S6 C61 C62 -61.9(10) .
Ag5 S6 C61 C66 -99.5(8) .
Ag10 S6 C61 C66 -22.3(10) .
Ag2A S6 C61 C66 116.0(8) .
C66 C61 C62 C63 0.0 .
S6 C61 C62 C63 177.9(12) .
C66 C61 C62 C67 176.1(17) .
S6 C61 C62 C67 -5.9(17) .
C61 C62 C63 C64 0.0 .
C67 C62 C63 C64 -176.1(17) .
C62 C63 C64 C65 0.0 .
C62 C63 C64 C68 180(3) .
C63 C64 C65 C66 0.0 .
C68 C64 C65 C66 -180(2) .
C64 C65 C66 C61 0.0 .
C62 C61 C66 C65 0.0 .
S6 C61 C66 C65 -178.0(12) .
Ag11 S7 C71 C72 75.5(8) .
Ag6 S7 C71 C72 152.1(6) .
Ag2A S7 C71 C72 -63.3(8) .
Ag11 S7 C71 C76 -111.6(7) .
Ag6 S7 C71 C76 -35.0(9) .
Ag2A S7 C71 C76 109.6(7) .
C76 C71 C72 C73 0.0 .
S7 C71 C72 C73 172.8(11) .
C76 C71 C72 C77 175.2(16) .
S7 C71 C72 C77 -12.1(16) .
C71 C72 C73 C74 0.0 .
C77 C72 C73 C74 -175.4(16) .
C72 C73 C74 C75 0.0 .
C72 C73 C74 C78 -177(2) .
C73 C74 C75 C76 0.0 .
C78 C74 C75 C76 177(2) .
C74 C75 C76 C71 0.0 .
C72 C71 C76 C75 0.0 .
S7 C71 C76 C75 -173.0(11) .
Ag6 S8 C81 C82 85.0(7) .
Ag12 S8 C81 C82 162.1(6) .
Ag3A S8 C81 C82 -60.3(8) .
Ag6 S8 C81 C86 -96.0(7) .
Ag12 S8 C81 C86 -18.9(8) .
Ag3A S8 C81 C86 118.7(6) .
C86 C81 C82 C83 0.0 .
S8 C81 C82 C83 179.0(10) .
C86 C81 C82 C87 -179.6(15) .
S8 C81 C82 C87 -0.6(14) .
C81 C82 C83 C84 0.0 .
C87 C82 C83 C84 179.6(15) .
C82 C83 C84 C85 0.0 .
C82 C83 C84 C88 176.1(17) .
C83 C84 C85 C86 0.0 .
C88 C84 C85 C86 -176.1(17) .
C84 C85 C86 C81 0.0 .
C82 C81 C86 C85 0.0 .
S8 C81 C86 C85 -179.0(9) .
Ag13 S9 C91 C92 79.0(6) .
Ag7 S9 C91 C92 153.4(5) .
Ag3A S9 C91 C92 -59.6(7) .
Ag13 S9 C91 C96 -105.7(6) .
Ag7 S9 C91 C96 -31.2(7) .
Ag3A S9 C91 C96 115.7(5) .
C96 C91 C92 C93 0.0 .
S9 C91 C92 C93 175.4(8) .
C96 C91 C92 C97 177.4(13) .
S9 C91 C92 C97 -7.2(13) .
C91 C92 C93 C94 0.0 .
C97 C92 C93 C94 -177.6(12) .
C92 C93 C94 C95 0.0 .
C92 C93 C94 C98 -177.2(17) .
C93 C94 C95 C96 0.0 .
C98 C94 C95 C96 177.5(15) .
C94 C95 C96 C91 0.0 .
C92 C91 C96 C95 0.0 .
S9 C91 C96 C95 -175.4(8) .
Ag7 S10 C101 C102 80.2(7) .
Ag14 S10 C101 C102 159.1(6) .
Ag4A S10 C101 C102 -64.4(8) .
Ag7 S10 C101 C106 -105.9(7) .
Ag14 S10 C101 C106 -27.1(8) .
Ag4A S10 C101 C106 109.4(7) .
C106 C101 C102 C103 0.0 .
S10 C101 C102 C103 173.8(10) .
C106 C101 C102 C107 174.3(14) .
S10 C101 C102 C107 -11.9(13) .
C101 C102 C103 C104 0.0 .
C107 C102 C103 C104 -174.3(14) .
C102 C103 C104 C105 0.0 .
C102 C103 C104 C108 180(2) .
C103 C104 C105 C106 0.0 .
C108 C104 C105 C106 -180(2) .
C104 C105 C106 C101 0.0 .
C102 C101 C106 C105 0.0 .
S10 C101 C106 C105 -173.9(10) .
Ag15 S11 C111 C112 72.3(9) .
Ag8 S11 C111 C112 149.3(7) .
Ag4A S11 C111 C112 -71.6(9) .
Ag15 S11 C111 C116 -109.7(8) .
Ag8 S11 C111 C116 -32.7(10) .
Ag4A S11 C111 C116 106.5(8) .
C116 C111 C112 C113 0.0 .
S11 C111 C112 C113 178.0(12) .
C116 C111 C112 C117 178.9(18) .
S11 C111 C112 C117 -3.1(18) .
C111 C112 C113 C114 0.0 .
C117 C112 C113 C114 -178.9(18) .
C112 C113 C114 C115 0.0 .
C112 C113 C114 C118 -178(3) .
C113 C114 C115 C116 0.0 .
C118 C114 C115 C116 178(3) .
C114 C115 C116 C111 0.0 .
C112 C111 C116 C115 0.0 .
S11 C111 C116 C115 -178.1(11) .
Ag8 S12 C121 C122 89.1(10) .
Ag16 S12 C121 C122 168.6(8) .
Ag1A S12 C121 C122 -59.5(10) .
Ag8 S12 C121 C126 -92.6(9) .
Ag16 S12 C121 C126 -13.1(10) .
Ag1A S12 C121 C126 118.8(8) .
C126 C121 C122 C123 0.0 .
S12 C121 C122 C123 178.3(13) .
C126 C121 C122 C127 175.0(18) .
S12 C121 C122 C127 -6.8(18) .
C121 C122 C123 C124 0.0 .
C127 C122 C123 C124 -174.9(19) .
C122 C123 C124 C125 0.0 .
C122 C123 C124 C128 -177(3) .
C123 C124 C125 C126 0.0 .
C128 C124 C125 C126 177(3) .
C124 C125 C126 C121 0.0 .
C122 C121 C126 C125 0.0 .
S12 C121 C126 C125 -178.4(12) .
Ag11 S13 C131 C132 -128.3(7) .
Ag12 S13 C131 C132 73.4(9) 6_565
Ag17 S13 C131 C132 153.0(6) .
Ag11 S13 C131 C136 54.6(8) .
Ag12 S13 C131 C136 -103.6(7) 6_565
Ag17 S13 C131 C136 -24.1(8) .
C136 C131 C132 C133 0.0 .
S13 C131 C132 C133 -177.0(10) .
C136 C131 C132 C137 -176.4(16) .
S13 C131 C132 C137 6.6(16) .
C131 C132 C133 C134 0.0 .
C137 C132 C133 C134 176.6(15) .
C132 C133 C134 C135 0.0 .
C132 C133 C134 C138 178(2) .
C133 C134 C135 C136 0.0 .
C138 C134 C135 C136 -178(2) .
C134 C135 C136 C131 0.0 .
C132 C131 C136 C135 0.0 .
S13 C131 C136 C135 177.1(10) .
Ag13 S14 C141 C142 -123.4(6) .
Ag10 S14 C141 C142 76.8(8) 6_565
Ag18 S14 C141 C142 155.2(6) .
Ag13 S14 C141 C146 61.3(8) .
Ag10 S14 C141 C146 -98.5(8) 6_565
Ag18 S14 C141 C146 -20.1(8) .
C146 C141 C142 C143 0.0 .
S14 C141 C142 C143 -175.3(10) .
C146 C141 C142 C147 -176.2(18) .
S14 C141 C142 C147 8.6(18) .
C141 C142 C143 C144 0.0 .
C147 C142 C143 C144 176.2(18) .
C142 C143 C144 C145 0.0 .
C142 C143 C144 C148 171(2) .
C143 C144 C145 C146 0.0 .
C148 C144 C145 C146 -172.2(18) .
C144 C145 C146 C141 0.0 .
C142 C141 C146 C145 0.0 .
S14 C141 C146 C145 175.4(10) .
Ag9 S15 C151 C152 -127.3(6) 6_565
Ag14 S15 C151 C152 68.8(8) .
Ag18 S15 C151 C152 150.6(6) .
Ag9 S15 C151 C156 55.5(8) 6_565
Ag14 S15 C151 C156 -108.4(8) .
Ag18 S15 C151 C156 -26.6(9) .
C156 C151 C152 C153 0.0 .
S15 C151 C152 C153 -177.2(10) .
C156 C151 C152 C157 -177.3(17) .
S15 C151 C152 C157 5.5(16) .
C151 C152 C153 C154 0.0 .
C157 C152 C153 C154 177.2(18) .
C152 C153 C154 C155 0.0 .
C152 C153 C154 C158 177(2) .
C153 C154 C155 C156 0.0 .
C158 C154 C155 C156 -177(2) .
C154 C155 C156 C151 0.0 .
C152 C151 C156 C155 0.0 .
S15 C151 C156 C155 177.2(10) .
Ag15 S16 C161 C162 -132.1(7) .
Ag16 S16 C161 C162 71.8(10) 6_565
Ag19 S16 C161 C162 150.3(7) .
Ag15 S16 C161 C166 54.2(8) .
Ag16 S16 C161 C166 -101.9(8) 6_565
Ag19 S16 C161 C166 -23.4(9) .
C166 C161 C162 C163 0.0 .
S16 C161 C162 C163 -173.7(11) .
C166 C161 C162 C167 -176.7(18) .
S16 C161 C162 C167 9.6(17) .
C161 C162 C163 C164 0.0 .
C167 C162 C163 C164 176.7(18) .
C162 C163 C164 C165 0.0 .
C162 C163 C164 C168 179(2) .
C163 C164 C165 C166 0.0 .
C168 C164 C165 C166 -179(2) .
C164 C165 C166 C161 0.0 .
C162 C161 C166 C165 0.0 .
S16 C161 C166 C165 173.8(11) .
C31B B1 C11B C12B -109.2(19) .
C21B B1 C11B C12B 127.5(14) .
C41B B1 C11B C12B 10(2) .
C31B B1 C11B C16B 66(2) .
C21B B1 C11B C16B -57.5(17) .
C41B B1 C11B C16B -174.8(12) .
C16B C11B C12B C13B 0.0 .
B1 C11B C12B C13B 174.8(15) .
C11B C12B C13B C14B 0.0 .
C12B C13B C14B C15B 0.0 .
C13B C14B C15B C16B 0.0 .
C14B C15B C16B C11B 0.0 .
C12B C11B C16B C15B 0.0 .
B1 C11B C16B C15B -175.0(15) .
C31B B1 C21B C22B -172.6(14) .
C41B B1 C21B C22B 69.0(19) .
C11B B1 C21B C22B -49.7(19) .
C31B B1 C21B C26B 13(3) .
C41B B1 C21B C26B -105.7(16) .
C11B B1 C21B C26B 135.6(12) .
C26B C21B C22B C23B 0.0 .
B1 C21B C22B C23B -174.7(18) .
C21B C22B C23B C24B 0.0 .
C22B C23B C24B C25B 0.0 .
C23B C24B C25B C26B 0.0 .
C24B C25B C26B C21B 0.0 .
C22B C21B C26B C25B 0.0 .
B1 C21B C26B C25B 174.7(18) .
C21B B1 C31B C32B 103.3(19) .
C41B B1 C31B C32B -135.8(14) .
C11B B1 C31B C32B -13(3) .
C21B B1 C31B C36B -76(2) .
C41B B1 C31B C36B 44.5(19) .
C11B B1 C31B C36B 167.6(14) .
C36B C31B C32B C33B 0.0 .
B1 C31B C32B C33B -179.7(19) .
C31B C32B C33B C34B 0.0 .
C32B C33B C34B C35B 0.0 .
C33B C34B C35B C36B 0.0 .
C34B C35B C36B C31B 0.0 .
C32B C31B C36B C35B 0.0 .
B1 C31B C36B C35B 179.7(18) .
C31B B1 C41B C42B 48.4(18) .
C21B B1 C41B C42B 172.1(12) .
C11B B1 C41B C42B -75.9(17) .
C31B B1 C41B C46B -126.8(14) .
C21B B1 C41B C46B -3(2) .
C11B B1 C41B C46B 109.0(16) .
C46B C41B C42B C43B 0.0 .
B1 C41B C42B C43B -175.3(15) .
C41B C42B C43B C44B 0.0 .
C42B C43B C44B C45B 0.0 .
C43B C44B C45B C46B 0.0 .
C44B C45B C46B C41B 0.0 .
C42B C41B C46B C45B 0.0 .
B1 C41B C46B C45B 175.0(16) .

loop_
_platon_squeeze_void_nr
_platon_squeeze_void_average_x
_platon_squeeze_void_average_y
_platon_squeeze_void_average_z
_platon_squeeze_void_volume
_platon_squeeze_void_count_electrons
_platon_squeeze_void_content
1 0.000 0.000 -0.020 1288 222 ' '
2 0.000 0.500 0.344 6577 1693 ' '
3 0.136 0.109 0.045 13 -1 ' '
4 0.136 0.891 0.545 12 -1 ' '
5 0.149 0.152 0.594 12 0 ' '
6 0.149 0.848 0.094 12 0 ' '
7 0.500 0.000 0.582 6577 1693 ' '
8 0.351 0.348 0.594 11 0 ' '
9 0.351 0.652 0.094 11 0 ' '
10 0.364 0.391 0.045 12 -1 ' '
11 0.364 0.609 0.545 12 -1 ' '
12 0.500 0.500 0.294 1288 222 ' '
13 0.636 0.391 0.545 12 -1 ' '
14 0.636 0.609 0.045 13 -1 ' '
15 0.649 0.348 0.094 12 0 ' '
16 0.649 0.652 0.594 12 0 ' '
17 0.851 0.152 0.094 11 0 ' '
18 0.851 0.848 0.594 11 0 ' '
19 0.864 0.109 0.545 12 -1 ' '
20 0.864 0.891 0.045 12 -1 ' '
